data_7134463
loop_
_publ_author_name
'Diack, Youssoupha'
'Mallet-Ladeira, Sonia'
'Lesage, Denis'
'Guerra, Jo\~ao V. S.'
'Bourissou, Didier'
'Szal\'oki, Gy\"orgy'

_publ_section_title
;
 Confinement-supported aurophilic interaction
;
_journal_issue 44
_journal_name_full 'Chemical Communications'
_journal_page_first 8003
_journal_page_last 8006
_journal_paper_doi 10.1039/D5CC01540E
_journal_volume 61
_journal_year 2025
_chemical_formula_moiety 'C141 H175.72 Na4 O36 Si6, 2(C5.88 H17.64 P1.98 Au), 2(C H4 O)'
_chemical_formula_sum 'C154.76 H219 Au2 Na4 O38 P3.96 Si6'
_chemical_formula_weight 3464.50
_space_group_IT_number 2
_space_group_name_Hall '-P 1'
_space_group_name_H-M_alt 'P -1'
_symmetry_cell_setting triclinic
_symmetry_Int_Tables_number 2
_symmetry_space_group_name_Hall '-P 1'
_symmetry_space_group_name_H-M 'P -1'
_atom_sites_solution_hydrogens mixed
_atom_sites_solution_primary dual
_atom_sites_solution_secondary difmap
_audit_update_record
;
2025-02-28 deposited with the CCDC.	2025-04-25 downloaded from the CCDC.
;
_cell_angle_alpha 89.918(2)
_cell_angle_beta 89.321(2)
_cell_angle_gamma 70.050(2)
_cell_formula_units_Z 2
_cell_length_a 17.1106(9)
_cell_length_b 22.0464(12)
_cell_length_c 26.2211(14)
_cell_measurement_reflns_used 9337
_cell_measurement_temperature 193(2)
_cell_measurement_theta_max 27.85
_cell_measurement_theta_min 2.62
_cell_volume 9297.1(9)
_computing_cell_refinement 'Bruker SAINT'
_computing_data_collection 'Bruker APEX2'
_computing_data_reduction 'Bruker SAINT'
_computing_molecular_graphics 'Ortep-3 for Windows (Farrugia, 1997)'
_computing_publication_material 'WinGX publication routines (Farrugia, 1999)'
_computing_structure_refinement 'SHELXL-2019/2 (Sheldrick, 2015)'
_computing_structure_solution 'SHELXT (Sheldrick 2015)'
_diffrn_ambient_temperature 193(2)
_diffrn_measured_fraction_theta_full 0.998
_diffrn_measured_fraction_theta_max 0.997
_diffrn_measurement_device_type 'Bruker Kappa APEX II Quazar'
_diffrn_measurement_method 'phi and omega scans'
_diffrn_radiation_monochromator 'multilayer optics'
_diffrn_radiation_source 'microfocus sealed tube'
_diffrn_radiation_type MoK\a
_diffrn_radiation_wavelength 0.71073
_diffrn_reflns_av_R_equivalents 0.0444
_diffrn_reflns_av_unetI/netI 0.0232
_diffrn_reflns_Laue_measured_fraction_full 0.998
_diffrn_reflns_Laue_measured_fraction_max 0.997
_diffrn_reflns_limit_h_max 21
_diffrn_reflns_limit_h_min -21
_diffrn_reflns_limit_k_max 27
_diffrn_reflns_limit_k_min -27
_diffrn_reflns_limit_l_max 33
_diffrn_reflns_limit_l_min -33
_diffrn_reflns_number 368128
_diffrn_reflns_point_group_measured_fraction_full 0.998
_diffrn_reflns_point_group_measured_fraction_max 0.997
_diffrn_reflns_theta_full 25.242
_diffrn_reflns_theta_max 26.771
_diffrn_reflns_theta_min 2.493
_diffrn_standards_decay_% 0
_diffrn_standards_interval_count 0
_diffrn_standards_interval_time 0
_diffrn_standards_number 0
_exptl_absorpt_coefficient_mu 1.723
_exptl_absorpt_correction_T_max 0.7468
_exptl_absorpt_correction_T_min 0.6580
_exptl_absorpt_correction_type multi-scan
_exptl_absorpt_process_details 'SADABS(Bruker AXS Inc.)'
_exptl_crystal_colour colourless
_exptl_crystal_density_diffrn 1.238
_exptl_crystal_density_method 'not measured'
_exptl_crystal_description block
_exptl_crystal_F_000 3593.9
_exptl_crystal_size_max 0.20
_exptl_crystal_size_mid 0.18
_exptl_crystal_size_min 0.10
_refine_diff_density_max 1.517
_refine_diff_density_min -0.74
_refine_diff_density_rms 0.101
_refine_ls_extinction_method none
_refine_ls_goodness_of_fit_ref 1.094
_refine_ls_hydrogen_treatment mixed
_refine_ls_matrix_type full
_refine_ls_number_parameters 2425
_refine_ls_number_reflns 39509
_refine_ls_number_restraints 1366
_refine_ls_restrained_S_all 1.109
_refine_ls_R_factor_all 0.0593
_refine_ls_R_factor_gt 0.0423
_refine_ls_shift/su_max 0.011
_refine_ls_shift/su_mean 0
_refine_ls_structure_factor_coef Fsqd
_refine_ls_weighting_details 'w=1/[\s^2^(Fo^2^)+(0.0619P)^2^+20.3568P] where P=(Fo^2^+2Fc^2^)/3'
_refine_ls_weighting_scheme calc
_refine_ls_wR_factor_gt 0.1141
_refine_ls_wR_factor_ref 0.1286
_reflns_Friedel_coverage 0
_reflns_number_gt 32202
_reflns_number_total 39509
_reflns_threshold_expression 'I > 2\s(I)'
_cod_data_source_file d5cc01540e2.cif
_cod_data_source_block YD081223
_cod_depositor_comments 'Adding full bibliography for 7134461--7134463.cif.'
_cod_database_code 7134463
_shelx_shelxl_version_number 2019/3

loop_
_symmetry_equiv_pos_as_xyz
'x, y, z'
'-x, -y, -z'

loop_
_atom_site_label
_atom_site_type_symbol
_atom_site_fract_x
_atom_site_fract_y
_atom_site_fract_z
_atom_site_U_iso_or_equiv
_atom_site_adp_type
_atom_site_occupancy
_atom_site_site_symmetry_order
_atom_site_calc_flag
_atom_site_refinement_flags_posn
_atom_site_refinement_flags_adp
_atom_site_refinement_flags_occupancy
_atom_site_disorder_assembly
_atom_site_disorder_group
C1 C 0.7770(2) 0.33272(17) 0.64956(13) 0.0254(7) Uani 1 1 d . . . . .
C2 C 0.7233(2) 0.37670(17) 0.61668(13) 0.0242(7) Uani 1 1 d . . . . .
C3 C 0.7207(2) 0.36151(17) 0.56580(13) 0.0243(7) Uani 1 1 d . . . . .
H3 H 0.683667 0.391567 0.543534 0.029 Uiso 1 1 calc R U . . .
C4 C 0.7728(2) 0.30160(17) 0.54702(13) 0.0246(7) Uani 1 1 d . . . . .
C5 C 0.8287(2) 0.25827(18) 0.57957(14) 0.0254(7) Uani 1 1 d . . . . .
C6 C 0.8304(2) 0.27455(18) 0.63141(14) 0.0267(7) Uani 1 1 d . . . . .
H6 H 0.86828 0.245416 0.653821 0.032 Uiso 1 1 calc R U . . .
C7 C 0.6428(2) 0.45798(19) 0.79706(14) 0.0297(8) Uani 1 1 d . . . . .
C8 C 0.5839(2) 0.49880(19) 0.76444(13) 0.0287(8) Uani 1 1 d . . . . .
C9 C 0.5159(2) 0.54614(18) 0.78385(14) 0.0289(8) Uani 1 1 d . . . . .
H9 H 0.47785 0.575206 0.761461 0.035 Uiso 1 1 calc R U . . .
C10 C 0.5018(2) 0.55216(18) 0.83713(14) 0.0286(8) Uani 1 1 d . . . . .
C11 C 0.5593(2) 0.50963(19) 0.86940(14) 0.0296(8) Uani 1 1 d . . . . .
C12 C 0.6310(3) 0.46326(19) 0.84901(14) 0.0315(8) Uani 1 1 d . . . . .
H12 H 0.671334 0.435588 0.871036 0.038 Uiso 1 1 calc R U . . .
C13 C 0.4228(2) 0.60440(19) 0.85571(14) 0.0313(8) Uani 1 1 d . . . . .
H13A H 0.429977 0.615039 0.891633 0.038 Uiso 1 1 calc R U . . .
H13B H 0.41395 0.643842 0.835152 0.038 Uiso 1 1 calc R U . . .
C14 C 0.5475(3) 0.5082(2) 0.92708(14) 0.0313(8) Uani 1 1 d . . . . .
H14A H 0.602068 0.498034 0.943761 0.038 Uiso 1 1 calc R U . . .
H14B H 0.511361 0.551347 0.939019 0.038 Uiso 1 1 calc R U . . .
C15 C 0.3602(3) 0.5403(2) 0.94356(14) 0.0349(9) Uani 1 1 d . . . . .
H15A H 0.316923 0.546828 0.970394 0.042 Uiso 1 1 calc R U . . .
H15B H 0.38883 0.571784 0.949762 0.042 Uiso 1 1 calc R U . . .
C16 C 0.2562(2) 0.27096(17) 0.49917(14) 0.0265(7) Uani 1 1 d . . . . .
C17 C 0.2475(2) 0.33572(18) 0.50371(14) 0.0266(7) Uani 1 1 d . . . . .
C18 C 0.1758(2) 0.37927(18) 0.52382(14) 0.0280(8) Uani 1 1 d . . . . .
H18 H 0.169803 0.423627 0.526131 0.034 Uiso 1 1 calc R U . . .
C19 C 0.1112(2) 0.35824(18) 0.54095(14) 0.0280(8) Uani 1 1 d . . . . .
C20 C 0.1203(2) 0.29304(18) 0.53774(14) 0.0275(7) Uani 1 1 d . . . . .
C21 C 0.1936(2) 0.24939(18) 0.51584(14) 0.0278(7) Uani 1 1 d . . . . .
H21 H 0.199817 0.205067 0.512565 0.033 Uiso 1 1 calc R U . . .
C22 C 0.5504(2) 0.22287(18) 0.47719(14) 0.0273(7) Uani 1 1 d . . . . .
C23 C 0.5402(2) 0.28802(17) 0.47720(13) 0.0256(7) Uani 1 1 d . . . . .
C24 C 0.6080(2) 0.30764(18) 0.48135(13) 0.0263(7) Uani 1 1 d . . . . .
H24 H 0.600792 0.352324 0.481301 0.032 Uiso 1 1 calc R U . . .
C25 C 0.6883(2) 0.26139(18) 0.48568(13) 0.0249(7) Uani 1 1 d . . . . .
C26 C 0.6984(2) 0.19569(18) 0.48547(13) 0.0265(7) Uani 1 1 d . . . . .
C27 C 0.6281(2) 0.17670(18) 0.48111(14) 0.0290(8) Uani 1 1 d . . . . .
H27 H 0.634345 0.132207 0.480871 0.035 Uiso 1 1 calc R U . . .
C28 C 0.7603(2) 0.28651(19) 0.49183(13) 0.0273(7) Uani 1 1 d . . . . .
H28A H 0.811985 0.25379 0.478604 0.033 Uiso 1 1 calc R U . . .
H28B H 0.749611 0.326094 0.471183 0.033 Uiso 1 1 calc R U . . .
C29 C 0.7829(2) 0.14236(18) 0.48991(14) 0.0301(8) Uani 1 1 d . . . . .
H29A H 0.826381 0.159111 0.477404 0.036 Uiso 1 1 calc R U . . .
H29B H 0.783764 0.106107 0.467393 0.036 Uiso 1 1 calc R U . . .
C30 C 0.8868(2) 0.19180(19) 0.56313(15) 0.0311(8) Uani 1 1 d . . . . .
H30A H 0.896048 0.191749 0.525779 0.037 Uiso 1 1 calc R U . . .
H30B H 0.94124 0.183 0.579724 0.037 Uiso 1 1 calc R U . . .
C31 C 0.2127(3) 0.5418(2) 0.83748(15) 0.0343(9) Uani 1 1 d . . . . .
C32 C 0.2407(3) 0.5716(2) 0.79792(15) 0.0342(9) Uani 1 1 d . . . . .
C33 C 0.3059(3) 0.59360(19) 0.80496(15) 0.0325(8) Uani 1 1 d . . . . .
H33 H 0.323397 0.61503 0.778036 0.039 Uiso 1 1 calc R U . . .
C34 C 0.3465(3) 0.58433(18) 0.85210(14) 0.0311(8) Uani 1 1 d . . . . .
C35 C 0.3183(3) 0.55443(19) 0.89200(14) 0.0330(8) Uani 1 1 d . . . . .
C36 C 0.2505(3) 0.5339(2) 0.88445(15) 0.0360(9) Uani 1 1 d . . . . .
H36 H 0.230458 0.51445 0.911629 0.043 Uiso 1 1 calc R U . . .
C37 C 0.0652(3) 0.4572(2) 0.71857(15) 0.0364(9) Uani 1 1 d . . . . .
C38 C 0.0943(2) 0.4847(2) 0.67851(16) 0.0338(8) Uani 1 1 d . . . . .
C39 C 0.0834(2) 0.4696(2) 0.62905(15) 0.0323(8) Uani 1 1 d . . . . .
H39 H 0.102849 0.489351 0.601786 0.039 Uiso 1 1 calc R U . . .
C40 C 0.0435(2) 0.42483(19) 0.61870(14) 0.0299(8) Uani 1 1 d . . . . .
C41 C 0.0141(2) 0.3971(2) 0.65912(15) 0.0318(8) Uani 1 1 d . . . . .
C42 C 0.0251(2) 0.4139(2) 0.70942(16) 0.0370(9) Uani 1 1 d . . . . .
H42 H 0.004836 0.395375 0.737105 0.044 Uiso 1 1 calc R U . . .
C43 C 0.0341(2) 0.40961(19) 0.56289(15) 0.0305(8) Uani 1 1 d . . . . .
H43A H -0.01404 0.394657 0.559722 0.037 Uiso 1 1 calc R U . . .
H43B H 0.022248 0.44961 0.542631 0.037 Uiso 1 1 calc R U . . .
C44 C -0.0276(2) 0.3468(2) 0.65174(16) 0.0335(8) Uani 1 1 d . . . . .
H44A H -0.071619 0.353187 0.678065 0.04 Uiso 1 1 calc R U . . .
H44B H -0.054303 0.353078 0.617944 0.04 Uiso 1 1 calc R U . . .
C45 C 0.0564(2) 0.26527(19) 0.55844(14) 0.0301(8) Uani 1 1 d . . . . .
H45A H 0.000549 0.298807 0.556773 0.036 Uiso 1 1 calc R U . . .
H45B H 0.05624 0.228888 0.536403 0.036 Uiso 1 1 calc R U . . .
C46 C 0.4854(3) 0.1328(2) 0.96423(15) 0.0391(10) Uani 1 1 d . . . . .
C47 C 0.5702(3) 0.1199(2) 0.95647(15) 0.0384(10) Uani 1 1 d . . . . .
C48 C 0.6201(3) 0.0604(2) 0.94073(15) 0.0408(10) Uani 1 1 d . . . . .
H48 H 0.678059 0.051675 0.93615 0.049 Uiso 1 1 calc R U . . .
C49 C 0.5857(3) 0.0112(2) 0.93110(15) 0.0400(10) Uani 1 1 d . . . . .
C50 C 0.5017(3) 0.0240(2) 0.93909(14) 0.0394(10) Uani 1 1 d . . . . .
C51 C 0.4508(3) 0.0853(2) 0.95642(15) 0.0407(10) Uani 1 1 d . . . . .
H51 H 0.393184 0.094036 0.962684 0.049 Uiso 1 1 calc R U . . .
C52 C 0.4450(3) 0.3603(2) 0.96523(15) 0.0376(9) Uani 1 1 d . . . . .
C53 C 0.5309(3) 0.3460(2) 0.96058(15) 0.0369(9) Uani 1 1 d . . . . .
C54 C 0.5626(3) 0.3944(2) 0.94914(14) 0.0349(9) Uani 1 1 d . . . . .
H54 H 0.620963 0.384532 0.945754 0.042 Uiso 1 1 calc R U . . .
C55 C 0.5085(3) 0.4582(2) 0.94250(13) 0.0321(8) Uani 1 1 d . . . . .
C56 C 0.4231(3) 0.4724(2) 0.94835(13) 0.0329(8) Uani 1 1 d . . . . .
C57 C 0.3912(3) 0.4225(2) 0.95976(14) 0.0363(9) Uani 1 1 d . . . . .
H57 H 0.332959 0.431997 0.963631 0.044 Uiso 1 1 calc R U . . .
C58 C 0.4592(3) -0.0250(2) 0.92857(15) 0.0419(10) Uani 1 1 d . . . . .
H58A H 0.414871 -0.01982 0.954496 0.05 Uiso 1 1 calc R U . . .
H58B H 0.500328 -0.068972 0.932066 0.05 Uiso 1 1 calc R U . . .
C59 C 0.6442(3) -0.0523(2) 0.91063(16) 0.0434(10) Uani 1 1 d . . . . .
H59A H 0.622205 -0.086955 0.920148 0.052 Uiso 1 1 calc R U . . .
H59B H 0.698925 -0.062026 0.927033 0.052 Uiso 1 1 calc R U . . .
C60 C 0.5469(3) -0.1066(2) 0.83557(17) 0.0415(10) Uani 1 1 d . . . . .
H60A H 0.548725 -0.143064 0.813042 0.05 Uiso 1 1 calc R U . . .
H60B H 0.557777 -0.123288 0.870797 0.05 Uiso 1 1 calc R U . . .
C61 C 0.7256(3) -0.0229(2) 0.78186(17) 0.0396(10) Uani 1 1 d . . . . .
C62 C 0.6865(3) -0.0517(2) 0.74821(16) 0.0363(9) Uani 1 1 d . . . . .
C63 C 0.6323(3) -0.0799(2) 0.76626(16) 0.0389(9) Uani 1 1 d . . . . .
H63 H 0.60578 -0.09966 0.743178 0.047 Uiso 1 1 calc R U . . .
C64 C 0.6152(3) -0.0801(2) 0.81889(16) 0.0382(9) Uani 1 1 d . . . . .
C65 C 0.6564(3) -0.0531(2) 0.85278(16) 0.0384(9) Uani 1 1 d . . . . .
C66 C 0.7122(3) -0.0243(2) 0.83363(17) 0.0431(10) Uani 1 1 d . . . . .
H66 H 0.740681 -0.005833 0.856359 0.052 Uiso 1 1 calc R U . . .
C67 C 0.8355(2) 0.06695(18) 0.64217(15) 0.0311(8) Uani 1 1 d . . . . .
C68 C 0.7875(2) 0.04533(17) 0.60913(15) 0.0294(8) Uani 1 1 d . . . . .
C69 C 0.7717(2) 0.06928(18) 0.56058(15) 0.0305(8) Uani 1 1 d . . . . .
H69 H 0.738892 0.054086 0.53837 0.037 Uiso 1 1 calc R U . . .
C70 C 0.8045(2) 0.11662(18) 0.54390(15) 0.0286(8) Uani 1 1 d . . . . .
C71 C 0.8531(2) 0.13824(18) 0.57662(14) 0.0285(8) Uani 1 1 d . . . . .
C72 C 0.8695(2) 0.11217(19) 0.62603(15) 0.0312(8) Uani 1 1 d . . . . .
H72 H 0.903972 0.125711 0.648183 0.037 Uiso 1 1 calc R U . . .
C73 C 0.3465(3) 0.0044(2) 0.78028(15) 0.0370(9) Uani 1 1 d . . . . .
C74 C 0.3091(3) 0.0421(2) 0.82174(15) 0.0373(9) Uani 1 1 d . . . . .
C75 C 0.3445(3) 0.0307(2) 0.86893(16) 0.0393(10) Uani 1 1 d . . . . .
H75 H 0.316712 0.056031 0.8973 0.047 Uiso 1 1 calc R U . . .
C76 C 0.4212(3) -0.0180(2) 0.87557(15) 0.0379(10) Uani 1 1 d . . . . .
C77 C 0.4610(3) -0.0560(2) 0.83367(16) 0.0377(9) Uani 1 1 d . . . . .
C78 C 0.4216(3) -0.0448(2) 0.78575(16) 0.0404(10) Uani 1 1 d . . . . .
H78 H 0.446858 -0.071194 0.757337 0.048 Uiso 1 1 calc R U . . .
C79 C 0.1526(2) 0.1566(2) 0.66951(15) 0.0337(8) Uani 1 1 d . . . . .
C80 C 0.1121(3) 0.1933(2) 0.71103(15) 0.0385(9) Uani 1 1 d . . . . .
C81 C 0.0533(3) 0.2528(2) 0.70486(16) 0.0388(9) Uani 1 1 d . . . . .
H81 H 0.025699 0.2769 0.733804 0.047 Uiso 1 1 calc R U . . .
C82 C 0.0333(2) 0.2786(2) 0.65522(15) 0.0329(8) Uani 1 1 d . . . . .
C83 C 0.0725(2) 0.24159(19) 0.61303(14) 0.0289(8) Uani 1 1 d . . . . .
C84 C 0.1322(2) 0.1803(2) 0.62064(15) 0.0332(8) Uani 1 1 d . . . . .
H84 H 0.158807 0.154821 0.592072 0.04 Uiso 1 1 calc R U . . .
C85 C 0.7720(3) 0.4853(2) 0.70566(15) 0.0335(8) Uani 1 1 d . . . . .
H85A H 0.746286 0.521197 0.729916 0.04 Uiso 1 1 calc R U . . .
H85B H 0.826327 0.459147 0.719934 0.04 Uiso 1 1 calc R U . . .
C86 C 0.7894(3) 0.5150(2) 0.65618(16) 0.0364(9) Uani 1 1 d . . . . .
H86A H 0.820564 0.480157 0.632331 0.044 Uiso 1 1 calc R U . . .
H86B H 0.736051 0.539982 0.640077 0.044 Uiso 1 1 calc R U . . .
C87 C 0.8394(3) 0.5593(2) 0.66540(17) 0.0415(10) Uani 1 1 d . . . . .
H87A H 0.805646 0.595562 0.687229 0.05 Uiso 1 1 calc R U . . .
H87B H 0.889604 0.53487 0.684835 0.05 Uiso 1 1 calc R U . . .
C88 C 0.8668(3) 0.5869(2) 0.61867(18) 0.0426(10) Uani 1 1 d . . . . .
H88A H 0.817403 0.613112 0.599401 0.051 Uiso 1 1 calc R U . . .
H88B H 0.900834 0.551381 0.596269 0.051 Uiso 1 1 calc R U . . .
C89 C 0.9176(3) 0.6290(2) 0.63361(19) 0.0489(11) Uani 1 1 d . . . . .
H89A H 0.881379 0.665954 0.653885 0.059 Uiso 1 1 calc R U . . .
H89B H 0.963118 0.603418 0.65606 0.059 Uiso 1 1 calc R U . . .
C90 C 0.9546(3) 0.6545(3) 0.5911(2) 0.0525(12) Uani 1 1 d . . . . .
H90A H 0.909677 0.681095 0.568695 0.063 Uiso 1 1 calc R U . . .
H90B H 0.991321 0.618033 0.570514 0.063 Uiso 1 1 calc R U . . .
C91 C 1.0051(4) 0.6957(4) 0.6101(3) 0.0740(18) Uani 1 1 d . . . . .
H91A H 0.968489 0.730624 0.632043 0.089 Uiso 1 1 calc R U . . .
H91B H 1.050662 0.668265 0.63167 0.089 Uiso 1 1 calc R U . . .
C92 C 1.0415(5) 0.7249(4) 0.5703(3) 0.094(2) Uani 1 1 d . . . . .
H92A H 1.080048 0.690891 0.54918 0.141 Uiso 1 1 calc R U . . .
H92B H 1.071524 0.750559 0.586154 0.141 Uiso 1 1 calc R U . . .
H92C H 0.997096 0.752938 0.548929 0.141 Uiso 1 1 calc R U . . .
Si2 Si 0.39298(6) 0.28137(5) 0.46040(4) 0.0256(2) Uani 1 1 d D . . . .
C93 C 0.3759(8) 0.2902(5) 0.38989(19) 0.0402(13) Uani 0.828(7) 1 d D U P A 1
H93A H 0.322475 0.284196 0.382392 0.048 Uiso 0.828(7) 1 calc R U P A 1
H93B H 0.370045 0.33505 0.380402 0.048 Uiso 0.828(7) 1 calc R U P A 1
C94 C 0.4415(6) 0.2456(5) 0.3566(3) 0.070(2) Uani 0.828(7) 1 d D U P A 1
H94A H 0.459917 0.201754 0.371484 0.084 Uiso 0.828(7) 1 calc R U P A 1
H94B H 0.49008 0.260223 0.354803 0.084 Uiso 0.828(7) 1 calc R U P A 1
C95 C 0.4078(6) 0.2429(4) 0.3003(3) 0.078(2) Uani 0.828(7) 1 d D U P A 1
H95A H 0.449036 0.207035 0.281458 0.093 Uiso 0.828(7) 1 calc R U P A 1
H95B H 0.355704 0.232935 0.302909 0.093 Uiso 0.828(7) 1 calc R U P A 1
C96 C 0.3916(8) 0.3015(4) 0.2709(3) 0.079(2) Uani 0.828(7) 1 d D U P A 1
H96A H 0.443677 0.311571 0.268011 0.095 Uiso 0.828(7) 1 calc R U P A 1
H96B H 0.350298 0.33753 0.289532 0.095 Uiso 0.828(7) 1 calc R U P A 1
C97 C 0.3596(7) 0.2978(4) 0.2176(3) 0.085(2) Uani 0.828(7) 1 d D U P A 1
H97A H 0.400427 0.260265 0.200152 0.102 Uiso 0.828(7) 1 calc R U P A 1
H97B H 0.307335 0.288222 0.221268 0.102 Uiso 0.828(7) 1 calc R U P A 1
C98 C 0.3429(6) 0.3544(4) 0.1831(3) 0.0793(19) Uani 0.828(7) 1 d D U P A 1
H98A H 0.300011 0.391623 0.199529 0.095 Uiso 0.828(7) 1 calc R U P A 1
H98B H 0.394384 0.365292 0.180266 0.095 Uiso 0.828(7) 1 calc R U P A 1
C99 C 0.3156(7) 0.3477(5) 0.1317(3) 0.100(3) Uani 0.828(7) 1 d D U P A 1
H99A H 0.355411 0.307215 0.117482 0.12 Uiso 0.828(7) 1 calc R U P A 1
H99B H 0.261454 0.340945 0.135213 0.12 Uiso 0.828(7) 1 calc R U P A 1
C100 C 0.3056(8) 0.3947(5) 0.0948(4) 0.109(3) Uani 0.828(7) 1 d D U P A 1
H10A H 0.280067 0.437448 0.110351 0.163 Uiso 0.828(7) 1 calc R U P A 1
H10B H 0.269774 0.388817 0.067822 0.163 Uiso 0.828(7) 1 calc R U P A 1
H10C H 0.360057 0.391113 0.080281 0.163 Uiso 0.828(7) 1 calc R U P A 1
C93' C 0.380(5) 0.291(3) 0.3896(6) 0.055(4) Uani 0.172(7) 1 d D U P A 2
H93C H 0.319479 0.304749 0.382594 0.066 Uiso 0.172(7) 1 calc R U P A 2
H93D H 0.398037 0.327746 0.379297 0.066 Uiso 0.172(7) 1 calc R U P A 2
C94' C 0.423(3) 0.2360(19) 0.3555(10) 0.064(3) Uani 0.172(7) 1 d D U P A 2
H94C H 0.38594 0.21044 0.350207 0.077 Uiso 0.172(7) 1 calc R U P A 2
H94D H 0.473537 0.207826 0.372624 0.077 Uiso 0.172(7) 1 calc R U P A 2
C95' C 0.448(2) 0.2570(18) 0.3016(10) 0.075(3) Uani 0.172(7) 1 d D U P A 2
H95C H 0.505433 0.257837 0.304824 0.09 Uiso 0.172(7) 1 calc R U P A 2
H95D H 0.451336 0.221911 0.277316 0.09 Uiso 0.172(7) 1 calc R U P A 2
C96' C 0.400(3) 0.3161(18) 0.2778(11) 0.079(3) Uani 0.172(7) 1 d D U P A 2
H96C H 0.422295 0.350289 0.288211 0.095 Uiso 0.172(7) 1 calc R U P A 2
H96D H 0.342201 0.328609 0.290282 0.095 Uiso 0.172(7) 1 calc R U P A 2
C97' C 0.401(2) 0.313(2) 0.2189(11) 0.081(3) Uani 0.172(7) 1 d D U P A 2
H97C H 0.426504 0.343014 0.204357 0.097 Uiso 0.172(7) 1 calc R U P A 2
H97D H 0.434016 0.268504 0.207288 0.097 Uiso 0.172(7) 1 calc R U P A 2
C98' C 0.312(2) 0.330(2) 0.2008(13) 0.089(3) Uani 0.172(7) 1 d D U P A 2
H98C H 0.276625 0.324994 0.229495 0.107 Uiso 0.172(7) 1 calc R U P A 2
H98D H 0.291262 0.376265 0.190737 0.107 Uiso 0.172(7) 1 calc R U P A 2
C99' C 0.303(3) 0.2911(19) 0.1577(11) 0.095(3) Uani 0.172(7) 1 d D U P A 2
H99C H 0.347036 0.24832 0.160288 0.114 Uiso 0.172(7) 1 calc R U P A 2
H99D H 0.248959 0.284286 0.161836 0.114 Uiso 0.172(7) 1 calc R U P A 2
C200 C 0.306(3) 0.314(2) 0.1091(12) 0.097(6) Uani 0.172(7) 1 d D U P A 2
H20A H 0.250566 0.341342 0.098872 0.145 Uiso 0.172(7) 1 calc R U P A 2
H20B H 0.327465 0.277567 0.085389 0.145 Uiso 0.172(7) 1 calc R U P A 2
H20C H 0.343596 0.339349 0.108485 0.145 Uiso 0.172(7) 1 calc R U P A 2
Si3 Si 0.11674(7) 0.54393(6) 0.76015(4) 0.0355(2) Uani 1 1 d D . . . .
C101 C 0.0295(9) 0.6211(7) 0.7622(10) 0.063(5) Uani 0.569(9) 1 d D U P B 1
H20D H 0.051498 0.652213 0.778793 0.076 Uiso 0.569(9) 1 calc R U P B 1
H20E H 0.019179 0.635113 0.72629 0.076 Uiso 0.569(9) 1 calc R U P B 1
C102 C -0.0506(10) 0.6323(8) 0.7847(8) 0.157(7) Uani 0.569(9) 1 d D U P B 1
H20F H -0.041679 0.606272 0.816294 0.189 Uiso 0.569(9) 1 calc R U P B 1
H20G H -0.081211 0.613677 0.761182 0.189 Uiso 0.569(9) 1 calc R U P B 1
C103 C -0.1084(12) 0.6984(10) 0.7986(10) 0.179(8) Uani 0.569(9) 1 d D U P B 1
H20H H -0.115533 0.723545 0.766655 0.215 Uiso 0.569(9) 1 calc R U P B 1
H20I H -0.162613 0.692969 0.805605 0.215 Uiso 0.569(9) 1 calc R U P B 1
C104 C -0.101(2) 0.7412(12) 0.8375(12) 0.211(10) Uani 0.569(9) 1 d D U P B 1
H20J H -0.08903 0.708138 0.8647 0.253 Uiso 0.569(9) 1 calc R U P B 1
H20K H -0.044228 0.738993 0.826205 0.253 Uiso 0.569(9) 1 calc R U P B 1
C105 C -0.110(2) 0.7916(14) 0.8712(11) 0.221(10) Uani 0.569(9) 1 d D U P B 1
H20L H -0.14773 0.822297 0.84715 0.266 Uiso 0.569(9) 1 calc R U P B 1
H20M H -0.054771 0.792905 0.861328 0.266 Uiso 0.569(9) 1 calc R U P B 1
C106 C -0.1210(19) 0.8433(11) 0.9077(10) 0.194(10) Uani 0.569(9) 1 d D U P B 1
H20N H -0.177034 0.87309 0.89884 0.232 Uiso 0.569(9) 1 calc R U P B 1
H20O H -0.082473 0.864006 0.893553 0.232 Uiso 0.569(9) 1 calc R U P B 1
C107 C -0.119(2) 0.8572(14) 0.9631(10) 0.231(14) Uani 0.569(9) 1 d D U P B 1
C201 C 0.0160(11) 0.6100(7) 0.7702(12) 0.045(4) Uani 0.431(9) 1 d D U P B 2
H10D H -0.026965 0.599495 0.750754 0.055 Uiso 0.431(9) 1 calc R U P B 2
H10E H 0.000687 0.610868 0.806803 0.055 Uiso 0.431(9) 1 calc R U P B 2
C202 C 0.0134(9) 0.6754(6) 0.7555(7) 0.078(4) Uani 0.431(9) 1 d D U P B 2
H10F H 0.030677 0.674345 0.719216 0.093 Uiso 0.431(9) 1 calc R U P B 2
H10G H 0.054496 0.686869 0.775979 0.093 Uiso 0.431(9) 1 calc R U P B 2
C203 C -0.0699(12) 0.7275(8) 0.7621(8) 0.111(7) Uani 0.431(9) 1 d D U P B 2
H10H H -0.06163 0.767038 0.74898 0.133 Uiso 0.431(9) 1 calc R U P B 2
H10I H -0.10618 0.716694 0.737205 0.133 Uiso 0.431(9) 1 calc R U P B 2
C204 C -0.119(2) 0.7472(15) 0.8049(10) 0.170(10) Uani 0.431(9) 1 d D U P B 2
H10J H -0.075513 0.72588 0.830265 0.205 Uiso 0.431(9) 1 calc R U P B 2
H10K H -0.150357 0.71738 0.801759 0.205 Uiso 0.431(9) 1 calc R U P B 2
C205 C -0.1727(14) 0.7907(10) 0.8376(8) 0.132(8) Uani 0.431(9) 1 d D U P B 2
H10L H -0.227257 0.787342 0.828987 0.159 Uiso 0.431(9) 1 calc R U P B 2
H10M H -0.174193 0.832949 0.823883 0.159 Uiso 0.431(9) 1 calc R U P B 2
C206 C -0.1791(16) 0.8015(12) 0.8931(8) 0.137(8) Uani 0.431(9) 1 d D U P B 2
H10N H -0.227921 0.841319 0.897722 0.164 Uiso 0.431(9) 1 calc R U P B 2
H10O H -0.196357 0.766086 0.906723 0.164 Uiso 0.431(9) 1 calc R U P B 2
C207 C -0.119(3) 0.8079(18) 0.9296(14) 0.199(14) Uani 0.431(9) 1 d D U P B 2
Si4 Si 0.51099(8) 0.23877(6) 0.98923(4) 0.0393(3) Uani 1 1 d D . . . .
C109 C 0.5201(17) 0.243(2) 1.0590(5) 0.066(4) Uani 0.455(8) 1 d D U P C 1
H10P H 0.49631 0.289508 1.068306 0.079 Uiso 0.455(8) 1 calc R U P C 1
H10Q H 0.482886 0.222063 1.074131 0.079 Uiso 0.455(8) 1 calc R U P C 1
C110 C 0.5975(12) 0.2179(9) 1.0847(5) 0.083(3) Uani 0.455(8) 1 d D U P C 1
H11A H 0.631741 0.244964 1.076314 0.099 Uiso 0.455(8) 1 calc R U P C 1
H11B H 0.62754 0.173877 1.07172 0.099 Uiso 0.455(8) 1 calc R U P C 1
C111 C 0.5891(13) 0.2149(12) 1.1448(5) 0.092(3) Uani 0.455(8) 1 d D U P C 1
H11C H 0.541513 0.253136 1.155615 0.11 Uiso 0.455(8) 1 calc R U P C 1
H11D H 0.574101 0.176385 1.152958 0.11 Uiso 0.455(8) 1 calc R U P C 1
C112 C 0.6652(13) 0.2124(11) 1.1784(5) 0.120(3) Uani 0.455(8) 1 d D U P C 1
H11E H 0.707222 0.168579 1.175414 0.144 Uiso 0.455(8) 1 calc R U P C 1
H11F H 0.69047 0.243012 1.164021 0.144 Uiso 0.455(8) 1 calc R U P C 1
C113 C 0.6469(17) 0.2283(12) 1.2364(6) 0.134(4) Uani 0.455(8) 1 d D U P C 1
H11G H 0.585852 0.240743 1.23345 0.161 Uiso 0.455(8) 1 calc R U P C 1
H11H H 0.664147 0.182584 1.247263 0.161 Uiso 0.455(8) 1 calc R U P C 1
C114 C 0.6440(18) 0.2551(14) 1.2904(7) 0.155(5) Uani 0.455(8) 1 d D U P C 1
H11I H 0.622781 0.301821 1.282732 0.186 Uiso 0.455(8) 1 calc R U P C 1
H11J H 0.594778 0.246203 1.303953 0.186 Uiso 0.455(8) 1 calc R U P C 1
C115 C 0.6836(18) 0.2566(14) 1.3355(8) 0.145(6) Uani 0.455(8) 1 d D U P C 1
C209 C 0.5218(13) 0.2355(18) 1.0599(4) 0.061(3) Uani 0.545(8) 1 d D U P C 2
H20P H 0.516114 0.279405 1.071882 0.073 Uiso 0.545(8) 1 calc R U P C 2
H20Q H 0.474121 0.225176 1.074415 0.073 Uiso 0.545(8) 1 calc R U P C 2
C210 C 0.5969(10) 0.1909(6) 1.0817(4) 0.071(2) Uani 0.545(8) 1 d D U P C 2
H21A H 0.644878 0.195587 1.062703 0.085 Uiso 0.545(8) 1 calc R U P C 2
H21B H 0.597169 0.146618 1.075433 0.085 Uiso 0.545(8) 1 calc R U P C 2
C211 C 0.6119(11) 0.1969(9) 1.1384(5) 0.089(3) Uani 0.545(8) 1 d D U P C 2
H21C H 0.562257 0.194328 1.156855 0.107 Uiso 0.545(8) 1 calc R U P C 2
H21D H 0.612837 0.241021 1.144008 0.107 Uiso 0.545(8) 1 calc R U P C 2
C212 C 0.6884(10) 0.1504(8) 1.1654(5) 0.107(3) Uani 0.545(8) 1 d D U P C 2
H21E H 0.739689 0.155963 1.151745 0.129 Uiso 0.545(8) 1 calc R U P C 2
H21F H 0.692002 0.10518 1.1593 0.129 Uiso 0.545(8) 1 calc R U P C 2
C213 C 0.6793(14) 0.1659(10) 1.2254(5) 0.138(4) Uani 0.545(8) 1 d D U P C 2
H21G H 0.618602 0.182865 1.231954 0.166 Uiso 0.545(8) 1 calc R U P C 2
H21H H 0.699568 0.123023 1.241935 0.166 Uiso 0.545(8) 1 calc R U P C 2
C214 C 0.7152(16) 0.2102(10) 1.2599(6) 0.149(4) Uani 0.545(8) 1 d D U P C 2
H21I H 0.773404 0.199804 1.247802 0.179 Uiso 0.545(8) 1 calc R U P C 2
H21J H 0.685415 0.254682 1.248073 0.179 Uiso 0.545(8) 1 calc R U P C 2
C215 C 0.7196(18) 0.2163(11) 1.3148(6) 0.157(6) Uani 0.545(8) 1 d D U P C 2
Si5 Si 0.79473(7) -0.01925(5) 0.69390(4) 0.0337(2) Uani 1 1 d D . . . .
C117 C 0.8834(7) -0.0972(5) 0.6924(6) 0.063(2) Uani 0.645(6) 1 d D U P D 1
C118 C 0.9634(5) -0.1003(5) 0.7156(4) 0.088(3) Uani 0.645(6) 1 d D U P D 1
H11K H 0.986295 -0.071585 0.696002 0.106 Uiso 0.645(6) 1 calc R U P D 1
H11L H 1.003101 -0.144851 0.711795 0.106 Uiso 0.645(6) 1 calc R U P D 1
C119 C 0.9589(7) -0.0812(7) 0.7724(4) 0.116(3) Uani 0.645(6) 1 d D U P D 1
H11M H 0.927431 -0.034412 0.775448 0.139 Uiso 0.645(6) 1 calc R U P D 1
H11N H 0.927153 -0.104339 0.791126 0.139 Uiso 0.645(6) 1 calc R U P D 1
C120 C 1.0419(8) -0.0951(9) 0.7980(5) 0.149(4) Uani 0.645(6) 1 d D U P D 1
H12A H 1.080536 -0.085175 0.773649 0.178 Uiso 0.645(6) 1 calc R U P D 1
H12B H 1.06495 -0.141773 0.80562 0.178 Uiso 0.645(6) 1 calc R U P D 1
C121 C 1.0394(9) -0.0572(9) 0.8477(6) 0.162(4) Uani 0.645(6) 1 d D U P D 1
H12C H 0.998977 -0.065281 0.871748 0.194 Uiso 0.645(6) 1 calc R U P D 1
H12D H 1.019721 -0.010477 0.840061 0.194 Uiso 0.645(6) 1 calc R U P D 1
C122 C 1.1251(9) -0.0759(9) 0.8738(6) 0.159(5) Uani 0.645(6) 1 d D U P D 1
H12E H 1.139289 -0.120099 0.887644 0.191 Uiso 0.645(6) 1 calc R U P D 1
H12F H 1.167693 -0.076708 0.84765 0.191 Uiso 0.645(6) 1 calc R U P D 1
C123 C 1.1291(13) -0.0311(10) 0.9163(7) 0.191(8) Uani 0.645(6) 1 d D U P D 1
C217 C 0.8846(13) -0.0964(9) 0.6912(12) 0.069(3) Uani 0.355(6) 1 d D U P D 2
H21M H 0.862171 -0.132231 0.693792 0.083 Uiso 0.355(6) 1 calc R U P D 2
H21N H 0.910827 -0.099496 0.656981 0.083 Uiso 0.355(6) 1 calc R U P D 2
C218 C 0.9513(9) -0.1081(8) 0.7296(8) 0.088(3) Uani 0.355(6) 1 d D U P D 2
H21O H 0.928013 -0.113318 0.763348 0.105 Uiso 0.355(6) 1 calc R U P D 2
H21P H 0.967838 -0.069292 0.731317 0.105 Uiso 0.355(6) 1 calc R U P D 2
C219 C 1.0301(8) -0.1673(8) 0.7196(6) 0.102(4) Uani 0.355(6) 1 d D U P D 2
H21K H 1.014475 -0.206577 0.720973 0.123 Uiso 0.355(6) 1 calc R U P D 2
H21L H 1.050599 -0.164089 0.684576 0.123 Uiso 0.355(6) 1 calc R U P D 2
C220 C 1.1005(7) -0.1755(11) 0.7562(6) 0.133(5) Uani 0.355(6) 1 d D U P D 2
H22A H 1.113049 -0.13488 0.756956 0.16 Uiso 0.355(6) 1 calc R U P D 2
H22B H 1.150578 -0.209819 0.742921 0.16 Uiso 0.355(6) 1 calc R U P D 2
C221 C 1.0839(16) -0.1928(9) 0.8113(6) 0.160(6) Uani 0.355(6) 1 d D U P D 2
H22C H 1.135029 -0.225216 0.824679 0.192 Uiso 0.355(6) 1 calc R U P D 2
H22D H 1.039865 -0.212503 0.811096 0.192 Uiso 0.355(6) 1 calc R U P D 2
C222 C 1.0567(13) -0.1336(13) 0.8475(8) 0.170(5) Uani 0.355(6) 1 d D U P D 2
H22E H 1.083794 -0.146628 0.880819 0.204 Uiso 0.355(6) 1 calc R U P D 2
H22F H 1.07679 -0.099968 0.833108 0.204 Uiso 0.355(6) 1 calc R U P D 2
C223 C 0.9640(14) -0.1047(18) 0.8562(15) 0.195(9) Uani 0.355(6) 1 d D U P D 2
C125 C 0.1313(3) 0.0367(3) 0.75564(19) 0.0543(13) Uani 1 1 d . . . . .
H12I H 0.163163 -0.007449 0.767287 0.065 Uiso 1 1 calc R U . . .
H12J H 0.090942 0.057895 0.783022 0.065 Uiso 1 1 calc R U . . .
C126 C 0.0830(4) 0.0317(4) 0.7082(3) 0.0787(19) Uani 1 1 d . . . . .
H12K H 0.033087 0.021423 0.71864 0.094 Uiso 1 1 calc R U . . .
H12L H 0.064156 0.073737 0.690479 0.094 Uiso 1 1 calc R U . . .
C127 C 0.1342(5) -0.0187(4) 0.6729(3) 0.090(2) Uani 1 1 d . . . . .
H12M H 0.145834 -0.061111 0.689628 0.108 Uiso 1 1 calc R U . . .
H12N H 0.188205 -0.012085 0.667833 0.108 Uiso 1 1 calc R U . . .
C128 C 0.0977(4) -0.0218(4) 0.6206(3) 0.0791(19) Uani 1 1 d . . . . .
H12O H 0.12607 -0.064687 0.604991 0.095 Uiso 1 1 calc R U . . .
H12P H 0.03784 -0.015585 0.624223 0.095 Uiso 1 1 calc R U . . .
C129 C 0.1088(6) 0.0292(4) 0.5875(3) 0.095(2) Uani 1 1 d . . . . .
H12Q H 0.169026 0.020571 0.582168 0.114 Uiso 1 1 calc R U . . .
H12R H 0.085219 0.07129 0.605145 0.114 Uiso 1 1 calc R U . . .
C130 C 0.0685(4) 0.0336(3) 0.5366(3) 0.0752(18) Uani 1 1 d . . . . .
H13C H 0.007647 0.046016 0.541986 0.09 Uiso 1 1 calc R U . . .
H13D H 0.088182 -0.00965 0.520512 0.09 Uiso 1 1 calc R U . . .
C131 C 0.0862(5) 0.0844(4) 0.4976(3) 0.089(2) Uani 1 1 d . . . . .
H13E H 0.068551 0.127552 0.513966 0.106 Uiso 1 1 calc R U . . .
H13F H 0.146688 0.071052 0.490613 0.106 Uiso 1 1 calc R U . . .
C132 C 0.0425(5) 0.0891(4) 0.4494(3) 0.095(2) Uani 1 1 d . . . . .
H13G H 0.066767 0.048774 0.430209 0.143 Uiso 1 1 calc R U . . .
H13H H 0.048029 0.125019 0.429413 0.143 Uiso 1 1 calc R U . . .
H13I H -0.016427 0.096556 0.456337 0.143 Uiso 1 1 calc R U . . .
C148 C 0.4854(3) 0.4261(2) 0.38096(19) 0.0513(12) Uani 1 1 d . . . . .
H14D H 0.519491 0.388646 0.400503 0.077 Uiso 1 1 calc R U . . .
H14E H 0.521502 0.446445 0.364112 0.077 Uiso 1 1 calc R U . . .
H14F H 0.45422 0.411982 0.355194 0.077 Uiso 1 1 calc R U . . .
C159 C 0.2671(4) 0.5948(3) 0.6354(2) 0.0718(17) Uani 1 1 d . . . . .
H15O H 0.216078 0.63263 0.634898 0.108 Uiso 1 1 calc R U . . .
H15P H 0.306407 0.600074 0.609688 0.108 Uiso 1 1 calc R U . . .
H15Q H 0.292136 0.590703 0.669191 0.108 Uiso 1 1 calc R U . . .
C150 C 0.1826(3) 0.5449(2) 0.4994(2) 0.0488(11) Uani 1 1 d D . . . .
H15I H 0.179323 0.524763 0.466602 0.073 Uiso 1 1 calc R U . . .
H15J H 0.178575 0.589855 0.493873 0.073 Uiso 1 1 calc R U . . .
H15K H 0.136817 0.54369 0.521713 0.073 Uiso 1 1 calc R U . . .
C149 C 0.4877(4) 0.4127(3) 0.58385(19) 0.0586(14) Uani 1 1 d . . . . .
H14K H 0.434622 0.421137 0.602036 0.088 Uiso 1 1 calc R U . . .
H14L H 0.528298 0.419888 0.606922 0.088 Uiso 1 1 calc R U . . .
H14M H 0.508179 0.367838 0.571852 0.088 Uiso 1 1 calc R U . . .
C146 C 0.6720(5) -0.0421(4) 0.4857(3) 0.102(3) Uani 1 1 d . . . . .
H14N H 0.679107 -0.007292 0.465001 0.152 Uiso 1 1 calc R U . . .
H14O H 0.646991 -0.067491 0.464962 0.152 Uiso 1 1 calc R U . . .
H14P H 0.726309 -0.070126 0.497813 0.152 Uiso 1 1 calc R U . . .
C147 C 0.7663(4) -0.1875(3) 0.6186(3) 0.087(2) Uani 1 1 d . . . . .
H14Q H 0.816111 -0.190045 0.598662 0.131 Uiso 1 1 calc R U . . .
H14R H 0.762548 -0.230687 0.621945 0.131 Uiso 1 1 calc R U . . .
H14S H 0.769728 -0.170135 0.65261 0.131 Uiso 1 1 calc R U . . .
C145 C 0.4932(5) 0.0375(4) 0.6863(3) 0.0981(16) Uani 1 1 d . U . . .
H14T H 0.544952 0.033299 0.703883 0.147 Uiso 1 1 calc R U . . .
H14U H 0.462106 0.015056 0.705816 0.147 Uiso 1 1 calc R U . . .
H14V H 0.459455 0.083232 0.683307 0.147 Uiso 1 1 calc R U . . .
C161 C 0.2478(7) 0.2635(7) 0.9864(6) 0.176(6) Uani 1 1 d . . . . .
H16D H 0.266284 0.266636 1.021181 0.264 Uiso 1 1 calc R U . . .
H16E H 0.278224 0.220554 0.972472 0.264 Uiso 1 1 calc R U . . .
H16F H 0.188061 0.270435 0.986842 0.264 Uiso 1 1 calc R U . . .
O1 O 0.76892(16) 0.35384(12) 0.69851(9) 0.0285(5) Uani 1 1 d . . . . .
O2 O 0.67646(16) 0.43182(12) 0.64080(9) 0.0280(5) Uani 1 1 d . . . . .
O3 O 0.70741(17) 0.41495(14) 0.77152(10) 0.0340(6) Uani 1 1 d . . . . .
O4 O 0.60376(17) 0.48501(14) 0.71425(9) 0.0324(6) Uani 1 1 d . . . . .
O5 O 0.33150(16) 0.23428(12) 0.47895(10) 0.0298(6) Uani 1 1 d . . . . .
O6 O 0.31647(16) 0.34843(12) 0.48752(10) 0.0288(5) Uani 1 1 d . . . . .
O7 O 0.47687(16) 0.21180(12) 0.47332(11) 0.0322(6) Uani 1 1 d . . . . .
O8 O 0.45915(16) 0.32636(12) 0.47304(11) 0.0298(6) Uani 1 1 d . . . . .
O9 O 0.14962(18) 0.52134(16) 0.82315(11) 0.0396(7) Uani 1 1 d . . . . .
O10 O 0.19943(18) 0.57265(14) 0.75350(10) 0.0374(6) Uani 1 1 d . . . . .
O11 O 0.0807(2) 0.47818(16) 0.76510(11) 0.0434(7) Uani 1 1 d . . . . .
O12 O 0.13171(19) 0.52703(15) 0.69448(11) 0.0380(7) Uani 1 1 d . . . . .
O13 O 0.4441(2) 0.19501(16) 0.97817(12) 0.0447(7) Uani 1 1 d . . . . .
O14 O 0.5928(2) 0.17233(15) 0.96520(12) 0.0435(7) Uani 1 1 d . . . . .
O15 O 0.4247(2) 0.30669(15) 0.97499(12) 0.0437(7) Uani 1 1 d . . . . .
O16 O 0.5744(2) 0.28230(15) 0.96713(12) 0.0418(7) Uani 1 1 d . . . . .
O17 O 0.7765(2) 0.00457(16) 0.75760(11) 0.0453(8) Uani 1 1 d . . . . .
O18 O 0.70869(19) -0.04684(14) 0.69856(11) 0.0388(7) Uani 1 1 d . . . . .
O19 O 0.84109(18) 0.04056(14) 0.68938(11) 0.0362(6) Uani 1 1 d . . . . .
O20 O 0.75779(18) 0.00135(13) 0.63153(10) 0.0338(6) Uani 1 1 d . . . . .
O21 O 0.21012(19) 0.09953(15) 0.68265(10) 0.0391(7) Uani 1 1 d . . . . .
O22 O 0.1394(2) 0.16313(16) 0.75638(11) 0.0462(7) Uani 1 1 d . . . . .
O23 O 0.30287(19) 0.02262(15) 0.73633(10) 0.0398(7) Uani 1 1 d . . . . .
O24 O 0.2371(2) 0.08975(16) 0.80951(11) 0.0435(7) Uani 1 1 d . . . . .
O28 O 0.4289(2) 0.47125(15) 0.41449(12) 0.0432(7) Uani 1 1 d D . . . .
O39 O 0.2481(3) 0.5392(2) 0.62437(14) 0.0675(11) Uani 1 1 d D . . . .
O30 O 0.2584(2) 0.51134(17) 0.52232(13) 0.0483(8) Uani 1 1 d D . . . .
O29 O 0.4760(2) 0.45468(18) 0.54165(14) 0.0552(9) Uani 1 1 d D . . . .
O26 O 0.6194(3) -0.0155(2) 0.52798(17) 0.0715(11) Uani 1 1 d D . . . .
O27 O 0.6960(3) -0.14705(19) 0.59405(18) 0.0718(12) Uani 1 1 d D . . . .
O25 O 0.5111(4) 0.0110(3) 0.6392(2) 0.1042(15) Uani 1 1 d D U . . .
H25 H 0.521(7) 0.032(5) 0.614(3) 0.156 Uiso 1 1 d D U . . .
O41 O 0.2640(4) 0.3130(4) 0.9541(3) 0.130(2) Uani 1 1 d D . . . .
H41 H 0.3163(12) 0.301(6) 0.950(5) 0.195 Uiso 1 1 d D U . . .
Si1 Si 0.70560(6) 0.43400(5) 0.70541(4) 0.0253(2) Uani 1 1 d . . . . .
Si6 Si 0.20495(8) 0.08200(6) 0.74742(4) 0.0365(2) Uani 1 1 d . . . . .
Au1 Au 0.50813(2) 0.30090(2) 0.72065(2) 0.02998(5) Uani 0.96 1 d . . P E 1
Au2 Au 0.39909(2) 0.21681(2) 0.72979(2) 0.03055(5) Uani 0.96 1 d . . P E 1
P1 P 0.61790(7) 0.22101(5) 0.68271(4) 0.0344(2) Uani 0.96 1 d D U P E 1
C133 C 0.7134(3) 0.2099(3) 0.7163(2) 0.0500(12) Uani 0.96 1 d D U P E 1
H13J H 0.759916 0.178848 0.697656 0.075 Uiso 0.96 1 calc R U P E 1
H13K H 0.709386 0.19344 0.750597 0.075 Uiso 0.96 1 calc R U P E 1
H13L H 0.722561 0.251258 0.718761 0.075 Uiso 0.96 1 calc R U P E 1
C134 C 0.6388(3) 0.2370(2) 0.61776(19) 0.0380(11) Uani 0.96 1 d D U P E 1
H13M H 0.690576 0.20407 0.606018 0.057 Uiso 0.96 1 calc R U P E 1
H13N H 0.644519 0.279658 0.615565 0.057 Uiso 0.96 1 calc R U P E 1
H13O H 0.59289 0.235901 0.596249 0.057 Uiso 0.96 1 calc R U P E 1
C135 C 0.6077(4) 0.1424(3) 0.6806(2) 0.0547(13) Uani 0.96 1 d . U P E 1
H13P H 0.555981 0.14536 0.663463 0.082 Uiso 0.96 1 calc R U P E 1
H13Q H 0.606615 0.126512 0.715435 0.082 Uiso 0.96 1 calc R U P E 1
H13R H 0.655069 0.112563 0.661777 0.082 Uiso 0.96 1 calc R U P E 1
P2 P 0.41263(7) 0.39119(5) 0.75746(4) 0.0345(2) Uani 0.96 1 d D U P E 1
C136 C 0.3979(4) 0.4614(2) 0.71716(18) 0.0501(12) Uani 0.96 1 d D U P E 1
H13S H 0.371148 0.45626 0.685395 0.075 Uiso 0.96 1 calc R U P E 1
H13T H 0.451957 0.465552 0.709304 0.075 Uiso 0.96 1 calc R U P E 1
H13U H 0.362541 0.500248 0.73508 0.075 Uiso 0.96 1 calc R U P E 1
C137 C 0.4442(3) 0.4125(2) 0.81809(17) 0.0409(11) Uani 0.96 1 d D U P E 1
H13V H 0.403239 0.453181 0.830106 0.061 Uiso 0.96 1 calc R U P E 1
H13W H 0.498638 0.417682 0.814342 0.061 Uiso 0.96 1 calc R U P E 1
H13X H 0.447894 0.378359 0.842861 0.061 Uiso 0.96 1 calc R U P E 1
C138 C 0.3101(3) 0.3876(3) 0.7692(2) 0.0592(14) Uani 0.96 1 d . U P E 1
H13Y H 0.314189 0.350867 0.791426 0.089 Uiso 0.96 1 calc R U P E 1
H13Z H 0.285273 0.382244 0.736724 0.089 Uiso 0.96 1 calc R U P E 1
H31A H 0.275075 0.4276 0.785734 0.089 Uiso 0.96 1 calc R U P E 1
P3 P 0.34242(7) 0.24362(6) 0.65004(4) 0.0328(2) Uani 0.96 1 d D U P E 1
C139 C 0.3915(3) 0.2867(3) 0.60955(19) 0.0545(13) Uani 0.96 1 d D U P E 1
H31B H 0.358663 0.300734 0.578611 0.082 Uiso 0.96 1 calc R U P E 1
H31C H 0.44762 0.258242 0.600211 0.082 Uiso 0.96 1 calc R U P E 1
H31D H 0.394722 0.324469 0.627828 0.082 Uiso 0.96 1 calc R U P E 1
C140 C 0.2347(3) 0.2939(3) 0.6531(2) 0.0413(13) Uani 0.96 1 d D U P E 1
H14C H 0.229754 0.335578 0.668431 0.062 Uiso 0.96 1 calc R U P E 1
H14G H 0.203614 0.272742 0.673986 0.062 Uiso 0.96 1 calc R U P E 1
H14H H 0.211913 0.300743 0.618622 0.062 Uiso 0.96 1 calc R U P E 1
C141 C 0.3465(3) 0.1730(3) 0.61366(19) 0.0492(11) Uani 0.96 1 d . U P E 1
H14I H 0.315245 0.149606 0.631807 0.074 Uiso 0.96 1 calc R U P E 1
H14J H 0.404485 0.144911 0.609316 0.074 Uiso 0.96 1 calc R U P E 1
H14W H 0.321869 0.186318 0.580112 0.074 Uiso 0.96 1 calc R U P E 1
P4 P 0.43997(8) 0.18055(6) 0.81098(4) 0.0375(3) Uani 0.96 1 d D U P E 1
C142 C 0.4981(3) 0.0957(2) 0.81402(19) 0.0451(11) Uani 0.96 1 d D U P E 1
H14X H 0.549977 0.086393 0.794402 0.068 Uiso 0.96 1 calc R U P E 1
H14Y H 0.465095 0.071385 0.799678 0.068 Uiso 0.96 1 calc R U P E 1
H14Z H 0.510872 0.083128 0.849649 0.068 Uiso 0.96 1 calc R U P E 1
C143 C 0.3500(4) 0.1938(3) 0.8525(2) 0.0564(14) Uani 0.96 1 d D U P E 1
H41A H 0.314306 0.171484 0.838542 0.085 Uiso 0.96 1 calc R U P E 1
H41B H 0.31867 0.240187 0.854789 0.085 Uiso 0.96 1 calc R U P E 1
H41C H 0.368363 0.177034 0.88656 0.085 Uiso 0.96 1 calc R U P E 1
C144 C 0.5042(4) 0.2179(3) 0.8426(2) 0.0605(13) Uani 0.96 1 d . U P E 1
H41D H 0.524211 0.195309 0.874597 0.091 Uiso 0.96 1 calc R U P E 1
H41E H 0.471639 0.263184 0.849876 0.091 Uiso 0.96 1 calc R U P E 1
H41F H 0.551693 0.215769 0.820536 0.091 Uiso 0.96 1 calc R U P E 1
Au1' Au 0.4415(3) 0.2636(3) 0.67118(19) 0.0331(9) Uani 0.03 1 d . U P F 2
Au2' Au 0.4709(4) 0.2527(3) 0.7842(2) 0.0371(10) Uani 0.03 1 d . U P F 2
P1' P 0.571(2) 0.1917(18) 0.6514(15) 0.040(2) Uani 0.03 1 d D U P F 2
C233 C 0.650(7) 0.214(8) 0.618(6) 0.037(4) Uani 0.03 1 d D U P F 2
H23A H 0.669921 0.241444 0.639972 0.056 Uiso 0.03 1 calc R U P F 2
H23B H 0.62583 0.238376 0.587025 0.056 Uiso 0.03 1 calc R U P F 2
H23C H 0.696153 0.175382 0.608296 0.056 Uiso 0.03 1 calc R U P F 2
C234 C 0.624(8) 0.143(7) 0.704(4) 0.041(4) Uani 0.03 1 d D U P F 2
H23D H 0.67537 0.109711 0.691234 0.061 Uiso 0.03 1 calc R U P F 2
H23E H 0.588188 0.12174 0.719808 0.061 Uiso 0.03 1 calc R U P F 2
H23F H 0.638535 0.169956 0.729026 0.061 Uiso 0.03 1 calc R U P F 2
P2' P 0.304(2) 0.338(2) 0.6778(16) 0.042(4) Uani 0.03 1 d D U P F 2
C236 C 0.223(11) 0.306(12) 0.662(6) 0.042(5) Uani 0.03 1 d D U P F 2
H23G H 0.237828 0.261755 0.674878 0.062 Uiso 0.03 1 calc R U P F 2
H23H H 0.216159 0.306219 0.625111 0.062 Uiso 0.03 1 calc R U P F 2
H23I H 0.170222 0.33281 0.678198 0.062 Uiso 0.03 1 calc R U P F 2
C237 C 0.294(9) 0.352(8) 0.746(2) 0.048(5) Uani 0.03 1 d D U P F 2
H23J H 0.246399 0.340489 0.75864 0.073 Uiso 0.03 1 calc R U P F 2
H23K H 0.284219 0.397335 0.753116 0.073 Uiso 0.03 1 calc R U P F 2
H23L H 0.344604 0.324831 0.762499 0.073 Uiso 0.03 1 calc R U P F 2
P3' P 0.523(3) 0.3359(18) 0.7875(13) 0.039(4) Uani 0.03 1 d D U P F 2
C239 C 0.478(10) 0.410(4) 0.823(5) 0.041(5) Uani 0.03 1 d D U P F 2
H23M H 0.521088 0.427484 0.831844 0.061 Uiso 0.03 1 calc R U P F 2
H23N H 0.450415 0.401728 0.853587 0.061 Uiso 0.03 1 calc R U P F 2
H23O H 0.436312 0.441415 0.801338 0.061 Uiso 0.03 1 calc R U P F 2
C241 C 0.565(9) 0.358(6) 0.730(3) 0.037(6) Uani 0.03 1 d D U P F 2
H24A H 0.523237 0.394846 0.714177 0.055 Uiso 0.03 1 calc R U P F 2
H24B H 0.58171 0.321323 0.70624 0.055 Uiso 0.03 1 calc R U P F 2
H24C H 0.614191 0.369566 0.738239 0.055 Uiso 0.03 1 calc R U P F 2
P4' P 0.424(3) 0.165(2) 0.7913(16) 0.040(2) Uani 0.03 1 d D U P F 2
C242 C 0.506(8) 0.087(4) 0.792(5) 0.041(5) Uani 0.03 1 d D U P F 2
H24D H 0.55268 0.090443 0.812336 0.062 Uiso 0.03 1 calc R U P F 2
H24E H 0.525624 0.074249 0.757213 0.062 Uiso 0.03 1 calc R U P F 2
H24F H 0.48545 0.055122 0.807461 0.062 Uiso 0.03 1 calc R U P F 2
C243 C 0.377(11) 0.174(8) 0.855(4) 0.043(4) Uani 0.03 1 d D U P F 2
H24G H 0.329691 0.158921 0.854458 0.065 Uiso 0.03 1 calc R U P F 2
H24H H 0.358886 0.219452 0.864659 0.065 Uiso 0.03 1 calc R U P F 2
H24I H 0.418553 0.148269 0.879025 0.065 Uiso 0.03 1 calc R U P F 2
Au1" Au 0.3863(11) 0.3132(9) 0.7345(6) 0.041(4) Uani 0.01 1 d . . P G 3
Au2" Au 0.5299(11) 0.1900(8) 0.7186(7) 0.041(4) Uani 0.01 1 d . . P G 3
Na1 Na 0.64849(13) -0.03979(9) 0.61472(7) 0.0500(4) Uani 1 1 d . . . . .
Na2 Na 0.37604(10) 0.43471(7) 0.48752(6) 0.0345(3) Uani 1 1 d D . . . .
O31 O 0.7095(7) 0.2237(6) 0.8553(3) 0.115(3) Uani 0.576(11) 1 d D U P H 1
C151 C 0.6800(16) 0.2908(11) 0.8403(11) 0.118(6) Uani 0.576(11) 1 d D U P H 1
H51J H 0.639773 0.316295 0.865703 0.176 Uiso 0.576(11) 1 calc R U P H 1
H51K H 0.653124 0.295018 0.807013 0.176 Uiso 0.576(11) 1 calc R U P H 1
H51L H 0.727034 0.306439 0.837905 0.176 Uiso 0.576(11) 1 calc R U P H 1
O31' O 0.7240(9) 0.2782(7) 0.8805(5) 0.114(4) Uani 0.424(11) 1 d D U P H 2
C251 C 0.6585(16) 0.2912(12) 0.8424(12) 0.078(4) Uani 0.424(11) 1 d D U P H 2
H25A H 0.648855 0.251074 0.834024 0.118 Uiso 0.424(11) 1 calc R U P H 2
H25B H 0.675778 0.30861 0.811472 0.118 Uiso 0.424(11) 1 calc R U P H 2
H25C H 0.607147 0.322716 0.856046 0.118 Uiso 0.424(11) 1 calc R U P H 2
O32 O 0.7960(5) 0.1115(4) 0.9126(3) 0.114(3) Uani 0.796(8) 1 d D U P H 1
C152 C 0.8656(11) 0.0662(9) 0.9340(7) 0.204(7) Uani 0.796(8) 1 d D U P H 1
H15C H 0.87783 0.082614 0.96656 0.306 Uiso 0.796(8) 1 calc R U P H 1
H15D H 0.913299 0.058173 0.910714 0.306 Uiso 0.796(8) 1 calc R U P H 1
H15E H 0.854721 0.025862 0.939795 0.306 Uiso 0.796(8) 1 calc R U P H 1
O32' O 0.794(2) 0.1192(15) 0.9867(14) 0.152(6) Uani 0.204(8) 1 d D U P H 2
C252 C 0.803(4) 0.074(3) 1.0281(19) 0.159(12) Uani 0.204(8) 1 d D U P H 2
H25D H 0.7832 0.038885 1.017107 0.239 Uiso 0.204(8) 1 calc R U P H 2
H25E H 0.770168 0.095771 1.057668 0.239 Uiso 0.204(8) 1 calc R U P H 2
H25F H 0.861685 0.055133 1.037414 0.239 Uiso 0.204(8) 1 calc R U P H 2
Na3 Na 0.70424(17) 0.20721(14) 0.94316(11) 0.0783(7) Uani 1 1 d D . . . .
O33 O 0.7765(9) 0.2540(9) 0.9897(7) 0.206(6) Uani 0.562(13) 1 d D U P H 1
C153 C 0.7722(15) 0.2804(12) 1.0398(7) 0.220(8) Uani 0.562(13) 1 d D U P H 1
H15F H 0.757216 0.327341 1.037566 0.33 Uiso 0.562(13) 1 calc R U P H 1
H15G H 0.826403 0.261996 1.056108 0.33 Uiso 0.562(13) 1 calc R U P H 1
H15H H 0.730013 0.269893 1.060021 0.33 Uiso 0.562(13) 1 calc R U P H 1
O33' O 0.8056(8) 0.2272(13) 0.9852(11) 0.210(7) Uani 0.438(13) 1 d D U P H 2
C253 C 0.8937(9) 0.2105(16) 0.9808(14) 0.216(9) Uani 0.438(13) 1 d D U P H 2
H25G H 0.920852 0.1678 0.995824 0.324 Uiso 0.438(13) 1 calc R U P H 2
H25H H 0.911095 0.242527 0.998939 0.324 Uiso 0.438(13) 1 calc R U P H 2
H25I H 0.909655 0.209613 0.944763 0.324 Uiso 0.438(13) 1 calc R U P H 2
Na4 Na 0.0890(2) 0.44427(16) 0.85032(11) 0.0920(9) Uani 1 1 d D . . . .
O35 O 0.1488(7) 0.4243(6) 0.9313(4) 0.142(4) Uani 0.7 1 d D U P I 1
C155 C 0.1323(13) 0.4446(9) 0.9816(6) 0.168(7) Uani 0.7 1 d D U P I 1
H15L H 0.08663 0.486127 0.982851 0.253 Uiso 0.7 1 calc R U P I 1
H15M H 0.182094 0.449524 0.996506 0.253 Uiso 0.7 1 calc R U P I 1
H15N H 0.116496 0.412525 1.00111 0.253 Uiso 0.7 1 calc R U P I 1
O36 O -0.0464(4) 0.4517(6) 0.8538(4) 0.163(4) Uani 0.81 1 d D U P I 2
C156 C -0.1108(6) 0.4968(6) 0.8307(4) 0.113(4) Uani 0.81 1 d D U P I 2
H15R H -0.131527 0.53524 0.852446 0.17 Uiso 0.81 1 calc R U P I 2
H15S H -0.155516 0.479352 0.824951 0.17 Uiso 0.81 1 calc R U P I 2
H15T H -0.091913 0.508541 0.797868 0.17 Uiso 0.81 1 calc R U P I 2
O35' O 0.0434(14) 0.5099(10) 0.9214(8) 0.187(8) Uani 0.49 1 d D U P I 3
C255 C 0.0249(18) 0.5763(12) 0.9317(10) 0.170(10) Uani 0.49 1 d D U P I 3
H25J H 0.054206 0.594448 0.906988 0.255 Uiso 0.49 1 calc R U P I 3
H25K H 0.042842 0.581705 0.96626 0.255 Uiso 0.49 1 calc R U P I 3
H25L H -0.035142 0.59876 0.929054 0.255 Uiso 0.49 1 calc R U P I 3
O34 O 0.1720(6) 0.3405(5) 0.8547(5) 0.146(4) Uani 0.684(9) 1 d D U P I 1
C154 C 0.1658(10) 0.3073(8) 0.8021(6) 0.145(4) Uani 0.684(9) 1 d D U P I 1
H15U H 0.108784 0.307812 0.797559 0.217 Uiso 0.684(9) 1 calc R U P I 1
H15V H 0.20408 0.262593 0.801998 0.217 Uiso 0.684(9) 1 calc R U P I 1
H15W H 0.180634 0.330974 0.774069 0.217 Uiso 0.684(9) 1 calc R U P I 1
O34' O 0.1121(16) 0.3346(8) 0.8379(11) 0.153(4) Uani 0.316(9) 1 d D U P I 2
C254 C 0.1215(19) 0.2624(9) 0.8375(12) 0.136(5) Uani 0.316(9) 1 d D U P I 2
H25M H 0.149422 0.241863 0.868624 0.204 Uiso 0.316(9) 1 calc R U P I 2
H25N H 0.154699 0.241381 0.807643 0.204 Uiso 0.316(9) 1 calc R U P I 2
H25O H 0.066423 0.258164 0.835921 0.204 Uiso 0.316(9) 1 calc R U P I 2
H26 H 0.590(4) 0.0214(17) 0.517(3) 0.09(3) Uiso 1 1 d D . . . .
H27A H 0.679(4) -0.168(3) 0.5728(19) 0.08(2) Uiso 1 1 d D . . . .
H28 H 0.392(3) 0.499(2) 0.3981(19) 0.062(17) Uiso 1 1 d D . . . .
H29 H 0.503(3) 0.479(2) 0.548(2) 0.059(17) Uiso 1 1 d D . . . .
H30 H 0.258(4) 0.507(3) 0.5539(5) 0.09(2) Uiso 1 1 d D . . . .
H39A H 0.211(3) 0.541(4) 0.646(2) 0.10(3) Uiso 1 1 d D . . . .

loop_
_atom_site_aniso_label
_atom_site_aniso_U_11
_atom_site_aniso_U_22
_atom_site_aniso_U_33
_atom_site_aniso_U_23
_atom_site_aniso_U_13
_atom_site_aniso_U_12
C1 0.0269(18) 0.0298(18) 0.0241(17) 0.0007(14) -0.0015(14) -0.0156(15)
C2 0.0240(17) 0.0256(17) 0.0256(17) -0.0003(14) 0.0008(13) -0.0118(14)
C3 0.0256(17) 0.0289(18) 0.0220(16) 0.0032(14) 0.0007(13) -0.0140(15)
C4 0.0228(17) 0.0314(18) 0.0241(17) -0.0001(14) 0.0027(13) -0.0152(15)
C5 0.0205(16) 0.0312(19) 0.0294(18) -0.0027(14) 0.0048(14) -0.0153(15)
C6 0.0234(17) 0.0298(18) 0.0310(18) 0.0028(15) -0.0016(14) -0.0145(15)
C7 0.036(2) 0.033(2) 0.0227(17) 0.0001(15) 0.0007(15) -0.0155(16)
C8 0.035(2) 0.035(2) 0.0190(16) -0.0014(14) 0.0010(14) -0.0164(16)
C9 0.036(2) 0.0325(19) 0.0216(17) -0.0003(14) -0.0013(15) -0.0154(16)
C10 0.038(2) 0.0308(19) 0.0248(17) -0.0057(14) 0.0014(15) -0.0215(17)
C11 0.040(2) 0.035(2) 0.0225(17) -0.0038(15) -0.0020(15) -0.0239(17)
C12 0.039(2) 0.037(2) 0.0227(18) 0.0015(15) -0.0034(15) -0.0175(17)
C13 0.041(2) 0.032(2) 0.0261(18) -0.0099(15) 0.0004(16) -0.0183(17)
C14 0.041(2) 0.039(2) 0.0200(17) -0.0066(15) -0.0005(15) -0.0216(18)
C15 0.045(2) 0.043(2) 0.0220(18) -0.0120(16) 0.0057(16) -0.0227(19)
C16 0.0270(18) 0.0269(18) 0.0273(18) 0.0019(14) -0.0049(14) -0.0110(15)
C17 0.0279(18) 0.0301(19) 0.0251(17) 0.0008(14) -0.0048(14) -0.0138(15)
C18 0.0327(19) 0.0252(18) 0.0268(18) 0.0011(14) -0.0060(15) -0.0106(15)
C19 0.0269(18) 0.035(2) 0.0247(17) 0.0012(15) -0.0094(14) -0.0130(16)
C20 0.0273(18) 0.035(2) 0.0252(17) 0.0013(15) -0.0064(14) -0.0164(16)
C21 0.0289(18) 0.0265(18) 0.0299(18) -0.0010(14) -0.0062(15) -0.0116(15)
C22 0.0272(18) 0.0272(18) 0.0303(18) -0.0004(14) 0.0001(14) -0.0129(15)
C23 0.0264(18) 0.0262(18) 0.0252(17) -0.0001(14) 0.0006(14) -0.0103(14)
C24 0.0307(19) 0.0248(17) 0.0254(17) -0.0013(14) 0.0009(14) -0.0124(15)
C25 0.0272(18) 0.0308(18) 0.0192(16) -0.0022(13) 0.0022(13) -0.0131(15)
C26 0.0284(18) 0.0306(19) 0.0209(16) -0.0034(14) 0.0030(14) -0.0105(15)
C27 0.0297(19) 0.0251(18) 0.0328(19) -0.0028(15) 0.0015(15) -0.0102(15)
C28 0.0262(18) 0.0342(19) 0.0244(17) -0.0019(15) 0.0054(14) -0.0143(15)
C29 0.0280(19) 0.0312(19) 0.0311(19) -0.0071(15) 0.0069(15) -0.0104(16)
C30 0.0219(18) 0.037(2) 0.035(2) -0.0033(16) 0.0036(15) -0.0108(16)
C31 0.037(2) 0.038(2) 0.0298(19) -0.0087(16) 0.0018(16) -0.0158(18)
C32 0.038(2) 0.037(2) 0.0298(19) -0.0080(16) -0.0012(16) -0.0144(18)
C33 0.040(2) 0.032(2) 0.0286(19) -0.0053(15) 0.0008(16) -0.0155(17)
C34 0.039(2) 0.0285(19) 0.0288(19) -0.0122(15) 0.0036(16) -0.0149(16)
C35 0.040(2) 0.035(2) 0.0258(18) -0.0111(16) 0.0020(16) -0.0148(17)
C36 0.042(2) 0.042(2) 0.0288(19) -0.0095(17) 0.0057(17) -0.0201(19)
C37 0.034(2) 0.049(2) 0.031(2) -0.0084(18) 0.0019(16) -0.0201(19)
C38 0.0282(19) 0.040(2) 0.037(2) -0.0072(17) -0.0011(16) -0.0166(17)
C39 0.031(2) 0.037(2) 0.0310(19) -0.0008(16) -0.0016(15) -0.0140(17)
C40 0.0208(17) 0.037(2) 0.0312(19) -0.0040(16) -0.0020(14) -0.0086(15)
C41 0.0203(17) 0.039(2) 0.037(2) -0.0053(17) 0.0001(15) -0.0115(16)
C42 0.030(2) 0.052(3) 0.034(2) -0.0049(18) 0.0031(16) -0.0208(19)
C43 0.0241(18) 0.035(2) 0.033(2) -0.0029(16) -0.0062(15) -0.0104(15)
C44 0.0240(18) 0.045(2) 0.035(2) -0.0053(17) 0.0009(15) -0.0175(17)
C45 0.0275(19) 0.036(2) 0.0317(19) -0.0040(16) -0.0037(15) -0.0174(16)
C46 0.057(3) 0.045(2) 0.0227(18) 0.0106(17) -0.0064(18) -0.027(2)
C47 0.059(3) 0.042(2) 0.0235(18) 0.0089(17) -0.0075(18) -0.029(2)
C48 0.053(3) 0.052(3) 0.028(2) 0.0102(18) -0.0084(18) -0.030(2)
C49 0.064(3) 0.042(2) 0.0223(18) 0.0122(16) -0.0082(18) -0.028(2)
C50 0.062(3) 0.047(2) 0.0200(18) 0.0137(17) -0.0091(18) -0.033(2)
C51 0.057(3) 0.052(3) 0.0243(19) 0.0106(18) -0.0049(18) -0.032(2)
C52 0.052(3) 0.047(2) 0.0242(18) -0.0015(17) 0.0002(17) -0.031(2)
C53 0.049(2) 0.045(2) 0.0235(18) -0.0021(16) 0.0001(17) -0.025(2)
C54 0.045(2) 0.045(2) 0.0227(18) -0.0040(16) -0.0002(16) -0.0256(19)
C55 0.045(2) 0.044(2) 0.0146(16) -0.0060(15) -0.0005(15) -0.0254(19)
C56 0.046(2) 0.045(2) 0.0150(16) -0.0071(15) 0.0005(15) -0.0248(19)
C57 0.044(2) 0.048(2) 0.0242(18) -0.0066(17) 0.0034(16) -0.026(2)
C58 0.064(3) 0.046(2) 0.027(2) 0.0126(18) -0.0078(19) -0.033(2)
C59 0.061(3) 0.045(2) 0.032(2) 0.0143(18) -0.014(2) -0.029(2)
C60 0.061(3) 0.035(2) 0.036(2) 0.0114(17) -0.014(2) -0.026(2)
C61 0.052(3) 0.037(2) 0.037(2) 0.0039(18) -0.0051(19) -0.025(2)
C62 0.046(2) 0.031(2) 0.032(2) 0.0049(16) -0.0074(17) -0.0146(18)
C63 0.052(3) 0.034(2) 0.035(2) 0.0032(17) -0.0090(19) -0.0190(19)
C64 0.051(3) 0.030(2) 0.036(2) 0.0080(17) -0.0099(19) -0.0166(19)
C65 0.052(3) 0.034(2) 0.033(2) 0.0091(17) -0.0096(18) -0.0189(19)
C66 0.062(3) 0.043(2) 0.034(2) 0.0047(18) -0.010(2) -0.029(2)
C67 0.0280(19) 0.0275(19) 0.035(2) -0.0034(15) -0.0002(15) -0.0059(15)
C68 0.0316(19) 0.0217(17) 0.034(2) -0.0059(15) 0.0008(15) -0.0081(15)
C69 0.0276(19) 0.0268(18) 0.035(2) -0.0086(15) 0.0023(15) -0.0059(15)
C70 0.0225(17) 0.0264(18) 0.0340(19) -0.0078(15) 0.0052(14) -0.0047(14)
C71 0.0215(17) 0.0290(19) 0.0317(19) -0.0060(15) 0.0039(14) -0.0046(14)
C72 0.0246(18) 0.032(2) 0.036(2) -0.0049(16) 0.0012(15) -0.0083(15)
C73 0.049(2) 0.040(2) 0.0280(19) 0.0063(17) -0.0054(17) -0.023(2)
C74 0.045(2) 0.044(2) 0.030(2) 0.0023(17) -0.0023(17) -0.025(2)
C75 0.054(3) 0.047(2) 0.028(2) 0.0015(17) 0.0003(18) -0.031(2)
C76 0.060(3) 0.041(2) 0.0260(19) 0.0098(17) -0.0049(18) -0.034(2)
C77 0.055(3) 0.033(2) 0.034(2) 0.0085(17) -0.0070(19) -0.026(2)
C78 0.059(3) 0.038(2) 0.030(2) 0.0029(17) -0.0047(19) -0.025(2)
C79 0.033(2) 0.038(2) 0.033(2) 0.0014(17) 0.0013(16) -0.0164(17)
C80 0.042(2) 0.053(3) 0.028(2) 0.0006(18) -0.0011(17) -0.026(2)
C81 0.036(2) 0.051(3) 0.033(2) -0.0044(18) 0.0061(17) -0.020(2)
C82 0.0253(18) 0.042(2) 0.037(2) -0.0028(17) 0.0004(15) -0.0199(17)
C83 0.0239(18) 0.037(2) 0.0326(19) 0.0007(16) -0.0020(15) -0.0196(16)
C84 0.034(2) 0.042(2) 0.0301(19) -0.0011(16) 0.0015(16) -0.0209(18)
C85 0.038(2) 0.036(2) 0.0298(19) -0.0002(16) -0.0022(16) -0.0168(18)
C86 0.042(2) 0.038(2) 0.033(2) 0.0019(17) -0.0013(17) -0.0193(19)
C87 0.047(3) 0.039(2) 0.043(2) 0.0049(19) -0.0056(19) -0.021(2)
C88 0.041(2) 0.040(2) 0.049(3) 0.006(2) -0.002(2) -0.016(2)
C89 0.052(3) 0.047(3) 0.052(3) 0.010(2) -0.007(2) -0.023(2)
C90 0.048(3) 0.058(3) 0.057(3) 0.014(2) -0.007(2) -0.025(2)
C91 0.069(4) 0.090(5) 0.079(4) 0.021(4) -0.013(3) -0.047(4)
C92 0.104(6) 0.112(6) 0.091(5) 0.009(4) 0.011(4) -0.069(5)
Si2 0.0265(5) 0.0248(5) 0.0277(5) -0.0004(4) -0.0017(4) -0.0117(4)
C93 0.052(3) 0.045(3) 0.031(2) -0.001(2) -0.002(2) -0.025(2)
C94 0.079(5) 0.066(4) 0.047(3) -0.005(3) 0.004(3) -0.002(3)
C95 0.100(4) 0.071(4) 0.048(3) -0.016(3) 0.009(3) -0.013(3)
C96 0.099(4) 0.078(4) 0.049(3) -0.010(3) 0.003(3) -0.017(4)
C97 0.111(5) 0.083(4) 0.053(3) -0.010(3) 0.000(3) -0.025(4)
C98 0.102(5) 0.082(4) 0.062(3) -0.003(3) 0.000(3) -0.043(4)
C99 0.131(5) 0.099(5) 0.055(4) -0.010(3) -0.001(4) -0.019(5)
C100 0.153(9) 0.115(7) 0.075(5) -0.006(5) 0.003(6) -0.067(7)
C93' 0.066(6) 0.055(6) 0.040(5) -0.004(5) 0.000(6) -0.016(6)
C94' 0.077(6) 0.062(5) 0.044(5) -0.010(4) 0.002(5) -0.014(5)
C95' 0.090(6) 0.075(5) 0.047(4) -0.010(4) 0.006(5) -0.013(5)
C96' 0.102(6) 0.077(5) 0.050(4) -0.007(5) 0.007(5) -0.019(5)
C97' 0.107(6) 0.080(5) 0.052(5) -0.006(5) 0.004(5) -0.026(5)
C98' 0.114(6) 0.088(6) 0.060(5) -0.005(5) 0.001(5) -0.028(5)
C99' 0.119(6) 0.094(6) 0.065(5) -0.009(5) -0.002(5) -0.026(6)
C200 0.126(12) 0.105(12) 0.066(7) -0.015(9) 0.010(11) -0.047(11)
Si3 0.0334(6) 0.0441(6) 0.0310(5) -0.0088(5) -0.0002(4) -0.0156(5)
C101 0.058(8) 0.076(9) 0.047(8) -0.004(6) 0.005(6) -0.012(7)
C102 0.106(10) 0.140(11) 0.177(14) 0.034(10) 0.070(10) 0.018(9)
C103 0.111(12) 0.142(14) 0.234(17) -0.019(12) 0.074(12) 0.020(10)
C104 0.198(17) 0.161(15) 0.210(19) 0.012(12) -0.035(16) 0.023(15)
C105 0.203(18) 0.180(16) 0.220(19) -0.006(12) -0.012(17) 0.014(17)
C106 0.171(18) 0.134(15) 0.202(17) 0.025(12) -0.019(17) 0.044(15)
C107 0.23(3) 0.19(2) 0.22(2) 0.023(17) -0.12(2) 0.01(2)
C201 0.031(7) 0.051(7) 0.049(10) -0.010(7) 0.016(6) -0.008(6)
C202 0.080(9) 0.051(7) 0.095(10) 0.007(7) 0.006(7) -0.012(6)
C203 0.111(12) 0.062(8) 0.133(14) 0.001(9) 0.026(10) 0.005(8)
C204 0.162(16) 0.126(16) 0.174(16) -0.029(14) 0.063(14) 0.012(14)
C205 0.113(14) 0.083(11) 0.144(13) -0.006(11) 0.014(10) 0.039(10)
C206 0.133(16) 0.083(12) 0.147(13) -0.019(12) 0.012(12) 0.022(12)
C207 0.24(3) 0.12(2) 0.21(2) -0.01(2) -0.06(2) -0.03(2)
Si4 0.0550(7) 0.0466(7) 0.0268(5) 0.0032(5) -0.0027(5) -0.0309(6)
C109 0.105(6) 0.072(8) 0.037(4) 0.005(5) -0.012(4) -0.050(5)
C110 0.120(5) 0.090(7) 0.051(4) 0.004(5) -0.025(4) -0.052(5)
C111 0.136(6) 0.094(6) 0.059(4) 0.021(4) -0.029(4) -0.057(5)
C112 0.155(6) 0.120(6) 0.079(5) 0.018(5) -0.039(5) -0.040(6)
C113 0.173(8) 0.132(7) 0.086(5) 0.006(6) -0.026(6) -0.035(7)
C114 0.189(10) 0.154(9) 0.104(7) -0.010(7) -0.003(7) -0.034(8)
C115 0.189(15) 0.149(14) 0.103(10) -0.035(11) 0.006(10) -0.063(12)
C209 0.098(5) 0.074(7) 0.031(4) 0.007(4) -0.007(4) -0.055(5)
C210 0.117(5) 0.073(6) 0.047(4) 0.010(4) -0.021(4) -0.065(5)
C211 0.135(6) 0.093(6) 0.058(4) 0.017(4) -0.033(4) -0.063(5)
C212 0.147(6) 0.107(6) 0.078(5) 0.023(5) -0.042(5) -0.055(6)
C213 0.174(7) 0.138(7) 0.091(5) 0.012(5) -0.035(5) -0.036(6)
C214 0.190(9) 0.141(8) 0.098(6) -0.014(6) -0.016(6) -0.032(7)
C215 0.228(13) 0.132(11) 0.092(8) -0.020(8) 0.008(10) -0.034(11)
Si5 0.0384(6) 0.0288(5) 0.0343(6) 0.0005(4) -0.0055(5) -0.0120(5)
C117 0.048(4) 0.039(4) 0.094(5) -0.002(4) -0.020(4) -0.003(3)
C118 0.063(4) 0.065(4) 0.127(5) -0.006(4) -0.030(4) -0.008(4)
C119 0.095(5) 0.104(6) 0.134(6) -0.006(5) -0.030(5) -0.012(5)
C120 0.125(7) 0.154(8) 0.145(7) 0.000(6) -0.048(6) -0.017(7)
C121 0.141(7) 0.173(8) 0.153(8) -0.002(7) -0.049(6) -0.028(7)
C122 0.140(9) 0.179(10) 0.146(9) 0.010(8) -0.056(8) -0.037(9)
C123 0.167(14) 0.214(16) 0.165(15) -0.033(12) -0.044(11) -0.029(13)
C217 0.054(5) 0.047(5) 0.100(6) -0.008(5) -0.027(5) -0.007(5)
C218 0.068(5) 0.067(5) 0.117(6) -0.005(5) -0.032(5) -0.007(4)
C219 0.070(6) 0.073(6) 0.146(7) -0.002(6) -0.040(6) -0.001(5)
C220 0.095(8) 0.120(9) 0.162(9) 0.004(8) -0.049(8) -0.007(8)
C221 0.132(9) 0.159(10) 0.165(9) 0.003(8) -0.042(8) -0.017(9)
C222 0.147(8) 0.171(9) 0.163(8) 0.000(8) -0.042(7) -0.014(8)
C223 0.157(11) 0.201(15) 0.187(15) 0.000(14) -0.022(13) -0.008(13)
C125 0.060(3) 0.074(4) 0.041(3) 0.003(2) 0.001(2) -0.040(3)
C126 0.075(4) 0.097(5) 0.080(4) -0.006(4) 0.006(3) -0.050(4)
C127 0.097(5) 0.085(5) 0.096(5) -0.029(4) 0.013(4) -0.043(4)
C128 0.069(4) 0.100(5) 0.066(4) -0.021(4) 0.003(3) -0.026(4)
C129 0.115(6) 0.098(6) 0.077(5) -0.018(4) 0.004(4) -0.045(5)
C130 0.067(4) 0.073(4) 0.083(4) -0.026(3) 0.008(3) -0.020(3)
C131 0.096(5) 0.070(4) 0.088(5) -0.007(4) -0.007(4) -0.012(4)
C132 0.094(6) 0.085(5) 0.088(5) 0.000(4) 0.008(4) -0.006(4)
C148 0.052(3) 0.045(3) 0.049(3) 0.011(2) 0.003(2) -0.007(2)
C159 0.081(4) 0.092(5) 0.059(3) 0.018(3) -0.010(3) -0.051(4)
C150 0.046(3) 0.042(3) 0.060(3) 0.010(2) 0.003(2) -0.017(2)
C149 0.073(4) 0.075(4) 0.043(3) 0.001(2) 0.007(2) -0.045(3)
C146 0.098(6) 0.109(6) 0.098(6) -0.020(5) 0.013(5) -0.035(5)
C147 0.078(4) 0.071(4) 0.109(6) -0.022(4) -0.037(4) -0.019(4)
C145 0.093(3) 0.112(4) 0.092(4) -0.015(3) 0.011(3) -0.038(3)
C161 0.140(10) 0.216(14) 0.230(15) 0.075(11) -0.022(9) -0.135(10)
O1 0.0332(14) 0.0283(13) 0.0230(12) 0.0014(10) -0.0046(10) -0.0090(11)
O2 0.0314(14) 0.0272(13) 0.0229(12) -0.0029(10) -0.0024(10) -0.0067(11)
O3 0.0366(15) 0.0383(15) 0.0216(12) 0.0032(11) 0.0021(11) -0.0056(12)
O4 0.0327(14) 0.0413(15) 0.0193(12) 0.0002(11) -0.0002(10) -0.0077(12)
O5 0.0280(13) 0.0238(13) 0.0396(15) -0.0016(11) 0.0028(11) -0.0115(11)
O6 0.0291(13) 0.0250(13) 0.0356(14) 0.0006(11) 0.0008(11) -0.0133(11)
O7 0.0260(13) 0.0252(13) 0.0476(16) 0.0001(11) -0.0012(12) -0.0115(11)
O8 0.0264(13) 0.0222(12) 0.0414(15) -0.0014(11) -0.0015(11) -0.0091(10)
O9 0.0383(16) 0.0565(19) 0.0314(15) -0.0060(13) 0.0001(12) -0.0259(14)
O10 0.0430(16) 0.0453(17) 0.0297(14) -0.0011(12) -0.0069(12) -0.0223(14)
O11 0.0476(18) 0.064(2) 0.0294(15) -0.0100(14) 0.0034(13) -0.0333(16)
O12 0.0426(16) 0.0488(17) 0.0318(14) -0.0084(13) 0.0019(12) -0.0274(14)
O13 0.0550(19) 0.0491(19) 0.0397(17) 0.0015(14) 0.0001(14) -0.0305(16)
O14 0.0553(19) 0.0478(18) 0.0383(16) 0.0029(13) -0.0034(14) -0.0316(16)
O15 0.0531(19) 0.0483(18) 0.0413(17) 0.0042(14) -0.0023(14) -0.0321(16)
O16 0.0495(18) 0.0420(17) 0.0402(16) 0.0037(13) -0.0014(14) -0.0238(14)
O17 0.065(2) 0.0506(19) 0.0326(15) -0.0012(13) -0.0016(14) -0.0362(17)
O18 0.0504(18) 0.0415(16) 0.0288(14) 0.0010(12) -0.0024(12) -0.0213(14)
O19 0.0410(16) 0.0373(15) 0.0343(15) 0.0029(12) -0.0054(12) -0.0184(13)
O20 0.0406(16) 0.0295(14) 0.0343(14) 0.0009(11) -0.0053(12) -0.0154(12)
O21 0.0423(16) 0.0470(17) 0.0270(14) 0.0037(12) -0.0002(12) -0.0138(14)
O22 0.0550(19) 0.0538(19) 0.0275(15) 0.0022(13) 0.0009(13) -0.0158(16)
O23 0.0455(17) 0.0490(18) 0.0247(14) 0.0019(12) -0.0058(12) -0.0154(14)
O24 0.0472(18) 0.0549(19) 0.0294(15) -0.0040(13) -0.0037(13) -0.0186(15)
O28 0.0484(19) 0.0382(17) 0.0397(17) 0.0104(13) -0.0077(14) -0.0104(14)
O39 0.074(3) 0.104(3) 0.043(2) -0.005(2) 0.0091(19) -0.053(3)
O30 0.0418(18) 0.0500(19) 0.047(2) -0.0077(16) 0.0052(15) -0.0077(15)
O29 0.065(2) 0.058(2) 0.055(2) 0.0058(17) -0.0128(17) -0.0363(19)
O26 0.075(3) 0.073(3) 0.067(3) 0.009(2) -0.015(2) -0.026(2)
O27 0.082(3) 0.049(2) 0.084(3) -0.015(2) -0.022(2) -0.021(2)
O25 0.096(3) 0.119(4) 0.096(3) -0.018(3) 0.012(3) -0.034(3)
O41 0.092(4) 0.162(6) 0.154(6) 0.010(5) -0.021(4) -0.068(5)
Si1 0.0283(5) 0.0288(5) 0.0191(4) 0.0007(4) -0.0013(4) -0.0101(4)
Si6 0.0410(6) 0.0487(7) 0.0260(5) 0.0017(5) -0.0009(5) -0.0234(5)
Au1 0.03096(8) 0.02928(8) 0.03021(8) -0.00543(6) 0.00402(6) -0.01104(6)
Au2 0.03610(9) 0.03650(9) 0.02331(8) 0.00671(6) -0.00510(6) -0.01776(7)
P1 0.0321(5) 0.0311(5) 0.0392(6) -0.0026(4) 0.0103(4) -0.0099(4)
C133 0.039(2) 0.056(3) 0.047(3) 0.000(2) 0.002(2) -0.005(2)
C134 0.034(2) 0.043(3) 0.039(2) -0.006(2) 0.0071(17) -0.015(2)
C135 0.052(3) 0.035(2) 0.074(3) -0.005(2) 0.023(3) -0.011(2)
P2 0.0377(6) 0.0327(5) 0.0322(5) -0.0117(4) 0.0024(4) -0.0110(5)
C136 0.068(3) 0.038(2) 0.034(2) -0.0054(18) 0.000(2) -0.005(2)
C137 0.057(3) 0.039(2) 0.031(2) -0.0075(17) 0.002(2) -0.021(2)
C138 0.040(3) 0.058(3) 0.078(4) -0.028(3) 0.009(2) -0.015(2)
P3 0.0325(5) 0.0457(6) 0.0256(5) 0.0080(4) -0.0075(4) -0.0203(5)
C139 0.050(3) 0.087(3) 0.039(2) 0.029(2) -0.015(2) -0.038(3)
C140 0.036(2) 0.045(3) 0.045(3) -0.002(2) -0.0086(19) -0.016(2)
C141 0.051(3) 0.053(3) 0.041(2) -0.005(2) -0.011(2) -0.013(2)
P4 0.0554(7) 0.0396(6) 0.0234(5) 0.0088(5) -0.0074(5) -0.0236(5)
C142 0.061(3) 0.046(2) 0.031(2) 0.0119(19) 0.001(2) -0.021(2)
C143 0.069(4) 0.060(4) 0.035(2) 0.012(2) 0.005(2) -0.017(3)
C144 0.089(4) 0.066(3) 0.040(3) 0.013(2) -0.024(3) -0.042(3)
Au1' 0.029(2) 0.043(2) 0.029(2) 0.0033(18) -0.0031(17) -0.0153(18)
Au2' 0.052(3) 0.039(2) 0.029(2) 0.0046(18) -0.0024(19) -0.027(2)
P1' 0.037(4) 0.035(4) 0.046(4) -0.003(4) 0.012(4) -0.011(3)
C233 0.034(5) 0.036(6) 0.041(6) -0.005(6) 0.009(5) -0.012(6)
C234 0.038(6) 0.031(6) 0.051(6) -0.002(5) 0.014(6) -0.010(6)
P2' 0.030(6) 0.046(7) 0.052(7) -0.009(7) -0.005(6) -0.015(5)
C236 0.032(6) 0.046(8) 0.049(8) -0.004(8) -0.006(7) -0.015(7)
C237 0.034(8) 0.052(8) 0.061(7) -0.020(7) 0.002(7) -0.016(7)
P3' 0.055(8) 0.039(7) 0.030(7) -0.007(6) 0.001(7) -0.026(6)
C239 0.055(9) 0.041(7) 0.031(8) -0.007(7) 0.001(8) -0.023(8)
C241 0.053(13) 0.037(12) 0.031(11) -0.005(10) -0.002(10) -0.029(10)
P4' 0.057(4) 0.043(4) 0.028(4) 0.007(4) -0.005(4) -0.025(4)
C242 0.059(8) 0.042(6) 0.028(8) 0.010(7) -0.002(7) -0.025(7)
C243 0.060(6) 0.047(6) 0.029(6) 0.010(6) -0.001(5) -0.024(5)
Au1" 0.044(9) 0.055(10) 0.035(8) -0.010(7) -0.006(7) -0.031(8)
Au2" 0.042(9) 0.038(9) 0.047(9) 0.007(7) 0.000(7) -0.018(7)
Na1 0.0567(11) 0.0490(11) 0.0486(11) -0.0047(8) -0.0064(9) -0.0233(9)
Na2 0.0339(8) 0.0286(8) 0.0413(9) -0.0008(6) 0.0001(7) -0.0111(6)
O31 0.123(7) 0.127(6) 0.081(6) 0.004(5) -0.008(5) -0.024(6)
C151 0.156(12) 0.109(8) 0.083(8) -0.013(7) 0.011(10) -0.040(10)
O31' 0.119(8) 0.120(8) 0.098(7) 0.003(6) -0.008(6) -0.035(7)
C251 0.106(9) 0.082(8) 0.080(8) -0.015(7) 0.005(7) -0.076(7)
O32 0.100(5) 0.117(6) 0.119(6) -0.014(5) 0.018(4) -0.028(4)
C152 0.169(11) 0.197(13) 0.186(12) 0.015(10) -0.011(10) 0.017(10)
O32' 0.123(10) 0.155(10) 0.151(10) -0.015(9) -0.001(9) -0.015(9)
C252 0.12(2) 0.16(2) 0.17(2) -0.009(15) -0.03(2) -0.013(19)
Na3 0.0719(16) 0.0888(18) 0.0800(17) 0.0051(14) -0.0005(13) -0.0349(14)
O33 0.115(9) 0.160(15) 0.344(17) -0.098(11) 0.033(11) -0.049(10)
C153 0.162(13) 0.150(16) 0.328(19) -0.058(13) 0.070(15) -0.031(13)
O33' 0.116(10) 0.170(15) 0.342(17) -0.097(12) 0.028(11) -0.046(11)
C253 0.110(11) 0.176(17) 0.35(2) -0.086(16) 0.043(15) -0.037(14)
Na4 0.113(2) 0.115(2) 0.0695(17) 0.0001(15) 0.0084(15) -0.067(2)
O35 0.142(9) 0.200(11) 0.108(7) 0.015(7) -0.001(6) -0.089(8)
C155 0.205(19) 0.173(17) 0.134(11) -0.031(12) 0.056(14) -0.074(15)
O36 0.069(4) 0.246(11) 0.145(7) 0.093(7) 0.024(5) -0.016(5)
C156 0.079(6) 0.156(11) 0.086(7) -0.011(7) 0.001(5) -0.016(6)
O35' 0.23(2) 0.199(18) 0.174(17) -0.033(14) 0.059(15) -0.125(18)
C255 0.21(3) 0.21(2) 0.127(18) -0.046(19) 0.048(18) -0.13(2)
O34 0.090(6) 0.174(9) 0.167(8) 0.063(7) -0.025(6) -0.037(6)
C154 0.091(7) 0.174(9) 0.169(9) 0.065(8) -0.029(7) -0.046(7)
O34' 0.103(6) 0.178(9) 0.168(9) 0.064(8) -0.022(6) -0.035(7)
C254 0.094(8) 0.170(10) 0.138(10) 0.089(9) -0.014(8) -0.037(9)

loop_
_atom_type_symbol
_atom_type_description
_atom_type_scat_dispersion_real
_atom_type_scat_dispersion_imag
_atom_type_scat_source
C C 0.0033 0.0016 'International Tables Vol C Tables 4.2.6.8 and 6.1.1.4'
H H 0 0 'International Tables Vol C Tables 4.2.6.8 and 6.1.1.4'
O O 0.0106 0.006 'International Tables Vol C Tables 4.2.6.8 and 6.1.1.4'
Si Si 0.0817 0.0704 'International Tables Vol C Tables 4.2.6.8 and 6.1.1.4'
P P 0.1023 0.0942 'International Tables Vol C Tables 4.2.6.8 and 6.1.1.4'
Au Au -2.0133 8.8022 'International Tables Vol C Tables 4.2.6.8 and 6.1.1.4'
Na Na 0.0362 0.0249 'International Tables Vol C Tables 4.2.6.8 and 6.1.1.4'

loop_
_geom_angle_atom_site_label_1
_geom_angle_atom_site_label_2
_geom_angle_atom_site_label_3
_geom_angle
_geom_angle_site_symmetry_1
_geom_angle_site_symmetry_3
_geom_angle_publ_flag
O1 C1 C6 126.7(3) . . ?
O1 C1 C2 112.8(3) . . ?
C6 C1 C2 120.5(3) . . ?
O2 C2 C3 127.1(3) . . ?
O2 C2 C1 112.5(3) . . ?
C3 C2 C1 120.3(3) . . ?
C2 C3 C4 119.9(3) . . ?
C2 C3 H3 120 . . ?
C4 C3 H3 120 . . ?
C5 C4 C3 119.8(3) . . ?
C5 C4 C28 123.7(3) . . ?
C3 C4 C28 116.3(3) . . ?
C4 C5 C6 119.4(3) . . ?
C4 C5 C30 123.9(3) . . ?
C6 C5 C30 116.6(3) . . ?
C1 C6 C5 120.0(3) . . ?
C1 C6 H6 120 . . ?
C5 C6 H6 120 . . ?
O3 C7 C12 126.9(4) . . ?
O3 C7 C8 112.7(3) . . ?
C12 C7 C8 120.4(4) . . ?
C9 C8 O4 127.1(3) . . ?
C9 C8 C7 120.4(3) . . ?
O4 C8 C7 112.5(3) . . ?
C8 C9 C10 120.3(4) . . ?
C8 C9 H9 119.8 . . ?
C10 C9 H9 119.8 . . ?
C11 C10 C9 118.9(4) . . ?
C11 C10 C13 123.9(3) . . ?
C9 C10 C13 117.2(3) . . ?
C10 C11 C12 120.1(3) . . ?
C10 C11 C14 123.5(4) . . ?
C12 C11 C14 116.3(3) . . ?
C7 C12 C11 119.7(4) . . ?
C7 C12 H12 120.1 . . ?
C11 C12 H12 120.1 . . ?
C34 C13 C10 112.7(3) . . ?
C34 C13 H13A 109 . . ?
C10 C13 H13A 109 . . ?
C34 C13 H13B 109 . . ?
C10 C13 H13B 109 . . ?
H13A C13 H13B 107.8 . . ?
C55 C14 C11 111.5(3) . . ?
C55 C14 H14A 109.3 . . ?
C11 C14 H14A 109.3 . . ?
C55 C14 H14B 109.3 . . ?
C11 C14 H14B 109.3 . . ?
H14A C14 H14B 108 . . ?
C35 C15 C56 114.0(3) . . ?
C35 C15 H15A 108.8 . . ?
C56 C15 H15A 108.8 . . ?
C35 C15 H15B 108.8 . . ?
C56 C15 H15B 108.8 . . ?
H15A C15 H15B 107.7 . . ?
O5 C16 C21 126.7(3) . . ?
O5 C16 C17 113.0(3) . . ?
C21 C16 C17 120.3(3) . . ?
O6 C17 C18 126.7(3) . . ?
O6 C17 C16 112.8(3) . . ?
C18 C17 C16 120.5(3) . . ?
C17 C18 C19 120.0(3) . . ?
C17 C18 H18 120 . . ?
C19 C18 H18 120 . . ?
C20 C19 C18 119.9(3) . . ?
C20 C19 C43 123.5(3) . . ?
C18 C19 C43 116.6(3) . . ?
C19 C20 C21 119.2(3) . . ?
C19 C20 C45 123.5(3) . . ?
C21 C20 C45 117.3(3) . . ?
C16 C21 C20 120.1(3) . . ?
C16 C21 H21 120 . . ?
C20 C21 H21 120 . . ?
O7 C22 C27 126.3(3) . . ?
O7 C22 C23 112.7(3) . . ?
C27 C22 C23 121.0(3) . . ?
O8 C23 C24 127.1(3) . . ?
O8 C23 C22 112.7(3) . . ?
C24 C23 C22 120.3(3) . . ?
C23 C24 C25 120.0(3) . . ?
C23 C24 H24 120 . . ?
C25 C24 H24 120 . . ?
C26 C25 C24 119.6(3) . . ?
C26 C25 C28 123.2(3) . . ?
C24 C25 C28 117.2(3) . . ?
C25 C26 C27 119.5(3) . . ?
C25 C26 C29 123.1(3) . . ?
C27 C26 C29 117.3(3) . . ?
C22 C27 C26 119.7(3) . . ?
C22 C27 H27 120.1 . . ?
C26 C27 H27 120.1 . . ?
C4 C28 C25 112.5(3) . . ?
C4 C28 H28A 109.1 . . ?
C25 C28 H28A 109.1 . . ?
C4 C28 H28B 109.1 . . ?
C25 C28 H28B 109.1 . . ?
H28A C28 H28B 107.8 . . ?
C26 C29 C70 114.3(3) . . ?
C26 C29 H29A 108.7 . . ?
C70 C29 H29A 108.7 . . ?
C26 C29 H29B 108.7 . . ?
C70 C29 H29B 108.7 . . ?
H29A C29 H29B 107.6 . . ?
C71 C30 C5 112.8(3) . . ?
C71 C30 H30A 109 . . ?
C5 C30 H30A 109 . . ?
C71 C30 H30B 109 . . ?
C5 C30 H30B 109 . . ?
H30A C30 H30B 107.8 . . ?
O9 C31 C36 127.2(4) . . ?
O9 C31 C32 112.6(3) . . ?
C36 C31 C32 120.2(4) . . ?
O10 C32 C33 126.5(4) . . ?
O10 C32 C31 112.7(3) . . ?
C33 C32 C31 120.7(4) . . ?
C32 C33 C34 119.9(4) . . ?
C32 C33 H33 120.1 . . ?
C34 C33 H33 120.1 . . ?
C35 C34 C33 119.4(4) . . ?
C35 C34 C13 123.4(4) . . ?
C33 C34 C13 117.0(3) . . ?
C36 C35 C34 119.8(4) . . ?
C36 C35 C15 117.1(4) . . ?
C34 C35 C15 123.1(4) . . ?
C31 C36 C35 120.0(4) . . ?
C31 C36 H36 120 . . ?
C35 C36 H36 120 . . ?
O11 C37 C42 126.7(4) . . ?
O11 C37 C38 112.8(4) . . ?
C42 C37 C38 120.5(4) . . ?
O12 C38 C39 126.5(4) . . ?
O12 C38 C37 112.7(3) . . ?
C39 C38 C37 120.8(4) . . ?
C38 C39 C40 119.8(4) . . ?
C38 C39 H39 120.1 . . ?
C40 C39 H39 120.1 . . ?
C41 C40 C39 119.4(3) . . ?
C41 C40 C43 123.3(3) . . ?
C39 C40 C43 117.3(3) . . ?
C40 C41 C42 119.7(4) . . ?
C40 C41 C44 123.1(3) . . ?
C42 C41 C44 117.1(4) . . ?
C37 C42 C41 119.8(4) . . ?
C37 C42 H42 120.1 . . ?
C41 C42 H42 120.1 . . ?
C19 C43 C40 112.8(3) . . ?
C19 C43 H43A 109 . . ?
C40 C43 H43A 109 . . ?
C19 C43 H43B 109 . . ?
C40 C43 H43B 109 . . ?
H43A C43 H43B 107.8 . . ?
C82 C44 C41 112.4(3) . . ?
C82 C44 H44A 109.1 . . ?
C41 C44 H44A 109.1 . . ?
C82 C44 H44B 109.1 . . ?
C41 C44 H44B 109.1 . . ?
H44A C44 H44B 107.9 . . ?
C83 C45 C20 113.3(3) . . ?
C83 C45 H45A 108.9 . . ?
C20 C45 H45A 108.9 . . ?
C83 C45 H45B 108.9 . . ?
C20 C45 H45B 108.9 . . ?
H45A C45 H45B 107.7 . . ?
O13 C46 C51 126.5(4) . . ?
O13 C46 C47 112.9(4) . . ?
C51 C46 C47 120.6(4) . . ?
C48 C47 O14 127.1(4) . . ?
C48 C47 C46 120.4(4) . . ?
O14 C47 C46 112.5(4) . . ?
C47 C48 C49 120.1(4) . . ?
C47 C48 H48 119.9 . . ?
C49 C48 H48 119.9 . . ?
C50 C49 C48 119.4(4) . . ?
C50 C49 C59 123.5(4) . . ?
C48 C49 C59 117.1(4) . . ?
C49 C50 C51 120.0(4) . . ?
C49 C50 C58 123.1(4) . . ?
C51 C50 C58 116.9(4) . . ?
C46 C51 C50 119.4(4) . . ?
C46 C51 H51 120.3 . . ?
C50 C51 H51 120.3 . . ?
O15 C52 C57 127.1(4) . . ?
O15 C52 C53 112.1(4) . . ?
C57 C52 C53 120.8(4) . . ?
O16 C53 C54 127.2(4) . . ?
O16 C53 C52 112.8(4) . . ?
C54 C53 C52 120.0(4) . . ?
C53 C54 C55 120.1(4) . . ?
C53 C54 H54 120 . . ?
C55 C54 H54 120 . . ?
C56 C55 C54 119.6(4) . . ?
C56 C55 C14 123.2(4) . . ?
C54 C55 C14 117.1(4) . . ?
C55 C56 C57 120.0(4) . . ?
C55 C56 C15 123.1(4) . . ?
C57 C56 C15 116.9(4) . . ?
C52 C57 C56 119.5(4) . . ?
C52 C57 H57 120.2 . . ?
C56 C57 H57 120.2 . . ?
C50 C58 C76 113.1(3) . . ?
C50 C58 H58A 109 . . ?
C76 C58 H58A 109 . . ?
C50 C58 H58B 109 . . ?
C76 C58 H58B 109 . . ?
H58A C58 H58B 107.8 . . ?
C49 C59 C65 113.6(3) . . ?
C49 C59 H59A 108.8 . . ?
C65 C59 H59A 108.8 . . ?
C49 C59 H59B 108.8 . . ?
C65 C59 H59B 108.8 . . ?
H59A C59 H59B 107.7 . . ?
C77 C60 C64 112.4(3) . . ?
C77 C60 H60A 109.1 . . ?
C64 C60 H60A 109.1 . . ?
C77 C60 H60B 109.1 . . ?
C64 C60 H60B 109.1 . . ?
H60A C60 H60B 107.8 . . ?
O17 C61 C66 126.5(4) . . ?
O17 C61 C62 112.8(4) . . ?
C66 C61 C62 120.7(4) . . ?
C63 C62 O18 127.5(4) . . ?
C63 C62 C61 120.0(4) . . ?
O18 C62 C61 112.4(4) . . ?
C62 C63 C64 120.4(4) . . ?
C62 C63 H63 119.8 . . ?
C64 C63 H63 119.8 . . ?
C65 C64 C63 119.6(4) . . ?
C65 C64 C60 123.2(4) . . ?
C63 C64 C60 117.1(4) . . ?
C64 C65 C66 119.3(4) . . ?
C64 C65 C59 123.7(4) . . ?
C66 C65 C59 117.0(4) . . ?
C61 C66 C65 119.9(4) . . ?
C61 C66 H66 120 . . ?
C65 C66 H66 120 . . ?
O19 C67 C72 126.8(4) . . ?
O19 C67 C68 113.0(3) . . ?
C72 C67 C68 120.1(4) . . ?
O20 C68 C69 126.5(3) . . ?
O20 C68 C67 112.4(3) . . ?
C69 C68 C67 121.0(4) . . ?
C68 C69 C70 119.5(4) . . ?
C68 C69 H69 120.3 . . ?
C70 C69 H69 120.3 . . ?
C71 C70 C69 119.9(4) . . ?
C71 C70 C29 123.3(3) . . ?
C69 C70 C29 116.8(3) . . ?
C70 C71 C72 119.6(4) . . ?
C70 C71 C30 123.6(4) . . ?
C72 C71 C30 116.8(3) . . ?
C67 C72 C71 119.9(4) . . ?
C67 C72 H72 120.1 . . ?
C71 C72 H72 120.1 . . ?
O23 C73 C78 126.7(4) . . ?
O23 C73 C74 113.2(4) . . ?
C78 C73 C74 120.1(4) . . ?
O24 C74 C75 126.3(4) . . ?
O24 C74 C73 112.6(4) . . ?
C75 C74 C73 121.0(4) . . ?
C74 C75 C76 120.3(4) . . ?
C74 C75 H75 119.8 . . ?
C76 C75 H75 119.8 . . ?
C75 C76 C77 119.4(4) . . ?
C75 C76 C58 117.2(4) . . ?
C77 C76 C58 123.3(4) . . ?
C76 C77 C78 119.1(4) . . ?
C76 C77 C60 123.9(4) . . ?
C78 C77 C60 116.9(4) . . ?
C73 C78 C77 120.0(4) . . ?
C73 C78 H78 120 . . ?
C77 C78 H78 120 . . ?
O21 C79 C84 127.0(4) . . ?
O21 C79 C80 113.4(4) . . ?
C84 C79 C80 119.5(4) . . ?
C81 C80 O22 126.5(4) . . ?
C81 C80 C79 121.3(4) . . ?
O22 C80 C79 112.2(4) . . ?
C80 C81 C82 119.9(4) . . ?
C80 C81 H81 120 . . ?
C82 C81 H81 120 . . ?
C83 C82 C81 119.2(4) . . ?
C83 C82 C44 124.0(4) . . ?
C81 C82 C44 116.8(4) . . ?
C82 C83 C84 119.4(4) . . ?
C82 C83 C45 123.2(4) . . ?
C84 C83 C45 117.3(3) . . ?
C79 C84 C83 120.5(4) . . ?
C79 C84 H84 119.7 . . ?
C83 C84 H84 119.7 . . ?
C86 C85 Si1 120.1(3) . . ?
C86 C85 H85A 107.3 . . ?
Si1 C85 H85A 107.3 . . ?
C86 C85 H85B 107.3 . . ?
Si1 C85 H85B 107.3 . . ?
H85A C85 H85B 106.9 . . ?
C87 C86 C85 111.7(3) . . ?
C87 C86 H86A 109.3 . . ?
C85 C86 H86A 109.3 . . ?
C87 C86 H86B 109.3 . . ?
C85 C86 H86B 109.3 . . ?
H86A C86 H86B 107.9 . . ?
C88 C87 C86 116.4(4) . . ?
C88 C87 H87A 108.2 . . ?
C86 C87 H87A 108.2 . . ?
C88 C87 H87B 108.2 . . ?
C86 C87 H87B 108.2 . . ?
H87A C87 H87B 107.3 . . ?
C87 C88 C89 110.6(4) . . ?
C87 C88 H88A 109.5 . . ?
C89 C88 H88A 109.5 . . ?
C87 C88 H88B 109.5 . . ?
C89 C88 H88B 109.5 . . ?
H88A C88 H88B 108.1 . . ?
C90 C89 C88 116.1(4) . . ?
C90 C89 H89A 108.3 . . ?
C88 C89 H89A 108.3 . . ?
C90 C89 H89B 108.3 . . ?
C88 C89 H89B 108.3 . . ?
H89A C89 H89B 107.4 . . ?
C89 C90 C91 112.0(5) . . ?
C89 C90 H90A 109.2 . . ?
C91 C90 H90A 109.2 . . ?
C89 C90 H90B 109.2 . . ?
C91 C90 H90B 109.2 . . ?
H90A C90 H90B 107.9 . . ?
C92 C91 C90 115.6(6) . . ?
C92 C91 H91A 108.4 . . ?
C90 C91 H91A 108.4 . . ?
C92 C91 H91B 108.4 . . ?
C90 C91 H91B 108.4 . . ?
H91A C91 H91B 107.4 . . ?
C91 C92 H92A 109.5 . . ?
C91 C92 H92B 109.5 . . ?
H92A C92 H92B 109.5 . . ?
C91 C92 H92C 109.5 . . ?
H92A C92 H92C 109.5 . . ?
H92B C92 H92C 109.5 . . ?
O7 Si2 O6 144.74(14) . . ?
O7 Si2 O8 87.79(13) . . ?
O6 Si2 O8 83.46(12) . . ?
O7 Si2 O5 84.59(13) . . ?
O6 Si2 O5 88.07(12) . . ?
O8 Si2 O5 153.22(14) . . ?
O7 Si2 C93 110.1(3) . . ?
O6 Si2 C93 105.1(3) . . ?
O8 Si2 C93 103.9(5) . . ?
O5 Si2 C93 102.8(5) . . ?
O7 Si2 C93' 109.6(13) . . ?
O6 Si2 C93' 105.6(13) . . ?
O8 Si2 C93' 102(3) . . ?
O5 Si2 C93' 105(3) . . ?
C94 C93 Si2 116.6(6) . . ?
C94 C93 H93A 108.1 . . ?
Si2 C93 H93A 108.1 . . ?
C94 C93 H93B 108.1 . . ?
Si2 C93 H93B 108.1 . . ?
H93A C93 H93B 107.3 . . ?
C93 C94 C95 111.2(8) . . ?
C93 C94 H94A 109.4 . . ?
C95 C94 H94A 109.4 . . ?
C93 C94 H94B 109.4 . . ?
C95 C94 H94B 109.4 . . ?
H94A C94 H94B 108 . . ?
C96 C95 C94 115.1(7) . . ?
C96 C95 H95A 108.5 . . ?
C94 C95 H95A 108.5 . . ?
C96 C95 H95B 108.5 . . ?
C94 C95 H95B 108.5 . . ?
H95A C95 H95B 107.5 . . ?
C95 C96 C97 114.0(8) . . ?
C95 C96 H96A 108.8 . . ?
C97 C96 H96A 108.8 . . ?
C95 C96 H96B 108.8 . . ?
C97 C96 H96B 108.8 . . ?
H96A C96 H96B 107.6 . . ?
C98 C97 C96 119.1(8) . . ?
C98 C97 H97A 107.5 . . ?
C96 C97 H97A 107.5 . . ?
C98 C97 H97B 107.5 . . ?
C96 C97 H97B 107.5 . . ?
H97A C97 H97B 107 . . ?
C99 C98 C97 117.2(8) . . ?
C99 C98 H98A 108 . . ?
C97 C98 H98A 108 . . ?
C99 C98 H98B 108 . . ?
C97 C98 H98B 108 . . ?
H98A C98 H98B 107.2 . . ?
C100 C99 C98 122.3(10) . . ?
C100 C99 H99A 106.8 . . ?
C98 C99 H99A 106.8 . . ?
C100 C99 H99B 106.8 . . ?
C98 C99 H99B 106.8 . . ?
H99A C99 H99B 106.6 . . ?
C99 C100 H10A 109.5 . . ?
C99 C100 H10B 109.5 . . ?
H10A C100 H10B 109.5 . . ?
C99 C100 H10C 109.5 . . ?
H10A C100 H10C 109.5 . . ?
H10B C100 H10C 109.5 . . ?
C94' C93' Si2 119(2) . . ?
C94' C93' H93C 107.5 . . ?
Si2 C93' H93C 107.5 . . ?
C94' C93' H93D 107.5 . . ?
Si2 C93' H93D 107.5 . . ?
H93C C93' H93D 107 . . ?
C93' C94' C95' 113(3) . . ?
C93' C94' H94C 108.9 . . ?
C95' C94' H94C 108.9 . . ?
C93' C94' H94D 108.9 . . ?
C95' C94' H94D 108.9 . . ?
H94C C94' H94D 107.7 . . ?
C96' C95' C94' 122(3) . . ?
C96' C95' H95C 106.8 . . ?
C94' C95' H95C 106.8 . . ?
C96' C95' H95D 106.8 . . ?
C94' C95' H95D 106.8 . . ?
H95C C95' H95D 106.7 . . ?
C95' C96' C97' 114(3) . . ?
C95' C96' H96C 108.8 . . ?
C97' C96' H96C 108.8 . . ?
C95' C96' H96D 108.8 . . ?
C97' C96' H96D 108.8 . . ?
H96C C96' H96D 107.7 . . ?
C98' C97' C96' 109(2) . . ?
C98' C97' H97C 109.9 . . ?
C96' C97' H97C 111.0 . . ?
C98' C97' H97D 109.9 . . ?
C96' C97' H97D 109.9 . . ?
H97C C97' H97D 108.3 . . ?
C99' C98' C97' 113(3) . . ?
C99' C98' H98C 108.9 . . ?
C97' C98' H98C 108.9 . . ?
C99' C98' H98D 108.9 . . ?
C97' C98' H98D 108.9 . . ?
H98C C98' H98D 107.7 . . ?
C200 C99' C98' 118(3) . . ?
C200 C99' H99C 107.8 . . ?
C98' C99' H99C 107.7 . . ?
C200 C99' H99D 107.7 . . ?
C98' C99' H99D 107.7 . . ?
H99C C99' H99D 107.1 . . ?
C99' C200 H20A 109.5 . . ?
C99' C200 H20B 109.5 . . ?
H20A C200 H20B 109.5 . . ?
C99' C200 H20C 109.5 . . ?
H20A C200 H20C 109.5 . . ?
H20B C200 H20C 109.5 . . ?
O10 Si3 O12 84.93(14) . . ?
O10 Si3 O11 149.34(17) . . ?
O12 Si3 O11 87.66(14) . . ?
O10 Si3 O9 88.10(14) . . ?
O12 Si3 O9 147.99(16) . . ?
O11 Si3 O9 82.61(15) . . ?
O10 Si3 C101 99.7(7) . . ?
O12 Si3 C101 103.3(8) . . ?
O11 Si3 C101 111.0(7) . . ?
O9 Si3 C101 108.7(8) . . ?
O10 Si3 C201 112.2(7) . . ?
O12 Si3 C201 109.0(10) . . ?
O11 Si3 C201 98.3(7) . . ?
O9 Si3 C201 102.6(10) . . ?
C102 C101 Si3 126.6(13) . . ?
C102 C101 H20D 105.7 . . ?
Si3 C101 H20D 105.7 . . ?
C102 C101 H20E 105.7 . . ?
Si3 C101 H20E 105.7 . . ?
H20D C101 H20E 106.1 . . ?
C101 C102 C103 122.7(16) . . ?
C101 C102 H20F 106.7 . . ?
C103 C102 H20F 106.7 . . ?
C101 C102 H20G 106.7 . . ?
C103 C102 H20G 106.7 . . ?
H20F C102 H20G 106.6 . . ?
C104 C103 C102 129(2) . . ?
C104 C103 H20H 105 . . ?
C102 C103 H20H 105 . . ?
C104 C103 H20I 105 . . ?
C102 C103 H20I 105 . . ?
H20H C103 H20I 105.8 . . ?
C105 C104 C103 167(3) . . ?
C105 C104 H20J 94.1 . . ?
C103 C104 H20J 94 . . ?
C105 C104 H20K 94 . . ?
C103 C104 H20K 94 . . ?
H20J C104 H20K 103.1 . . ?
C104 C105 C106 178(4) . . ?
C104 C105 H20L 90.6 . . ?
C106 C105 H20L 90.6 . . ?
C104 C105 H20M 90.6 . . ?
C106 C105 H20M 90.6 . . ?
H20L C105 H20M 102.9 . . ?
C105 C106 C107 143(3) . . ?
C105 C106 H20N 101.1 . . ?
C107 C106 H20N 101.1 . . ?
C105 C106 H20O 101.1 . . ?
C107 C106 H20O 101.1 . . ?
H20N C106 H20O 104.5 . . ?
C202 C201 Si3 116.3(11) . . ?
C202 C201 H10D 108.2 . . ?
Si3 C201 H10D 108.2 . . ?
C202 C201 H10E 108.2 . . ?
Si3 C201 H10E 108.2 . . ?
H10D C201 H10E 107.4 . . ?
C201 C202 C203 115.1(13) . . ?
C201 C202 H10F 108.5 . . ?
C203 C202 H10F 108.5 . . ?
C201 C202 H10G 108.5 . . ?
C203 C202 H10G 108.5 . . ?
H10F C202 H10G 107.5 . . ?
C204 C203 C202 130(2) . . ?
C204 C203 H10H 104.7 . . ?
C202 C203 H10H 104.7 . . ?
C204 C203 H10I 104.7 . . ?
C202 C203 H10I 104.7 . . ?
H10H C203 H10I 105.7 . . ?
C203 C204 C205 156(3) . . ?
C203 C204 H10J 97.3 . . ?
C205 C204 H10J 97.3 . . ?
C203 C204 H10K 97.3 . . ?
C205 C204 H10K 97.3 . . ?
H10J C204 H10K 103.6 . . ?
C204 C205 C206 136(2) . . ?
C204 C205 H10L 103.2 . . ?
C206 C205 H10L 103.2 . . ?
C204 C205 H10M 103.2 . . ?
C206 C205 H10M 103.2 . . ?
H10L C205 H10M 105.2 . . ?
C207 C206 C205 131(3) . . ?
C207 C206 H10N 104.5 . . ?
C205 C206 H10N 104.5 . . ?
C207 C206 H10O 104.5 . . ?
C205 C206 H10O 104.5 . . ?
H10N C206 H10O 105.7 . . ?
O15 Si4 O14 146.64(16) . . ?
O15 Si4 O13 85.05(16) . . ?
O14 Si4 O13 87.98(16) . . ?
O15 Si4 O16 87.69(15) . . ?
O14 Si4 O16 83.01(15) . . ?
O13 Si4 O16 151.37(16) . . ?
O15 Si4 C109 103.7(9) . . ?
O14 Si4 C109 109.6(9) . . ?
O13 Si4 C109 106.6(17) . . ?
O16 Si4 C109 102.1(17) . . ?
O15 Si4 C209 107.3(7) . . ?
O14 Si4 C209 106.1(7) . . ?
O13 Si4 C209 103.1(12) . . ?
O16 Si4 C209 105.5(12) . . ?
C110 C109 Si4 123.0(14) . . ?
C110 C109 H10P 106.6 . . ?
Si4 C109 H10P 106.6 . . ?
C110 C109 H10Q 106.6 . . ?
Si4 C109 H10Q 106.6 . . ?
H10P C109 H10Q 106.6 . . ?
C109 C110 C111 114.3(14) . . ?
C109 C110 H11A 108.7 . . ?
C111 C110 H11A 108.7 . . ?
C109 C110 H11B 108.7 . . ?
C111 C110 H11B 108.7 . . ?
H11A C110 H11B 107.6 . . ?
C112 C111 C110 118.9(15) . . ?
C112 C111 H11C 107.6 . . ?
C110 C111 H11C 107.6 . . ?
C112 C111 H11D 107.6 . . ?
C110 C111 H11D 107.6 . . ?
H11C C111 H11D 107 . . ?
C113 C112 C111 116.6(16) . . ?
C113 C112 H11E 108.1 . . ?
C111 C112 H11E 108.1 . . ?
C113 C112 H11F 108.1 . . ?
C111 C112 H11F 108.1 . . ?
H11E C112 H11F 107.3 . . ?
C114 C113 C112 164(2) . . ?
C114 C113 H11G 94.9 . . ?
C112 C113 H11G 94.9 . . ?
C114 C113 H11H 94.9 . . ?
C112 C113 H11H 94.9 . . ?
H11G C113 H11H 103.2 . . ?
C115 C114 C113 149(2) . . ?
C115 C114 H11I 99.4 . . ?
C113 C114 H11I 99.4 . . ?
C115 C114 H11J 99.4 . . ?
C113 C114 H11J 99.4 . . ?
H11I C114 H11J 104 . . ?
C210 C209 Si4 118.8(11) . . ?
C210 C209 H20P 107.6 . . ?
Si4 C209 H20P 107.6 . . ?
C210 C209 H20Q 107.6 . . ?
Si4 C209 H20Q 107.6 . . ?
H20P C209 H20Q 107 . . ?
C209 C210 C211 118.2(11) . . ?
C209 C210 H21A 107.8 . . ?
C211 C210 H21A 107.8 . . ?
C209 C210 H21B 107.8 . . ?
C211 C210 H21B 107.8 . . ?
H21A C210 H21B 107.1 . . ?
C210 C211 C212 122.0(12) . . ?
C210 C211 H21C 106.8 . . ?
C212 C211 H21C 106.8 . . ?
C210 C211 H21D 106.8 . . ?
C212 C211 H21D 106.8 . . ?
H21C C211 H21D 106.7 . . ?
C211 C212 C213 108.6(13) . . ?
C211 C212 H21E 110 . . ?
C213 C212 H21E 110 . . ?
C211 C212 H21F 110 . . ?
C213 C212 H21F 110 . . ?
H21E C212 H21F 108.4 . . ?
C214 C213 C212 131.1(16) . . ?
C214 C213 H21G 104.5 . . ?
C212 C213 H21G 104.5 . . ?
C214 C213 H21H 104.5 . . ?
C212 C213 H21H 104.5 . . ?
H21G C213 H21H 105.6 . . ?
C215 C214 C213 131.5(19) . . ?
C215 C214 H21I 104.4 . . ?
C213 C214 H21I 104.4 . . ?
C215 C214 H21J 104.4 . . ?
C213 C214 H21J 104.4 . . ?
H21I C214 H21J 105.6 . . ?
O17 Si5 O19 84.98(14) . . ?
O17 Si5 O20 143.29(16) . . ?
O19 Si5 O20 87.92(13) . . ?
O17 Si5 O18 87.91(15) . . ?
O19 Si5 O18 153.93(16) . . ?
O20 Si5 O18 82.91(14) . . ?
O17 Si5 C217 108.1(9) . . ?
O19 Si5 C217 103.9(11) . . ?
O20 Si5 C217 108.6(9) . . ?
O18 Si5 C217 102.2(11) . . ?
O17 Si5 C117 107.2(5) . . ?
O19 Si5 C117 104.9(6) . . ?
O20 Si5 C117 109.4(5) . . ?
O18 Si5 C117 101.1(6) . . ?
C118 C117 Si5 118.9(5) . . ?
C117 C118 C119 115.8(9) . . ?
C117 C118 H11K 108.3 . . ?
C119 C118 H11K 108.3 . . ?
C117 C118 H11L 108.3 . . ?
C119 C118 H11L 108.3 . . ?
H11K C118 H11L 107.4 . . ?
C120 C119 C118 115.4(9) . . ?
C120 C119 H11M 108.4 . . ?
C118 C119 H11M 108.4 . . ?
C120 C119 H11N 108.4 . . ?
C118 C119 H11N 108.4 . . ?
H11M C119 H11N 107.5 . . ?
C119 C120 C121 115.2(10) . . ?
C119 C120 H12A 108.5 . . ?
C121 C120 H12A 108.5 . . ?
C119 C120 H12B 108.5 . . ?
C121 C120 H12B 108.5 . . ?
H12A C120 H12B 107.5 . . ?
C120 C121 C122 112.9(11) . . ?
C120 C121 H12C 109 . . ?
C122 C121 H12C 109 . . ?
C120 C121 H12D 109 . . ?
C122 C121 H12D 109 . . ?
H12C C121 H12D 107.8 . . ?
C123 C122 C121 114.3(13) . . ?
C123 C122 H12E 108.7 . . ?
C121 C122 H12E 108.7 . . ?
C123 C122 H12F 108.7 . . ?
C121 C122 H12F 108.7 . . ?
H12E C122 H12F 107.6 . . ?
C218 C217 Si5 118.9(5) . . ?
C218 C217 H21M 107.6 . . ?
Si5 C217 H21M 107.6 . . ?
C218 C217 H21N 107.6 . . ?
Si5 C217 H21N 107.6 . . ?
H21M C217 H21N 107 . . ?
C217 C218 C219 115.7(9) . . ?
C217 C218 H21O 108.3 . . ?
C219 C218 H21O 108.3 . . ?
C217 C218 H21P 108.3 . . ?
C219 C218 H21P 108.3 . . ?
H21O C218 H21P 107.4 . . ?
C220 C219 C218 115.4(9) . . ?
C220 C219 H21K 108.4 . . ?
C218 C219 H21K 108.4 . . ?
C220 C219 H21L 108.4 . . ?
C218 C219 H21L 108.4 . . ?
H21K C219 H21L 107.5 . . ?
C219 C220 C221 115.2(11) . . ?
C219 C220 H22A 108.5 . . ?
C221 C220 H22A 108.5 . . ?
C219 C220 H22B 108.5 . . ?
C221 C220 H22B 108.5 . . ?
H22A C220 H22B 107.5 . . ?
C220 C221 C222 113.0(12) . . ?
C220 C221 H22C 109 . . ?
C222 C221 H22C 109 . . ?
C220 C221 H22D 109 . . ?
C222 C221 H22D 109 . . ?
H22C C221 H22D 107.8 . . ?
C223 C222 C221 114.3(13) . . ?
C223 C222 H22E 108.7 . . ?
C221 C222 H22E 108.7 . . ?
C223 C222 H22F 108.7 . . ?
C221 C222 H22F 108.7 . . ?
H22E C222 H22F 107.6 . . ?
C126 C125 Si6 115.7(4) . . ?
C126 C125 H12I 108.4 . . ?
Si6 C125 H12I 108.4 . . ?
C126 C125 H12J 108.4 . . ?
Si6 C125 H12J 108.4 . . ?
H12I C125 H12J 107.4 . . ?
C127 C126 C125 111.6(6) . . ?
C127 C126 H12K 109.3 . . ?
C125 C126 H12K 109.3 . . ?
C127 C126 H12L 109.3 . . ?
C125 C126 H12L 109.3 . . ?
H12K C126 H12L 108 . . ?
C126 C127 C128 116.6(7) . . ?
C126 C127 H12M 108.1 . . ?
C128 C127 H12M 108.1 . . ?
C126 C127 H12N 108.1 . . ?
C128 C127 H12N 108.1 . . ?
H12M C127 H12N 107.3 . . ?
C129 C128 C127 109.5(6) . . ?
C129 C128 H12O 109.8 . . ?
C127 C128 H12O 109.8 . . ?
C129 C128 H12P 109.8 . . ?
C127 C128 H12P 109.8 . . ?
H12O C128 H12P 108.2 . . ?
C128 C129 C130 113.4(6) . . ?
C128 C129 H12Q 108.9 . . ?
C130 C129 H12Q 108.9 . . ?
C128 C129 H12R 108.9 . . ?
C130 C129 H12R 108.9 . . ?
H12Q C129 H12R 107.7 . . ?
C129 C130 C131 114.7(6) . . ?
C129 C130 H13C 108.6 . . ?
C131 C130 H13C 108.6 . . ?
C129 C130 H13D 108.6 . . ?
C131 C130 H13D 108.6 . . ?
H13C C130 H13D 107.6 . . ?
C132 C131 C130 112.6(7) . . ?
C132 C131 H13E 109.1 . . ?
C130 C131 H13E 109.1 . . ?
C132 C131 H13F 109.1 . . ?
C130 C131 H13F 109.1 . . ?
H13E C131 H13F 107.8 . . ?
C131 C132 H13G 109.5 . . ?
C131 C132 H13H 109.5 . . ?
H13G C132 H13H 109.5 . . ?
C131 C132 H13I 109.5 . . ?
H13G C132 H13I 109.5 . . ?
H13H C132 H13I 109.5 . . ?
O28 C148 H14D 109.5 . . ?
O28 C148 H14E 109.5 . . ?
H14D C148 H14E 109.5 . . ?
O28 C148 H14F 109.5 . . ?
H14D C148 H14F 109.5 . . ?
H14E C148 H14F 109.5 . . ?
O39 C159 H15O 109.5 . . ?
O39 C159 H15P 109.5 . . ?
H15O C159 H15P 109.5 . . ?
O39 C159 H15Q 109.5 . . ?
H15O C159 H15Q 109.5 . . ?
H15P C159 H15Q 109.5 . . ?
O30 C150 H15I 109.5 . . ?
O30 C150 H15J 109.5 . . ?
H15I C150 H15J 109.5 . . ?
O30 C150 H15K 109.5 . . ?
H15I C150 H15K 109.5 . . ?
H15J C150 H15K 109.5 . . ?
O29 C149 Na2 46.9(2) . . ?
O29 C149 H14K 109.5 . . ?
Na2 C149 H14K 83.2 . . ?
O29 C149 H14L 109.5 . . ?
Na2 C149 H14L 156.3 . . ?
H14K C149 H14L 109.5 . . ?
O29 C149 H14M 109.5 . . ?
Na2 C149 H14M 83.5 . . ?
H14K C149 H14M 109.5 . . ?
H14L C149 H14M 109.5 . . ?
O26 C146 H14N 109.5 . . ?
O26 C146 H14O 109.5 . . ?
H14N C146 H14O 109.5 . . ?
O26 C146 H14P 109.5 . . ?
H14N C146 H14P 109.5 . . ?
H14O C146 H14P 109.5 . . ?
O27 C147 H14Q 109.5 . . ?
O27 C147 H14R 109.5 . . ?
H14Q C147 H14R 109.5 . . ?
O27 C147 H14S 109.5 . . ?
H14Q C147 H14S 109.5 . . ?
H14R C147 H14S 109.5 . . ?
O25 C145 H14T 109.5 . . ?
O25 C145 H14U 109.5 . . ?
H14T C145 H14U 109.5 . . ?
O25 C145 H14V 109.5 . . ?
H14T C145 H14V 109.5 . . ?
H14U C145 H14V 109.5 . . ?
O41 C161 H16D 109.5 . . ?
O41 C161 H16E 109.5 . . ?
H16D C161 H16E 109.5 . . ?
O41 C161 H16F 109.5 . . ?
H16D C161 H16F 109.5 . . ?
H16E C161 H16F 109.5 . . ?
C1 O1 Si1 113.4(2) . . ?
C2 O2 Si1 112.3(2) . . ?
C7 O3 Si1 111.3(2) . . ?
C8 O4 Si1 112.4(2) . . ?
C16 O5 Si2 112.4(2) . . ?
C17 O6 Si2 113.3(2) . . ?
C17 O6 Na2 140.9(2) . . ?
Si2 O6 Na2 105.62(12) . . ?
C22 O7 Si2 113.1(2) . . ?
C23 O8 Si2 112.3(2) . . ?
C23 O8 Na2 138.6(2) . . ?
Si2 O8 Na2 108.52(13) . . ?
C31 O9 Si3 112.8(3) . . ?
C31 O9 Na4 137.9(3) . . ?
Si3 O9 Na4 107.59(15) . . ?
C32 O10 Si3 113.3(3) . . ?
C37 O11 Si3 112.3(3) . . ?
C37 O11 Na4 138.0(3) . . ?
Si3 O11 Na4 109.08(15) . . ?
C38 O12 Si3 112.4(3) . . ?
C46 O13 Si4 112.8(3) . . ?
C47 O14 Si4 113.1(3) . . ?
C47 O14 Na3 137.3(3) . . ?
Si4 O14 Na3 108.32(16) . . ?
C52 O15 Si4 113.1(3) . . ?
C53 O16 Si4 112.4(3) . . ?
C53 O16 Na3 138.3(3) . . ?
Si4 O16 Na3 107.89(16) . . ?
C61 O17 Si5 112.2(3) . . ?
C62 O18 Si5 111.6(3) . . ?
C62 O18 Na1 138.4(3) . . ?
Si5 O18 Na1 107.98(14) . . ?
C67 O19 Si5 113.1(2) . . ?
C68 O20 Si5 113.0(2) . . ?
C68 O20 Na1 135.7(2) . . ?
Si5 O20 Na1 110.00(14) . . ?
C79 O21 Si6 112.6(3) . . ?
C80 O22 Si6 111.9(3) . . ?
C73 O23 Si6 111.9(3) . . ?
C74 O24 Si6 112.7(3) . . ?
C148 O28 Na2 120.1(3) . . ?
C148 O28 H28 111(4) . . ?
Na2 O28 H28 113(4) . . ?
C159 O39 H39A 103(5) . . ?
C150 O30 Na2 129.4(3) . . ?
C150 O30 H30 117(5) . . ?
Na2 O30 H30 110(5) . . ?
C149 O29 Na2 107.5(3) . . ?
C149 O29 H29 106(4) . . ?
Na2 O29 H29 146(4) . . ?
C146 O26 Na1 127.0(5) . . ?
C146 O26 H26 102(5) . . ?
Na1 O26 H26 124(5) . . ?
C147 O27 Na1 118.4(4) . . ?
C147 O27 H27A 111(5) . . ?
Na1 O27 H27A 131(5) . . ?
C145 O25 Na1 119.5(5) . . ?
C145 O25 H25 121(8) . . ?
Na1 O25 H25 73(8) . . ?
C161 O41 H41 106(10) . . ?
O4 Si1 O1 144.22(14) . . ?
O4 Si1 O2 84.60(12) . . ?
O1 Si1 O2 87.81(12) . . ?
O4 Si1 O3 88.07(13) . . ?
O1 Si1 O3 84.33(13) . . ?
O2 Si1 O3 155.11(14) . . ?
O4 Si1 C85 106.93(17) . . ?
O1 Si1 C85 108.81(17) . . ?
O2 Si1 C85 105.26(16) . . ?
O3 Si1 C85 99.63(16) . . ?
O21 Si6 O24 147.42(16) . . ?
O21 Si6 O23 84.65(14) . . ?
O24 Si6 O23 88.08(15) . . ?
O21 Si6 O22 87.82(15) . . ?
O24 Si6 O22 83.97(15) . . ?
O23 Si6 O22 152.19(17) . . ?
O21 Si6 C125 108.42(19) . . ?
O24 Si6 C125 104.13(19) . . ?
O23 Si6 C125 105.3(2) . . ?
O22 Si6 C125 102.5(2) . . ?
P2 Au1 P1 170.33(4) . . ?
P2 Au1 Au2 95.48(3) . . ?
P1 Au1 Au2 94.19(3) . . ?
P4 Au2 P3 170.17(4) . . ?
P4 Au2 Au1 95.73(3) . . ?
P3 Au2 Au1 94.06(3) . . ?
C134 P1 C135 104.4(3) . . ?
C134 P1 C133 105.4(2) . . ?
C135 P1 C133 105.4(3) . . ?
C134 P1 Au1 114.53(16) . . ?
C135 P1 Au1 115.33(18) . . ?
C133 P1 Au1 110.86(17) . . ?
P1 C133 H13J 109.5 . . ?
P1 C133 H13K 109.5 . . ?
H13J C133 H13K 109.5 . . ?
P1 C133 H13L 109.5 . . ?
H13J C133 H13L 109.5 . . ?
H13K C133 H13L 109.5 . . ?
P1 C134 H13M 109.5 . . ?
P1 C134 H13N 109.5 . . ?
H13M C134 H13N 109.5 . . ?
P1 C134 H13O 109.5 . . ?
H13M C134 H13O 109.5 . . ?
H13N C134 H13O 109.5 . . ?
P1 C135 H13P 109.5 . . ?
P1 C135 H13Q 109.5 . . ?
H13P C135 H13Q 109.5 . . ?
P1 C135 H13R 109.5 . . ?
H13P C135 H13R 109.5 . . ?
H13Q C135 H13R 109.5 . . ?
C137 P2 C138 104.7(3) . . ?
C137 P2 C136 105.1(2) . . ?
C138 P2 C136 106.0(3) . . ?
C137 P2 Au1 113.80(17) . . ?
C138 P2 Au1 116.11(18) . . ?
C136 P2 Au1 110.32(16) . . ?
P2 C136 H13S 109.5 . . ?
P2 C136 H13T 109.5 . . ?
H13S C136 H13T 109.5 . . ?
P2 C136 H13U 109.5 . . ?
H13S C136 H13U 109.5 . . ?
H13T C136 H13U 109.5 . . ?
P2 C137 H13V 109.5 . . ?
P2 C137 H13W 109.5 . . ?
H13V C137 H13W 109.5 . . ?
P2 C137 H13X 109.5 . . ?
H13V C137 H13X 109.5 . . ?
H13W C137 H13X 109.5 . . ?
P2 C138 H13Y 109.5 . . ?
P2 C138 H13Z 109.5 . . ?
H13Y C138 H13Z 109.5 . . ?
P2 C138 H31A 109.5 . . ?
H13Y C138 H31A 109.5 . . ?
H13Z C138 H31A 109.5 . . ?
C140 P3 C139 105.0(3) . . ?
C140 P3 C141 106.2(2) . . ?
C139 P3 C141 104.9(3) . . ?
C140 P3 Au2 112.34(19) . . ?
C139 P3 Au2 115.82(16) . . ?
C141 P3 Au2 111.84(17) . . ?
P3 C139 H31B 109.5 . . ?
P3 C139 H31C 109.5 . . ?
H31B C139 H31C 109.5 . . ?
P3 C139 H31D 109.5 . . ?
H31B C139 H31D 109.5 . . ?
H31C C139 H31D 109.5 . . ?
P3 C140 H14C 109.5 . . ?
P3 C140 H14G 109.5 . . ?
H14C C140 H14G 109.5 . . ?
P3 C140 H14H 109.5 . . ?
H14C C140 H14H 109.5 . . ?
H14G C140 H14H 109.5 . . ?
P3 C141 H14I 109.5 . . ?
P3 C141 H14J 109.5 . . ?
H14I C141 H14J 109.5 . . ?
P3 C141 H14W 109.5 . . ?
H14I C141 H14W 109.5 . . ?
H14J C141 H14W 109.5 . . ?
C144 P4 C142 104.3(3) . . ?
C144 P4 C143 105.5(3) . . ?
C142 P4 C143 106.1(3) . . ?
C144 P4 Au2 115.94(18) . . ?
C142 P4 Au2 113.69(17) . . ?
C143 P4 Au2 110.51(19) . . ?
P4 C142 H14X 109.5 . . ?
P4 C142 H14Y 109.5 . . ?
H14X C142 H14Y 109.5 . . ?
P4 C142 H14Z 109.5 . . ?
H14X C142 H14Z 109.5 . . ?
H14Y C142 H14Z 109.5 . . ?
P4 C143 H41A 109.5 . . ?
P4 C143 H41B 109.5 . . ?
H41A C143 H41B 109.5 . . ?
P4 C143 H41C 109.5 . . ?
H41A C143 H41C 109.5 . . ?
H41B C143 H41C 109.5 . . ?
P4 C144 H41D 109.5 . . ?
P4 C144 H41E 109.5 . . ?
H41D C144 H41E 109.5 . . ?
P4 C144 H41F 109.5 . . ?
H41D C144 H41F 109.5 . . ?
H41E C144 H41F 109.5 . . ?
P1' Au1' P2' 171.2(14) . . ?
P1' Au1' Au2' 93.5(10) . . ?
P2' Au1' Au2' 95.4(10) . . ?
P3' Au2' P4' 172.7(14) . . ?
P3' Au2' Au1' 94.6(9) . . ?
P4' Au2' Au1' 92.5(11) . . ?
C234 P1' C233 105(2) . . ?
C234 P1' Au1' 115(5) . . ?
C233 P1' Au1' 123(5) . . ?
P1' C233 H23A 109.5 . . ?
P1' C233 H23B 109.5 . . ?
H23A C233 H23B 109.5 . . ?
P1' C233 H23C 109.5 . . ?
H23A C233 H23C 109.5 . . ?
H23B C233 H23C 109.5 . . ?
P1' C234 H23D 109.5 . . ?
P1' C234 H23E 109.5 . . ?
H23D C234 H23E 109.5 . . ?
P1' C234 H23F 109.5 . . ?
H23D C234 H23F 109.5 . . ?
H23E C234 H23F 109.5 . . ?
C237 P2' C236 104(2) . . ?
C237 P2' Au1' 101(5) . . ?
C236 P2' Au1' 115(8) . . ?
P2' C236 H23G 109.5 . . ?
P2' C236 H23H 109.5 . . ?
H23G C236 H23H 109.5 . . ?
P2' C236 H23I 109.5 . . ?
H23G C236 H23I 109.5 . . ?
H23H C236 H23I 109.5 . . ?
P2' C237 H23J 108.0 . . ?
P2' C237 H23K 109.5 . . ?
H23J C237 H23K 109.5 . . ?
P2' C237 H23L 109.5 . . ?
H23J C237 H23L 109.5 . . ?
H23K C237 H23L 109.5 . . ?
C241 P3' C239 105(2) . . ?
C241 P3' Au2' 119(4) . . ?
C239 P3' Au2' 125(5) . . ?
P3' C239 H23M 109.5 . . ?
P3' C239 H23N 109.5 . . ?
H23M C239 H23N 111.0 . . ?
P3' C239 H23O 109.5 . . ?
H23M C239 H23O 109.5 . . ?
H23N C239 H23O 109.5 . . ?
P3' C241 H24A 109.5 . . ?
P3' C241 H24B 109.5 . . ?
H24A C241 H24B 109.5 . . ?
P3' C241 H24C 109.5 . . ?
H24A C241 H24C 109.5 . . ?
H24B C241 H24C 109.5 . . ?
C242 P4' C243 105(2) . . ?
C242 P4' Au2' 114(6) . . ?
C243 P4' Au2' 104(7) . . ?
P4' C242 H24D 109.5 . . ?
P4' C242 H24E 109.5 . . ?
H24D C242 H24E 109.5 . . ?
P4' C242 H24F 109.5 . . ?
H24D C242 H24F 109.5 . . ?
H24E C242 H24F 109.5 . . ?
P4' C243 H24G 109.5 . . ?
P4' C243 H24H 109.5 . . ?
H24G C243 H24H 109.5 . . ?
P4' C243 H24I 109.5 . . ?
H24G C243 H24I 109.5 . . ?
H24H C243 H24I 109.5 . . ?
O27 Na1 O25 120.4(2) . . ?
O27 Na1 O26 88.95(18) . . ?
O25 Na1 O26 92.6(2) . . ?
O27 Na1 O20 113.01(16) . . ?
O25 Na1 O20 124.26(19) . . ?
O26 Na1 O20 103.51(15) . . ?
O27 Na1 O18 98.88(15) . . ?
O25 Na1 O18 97.37(19) . . ?
O26 Na1 O18 161.84(16) . . ?
O20 Na1 O18 58.35(10) . . ?
O27 Na1 H25 131(3) . . ?
O25 Na1 H25 21.4(3) . . ?
O26 Na1 H25 75.1(17) . . ?
O20 Na1 H25 116(3) . . ?
O18 Na1 H25 111(2) . . ?
O30 Na2 O8 150.73(13) . . ?
O30 Na2 O28 113.52(13) . . ?
O8 Na2 O28 92.96(12) . . ?
O30 Na2 O29 97.58(14) . . ?
O8 Na2 O29 93.34(13) . . ?
O28 Na2 O29 92.37(13) . . ?
O30 Na2 O6 94.62(12) . . ?
O8 Na2 O6 58.51(9) . . ?
O28 Na2 O6 124.73(12) . . ?
O29 Na2 O6 131.42(13) . . ?
O30 Na2 C149 97.62(15) . . ?
O8 Na2 C149 80.99(14) . . ?
O28 Na2 C149 115.18(13) . . ?
O29 Na2 C149 25.59(13) . . ?
O6 Na2 C149 106.21(13) . . ?
C151 O31 Na3 114.3(14) . . ?
O31 C151 H51J 109.5 . . ?
O31 C151 H51K 109.5 . . ?
H51J C151 H51K 109.5 . . ?
O31 C151 H51L 109.5 . . ?
H51J C151 H51L 109.5 . . ?
H51K C151 H51L 109.5 . . ?
C251 O31' Na3 109.6(13) . . ?
O31' C251 H25A 109.5 . . ?
O31' C251 H25B 109.5 . . ?
H25A C251 H25B 109.5 . . ?
O31' C251 H25C 109.5 . . ?
H25A C251 H25C 109.5 . . ?
H25B C251 H25C 109.5 . . ?
C152 O32 Na3 132.0(10) . . ?
O32 C152 H15C 109.5 . . ?
O32 C152 H15D 109.5 . . ?
H15C C152 H15D 109.5 . . ?
O32 C152 H15E 109.5 . . ?
H15C C152 H15E 109.5 . . ?
H15D C152 H15E 109.5 . . ?
C252 O32' Na3 146(3) . . ?
O32' C252 H25D 109.5 . . ?
O32' C252 H25E 109.5 . . ?
H25D C252 H25E 109.5 . . ?
O32' C252 H25F 109.5 . . ?
H25D C252 H25F 109.5 . . ?
H25E C252 H25F 109.5 . . ?
O33 Na3 O32 107.5(5) . . ?
O33' Na3 O32' 65.1(13) . . ?
O33 Na3 O31 114.7(7) . . ?
O32 Na3 O31 75.8(4) . . ?
O33' Na3 O16 110.0(5) . . ?
O33 Na3 O16 94.1(4) . . ?
O32 Na3 O16 157.0(3) . . ?
O32' Na3 O16 130.9(10) . . ?
O31 Na3 O16 102.8(3) . . ?
O33' Na3 O14 135.8(9) . . ?
O33 Na3 O14 131.2(5) . . ?
O32 Na3 O14 99.0(2) . . ?
O32' Na3 O14 89.3(10) . . ?
O31 Na3 O14 111.2(3) . . ?
O16 Na3 O14 59.57(13) . . ?
O33' Na3 O31' 85.5(10) . . ?
O32' Na3 O31' 133.8(11) . . ?
O16 Na3 O31' 91.5(4) . . ?
O14 Na3 O31' 133.9(4) . . ?
C153 O33 Na3 137.5(14) . . ?
O33 C153 H15F 109.5 . . ?
O33 C153 H15G 109.5 . . ?
H15F C153 H15G 109.5 . . ?
O33 C153 H15H 109.5 . . ?
H15F C153 H15H 109.5 . . ?
H15G C153 H15H 109.5 . . ?
C253 O33' Na3 137.5(14) . . ?
O33' C253 H25G 109.5 . . ?
O33' C253 H25H 109.5 . . ?
H25G C253 H25H 109.5 . . ?
O33' C253 H25I 109.5 . . ?
H25G C253 H25I 109.5 . . ?
H25H C253 H25I 109.5 . . ?
O36 Na4 O34' 83.5(7) . . ?
O34 Na4 O35 71.0(5) . . ?
O34 Na4 O11 109.1(3) . . ?
O36 Na4 O11 93.1(2) . . ?
O35' Na4 O11 126.4(6) . . ?
O34' Na4 O11 99.7(7) . . ?
O35 Na4 O11 154.6(3) . . ?
O34 Na4 O9 117.8(3) . . ?
O36 Na4 O9 129.9(3) . . ?
O35' Na4 O9 85.7(5) . . ?
O34' Na4 O9 137.6(7) . . ?
O35 Na4 O9 97.6(3) . . ?
O11 Na4 O9 59.10(12) . . ?
C155 O35 Na4 140.9(12) . . ?
O35 C155 H15L 109.5 . . ?
O35 C155 H15M 109.5 . . ?
H15L C155 H15M 109.5 . . ?
O35 C155 H15N 109.5 . . ?
H15L C155 H15N 109.5 . . ?
H15M C155 H15N 109.5 . . ?
C156 O36 Na4 126.4(8) . . ?
O36 C156 H15R 109.5 . . ?
O36 C156 H15S 109.5 . . ?
H15R C156 H15S 109.5 . . ?
O36 C156 H15T 109.5 . . ?
H15R C156 H15T 109.5 . . ?
H15S C156 H15T 109.5 . . ?
C255 O35' Na4 135.0(16) . . ?
O35' C255 H25J 109.5 . . ?
O35' C255 H25K 109.5 . . ?
H25J C255 H25K 109.5 . . ?
O35' C255 H25L 109.5 . . ?
H25J C255 H25L 109.5 . . ?
H25K C255 H25L 109.5 . . ?
C154 O34 Na4 107.6(8) . . ?
O34 C154 H15U 109.5 . . ?
O34 C154 H15V 109.5 . . ?
H15U C154 H15V 109.5 . . ?
O34 C154 H15W 109.5 . . ?
H15U C154 H15W 109.5 . . ?
H15V C154 H15W 109.5 . . ?
C254 O34' Na4 172(2) . . ?
O34' C254 H25M 109.5 . . ?
O34' C254 H25N 109.5 . . ?
H25M C254 H25N 109.5 . . ?
O34' C254 H25O 109.5 . . ?
H25M C254 H25O 109.5 . . ?
H25N C254 H25O 109.5 . . ?

loop_
_geom_bond_atom_site_label_1
_geom_bond_atom_site_label_2
_geom_bond_distance
_geom_bond_site_symmetry_2
_geom_bond_publ_flag
C1 O1 1.355(4) . ?
C1 C6 1.378(5) . ?
C1 C2 1.391(5) . ?
C2 O2 1.358(4) . ?
C2 C3 1.381(5) . ?
C3 C4 1.404(5) . ?
C3 H3 0.95 . ?
C4 C5 1.396(5) . ?
C4 C28 1.519(5) . ?
C5 C6 1.409(5) . ?
C5 C30 1.523(5) . ?
C6 H6 0.95 . ?
C7 O3 1.357(5) . ?
C7 C12 1.374(5) . ?
C7 C8 1.399(5) . ?
C8 C9 1.364(5) . ?
C8 O4 1.364(4) . ?
C9 C10 1.414(5) . ?
C9 H9 0.95 . ?
C10 C11 1.397(6) . ?
C10 C13 1.521(5) . ?
C11 C12 1.402(6) . ?
C11 C14 1.525(5) . ?
C12 H12 0.95 . ?
C13 C34 1.519(5) . ?
C13 H13A 0.99 . ?
C13 H13B 0.99 . ?
C14 C55 1.523(5) . ?
C14 H14A 0.99 . ?
C14 H14B 0.99 . ?
C15 C35 1.519(5) . ?
C15 C56 1.524(6) . ?
C15 H15A 0.99 . ?
C15 H15B 0.99 . ?
C16 O5 1.367(5) . ?
C16 C21 1.379(5) . ?
C16 C17 1.389(5) . ?
C17 O6 1.366(4) . ?
C17 C18 1.374(5) . ?
C18 C19 1.404(5) . ?
C18 H18 0.95 . ?
C19 C20 1.395(5) . ?
C19 C43 1.524(5) . ?
C20 C21 1.410(5) . ?
C20 C45 1.519(5) . ?
C21 H21 0.95 . ?
C22 O7 1.366(4) . ?
C22 C27 1.376(5) . ?
C22 C23 1.386(5) . ?
C23 O8 1.361(4) . ?
C23 C24 1.376(5) . ?
C24 C25 1.410(5) . ?
C24 H24 0.95 . ?
C25 C26 1.399(5) . ?
C25 C28 1.524(5) . ?
C26 C27 1.406(5) . ?
C26 C29 1.526(5) . ?
C27 H27 0.95 . ?
C28 H28A 0.99 . ?
C28 H28B 0.99 . ?
C29 C70 1.526(5) . ?
C29 H29A 0.99 . ?
C29 H29B 0.99 . ?
C30 C71 1.520(5) . ?
C30 H30A 0.99 . ?
C30 H30B 0.99 . ?
C31 O9 1.361(5) . ?
C31 C36 1.381(6) . ?
C31 C32 1.391(6) . ?
C32 O10 1.365(5) . ?
C32 C33 1.374(6) . ?
C33 C34 1.406(5) . ?
C33 H33 0.95 . ?
C34 C35 1.402(6) . ?
C35 C36 1.399(6) . ?
C36 H36 0.95 . ?
C37 O11 1.366(5) . ?
C37 C42 1.376(6) . ?
C37 C38 1.382(6) . ?
C38 O12 1.368(5) . ?
C38 C39 1.370(5) . ?
C39 C40 1.408(5) . ?
C39 H39 0.95 . ?
C40 C41 1.394(6) . ?
C40 C43 1.524(5) . ?
C41 C42 1.402(6) . ?
C41 C44 1.523(5) . ?
C42 H42 0.95 . ?
C43 H43A 0.99 . ?
C43 H43B 0.99 . ?
C44 C82 1.513(6) . ?
C44 H44A 0.99 . ?
C44 H44B 0.99 . ?
C45 C83 1.519(5) . ?
C45 H45A 0.99 . ?
C45 H45B 0.99 . ?
C46 O13 1.359(6) . ?
C46 C51 1.384(6) . ?
C46 C47 1.392(7) . ?
C47 C48 1.359(7) . ?
C47 O14 1.360(5) . ?
C48 C49 1.423(6) . ?
C48 H48 0.95 . ?
C49 C50 1.380(7) . ?
C49 C59 1.512(7) . ?
C50 C51 1.408(7) . ?
C50 C58 1.520(6) . ?
C51 H51 0.95 . ?
C52 O15 1.365(5) . ?
C52 C57 1.375(6) . ?
C52 C53 1.398(6) . ?
C53 O16 1.358(5) . ?
C53 C54 1.383(6) . ?
C54 C55 1.407(6) . ?
C54 H54 0.95 . ?
C55 C56 1.393(6) . ?
C56 C57 1.413(6) . ?
C57 H57 0.95 . ?
C58 C76 1.527(5) . ?
C58 H58A 0.99 . ?
C58 H58B 0.99 . ?
C59 C65 1.528(6) . ?
C59 H59A 0.99 . ?
C59 H59B 0.99 . ?
C60 C77 1.513(7) . ?
C60 C64 1.535(6) . ?
C60 H60A 0.99 . ?
C60 H60B 0.99 . ?
C61 O17 1.371(5) . ?
C61 C66 1.376(6) . ?
C61 C62 1.391(6) . ?
C62 C63 1.361(6) . ?
C62 O18 1.367(5) . ?
C63 C64 1.407(6) . ?
C63 H63 0.95 . ?
C64 C65 1.394(6) . ?
C65 C66 1.401(6) . ?
C66 H66 0.95 . ?
C67 O19 1.357(5) . ?
C67 C72 1.379(6) . ?
C67 C68 1.392(5) . ?
C68 O20 1.368(5) . ?
C68 C69 1.372(6) . ?
C69 C70 1.410(5) . ?
C69 H69 0.95 . ?
C70 C71 1.395(5) . ?
C71 C72 1.409(6) . ?
C72 H72 0.95 . ?
C73 O23 1.365(5) . ?
C73 C78 1.378(6) . ?
C73 C74 1.381(6) . ?
C74 O24 1.360(5) . ?
C74 C75 1.369(6) . ?
C75 C76 1.397(7) . ?
C75 H75 0.95 . ?
C76 C77 1.402(6) . ?
C77 C78 1.414(6) . ?
C78 H78 0.95 . ?
C79 O21 1.354(5) . ?
C79 C84 1.386(6) . ?
C79 C80 1.386(6) . ?
C80 C81 1.365(6) . ?
C80 O22 1.369(5) . ?
C81 C82 1.418(6) . ?
C81 H81 0.95 . ?
C82 C83 1.397(6) . ?
C83 C84 1.404(6) . ?
C84 H84 0.95 . ?
C85 C86 1.524(5) . ?
C85 Si1 1.857(4) . ?
C85 H85A 0.99 . ?
C85 H85B 0.99 . ?
C86 C87 1.522(6) . ?
C86 H86A 0.99 . ?
C86 H86B 0.99 . ?
C87 C88 1.508(6) . ?
C87 H87A 0.99 . ?
C87 H87B 0.99 . ?
C88 C89 1.525(6) . ?
C88 H88A 0.99 . ?
C88 H88B 0.99 . ?
C89 C90 1.478(7) . ?
C89 H89A 0.99 . ?
C89 H89B 0.99 . ?
C90 C91 1.540(8) . ?
C90 H90A 0.99 . ?
C90 H90B 0.99 . ?
C91 C92 1.465(9) . ?
C91 H91A 0.99 . ?
C91 H91B 0.99 . ?
C92 H92A 0.98 . ?
C92 H92B 0.98 . ?
C92 H92C 0.98 . ?
Si2 O7 1.742(3) . ?
Si2 O6 1.751(3) . ?
Si2 O8 1.775(3) . ?
Si2 O5 1.776(3) . ?
Si2 C93 1.875(5) . ?
Si2 C93' 1.878(18) . ?
C93 C94 1.489(9) . ?
C93 H93A 0.99 . ?
C93 H93B 0.99 . ?
C94 C95 1.598(10) . ?
C94 H94A 0.99 . ?
C94 H94B 0.99 . ?
C95 C96 1.449(11) . ?
C95 H95A 0.99 . ?
C95 H95B 0.99 . ?
C96 C97 1.518(11) . ?
C96 H96A 0.99 . ?
C96 H96B 0.99 . ?
C97 C98 1.491(11) . ?
C97 H97A 0.99 . ?
C97 H97B 0.99 . ?
C98 C99 1.456(11) . ?
C98 H98A 0.99 . ?
C98 H98B 0.99 . ?
C99 C100 1.384(13) . ?
C99 H99A 0.99 . ?
C99 H99B 0.99 . ?
C100 H10A 0.98 . ?
C100 H10B 0.98 . ?
C100 H10C 0.98 . ?
C93' C94' 1.48(2) . ?
C93' H93C 0.99 . ?
C93' H93D 0.99 . ?
C94' C95' 1.59(2) . ?
C94' H94C 0.99 . ?
C94' H94D 0.99 . ?
C95' C96' 1.43(2) . ?
C95' H95C 0.99 . ?
C95' H95D 0.99 . ?
C96' C97' 1.55(2) . ?
C96' H96C 0.99 . ?
C96' H96D 0.99 . ?
C97' C98' 1.52(2) . ?
C97' H97C 0.99 . ?
C97' H97D 0.99 . ?
C98' C99' 1.46(2) . ?
C98' H98C 0.99 . ?
C98' H98D 0.99 . ?
C99' C200 1.38(2) . ?
C99' H99C 0.99 . ?
C99' H99D 0.99 . ?
C200 H20A 0.98 . ?
C200 H20B 0.98 . ?
C200 H20C 0.98 . ?
Si3 O10 1.743(3) . ?
Si3 O12 1.759(3) . ?
Si3 O11 1.763(3) . ?
Si3 O9 1.767(3) . ?
Si3 C101 1.842(11) . ?
Si3 C201 1.854(11) . ?
C101 C102 1.429(16) . ?
C101 H20D 0.99 . ?
C101 H20E 0.99 . ?
C102 C103 1.497(17) . ?
C102 H20F 0.99 . ?
C102 H20G 0.99 . ?
C103 C104 1.429(17) . ?
C103 H20H 0.99 . ?
C103 H20I 0.99 . ?
C104 C105 1.385(16) . ?
C104 H20J 0.99 . ?
C104 H20K 0.99 . ?
C105 C106 1.451(18) . ?
C105 H20L 0.99 . ?
C105 H20M 0.99 . ?
C106 C107 1.488(19) . ?
C106 H20N 0.99 . ?
C106 H20O 0.99 . ?
C201 C202 1.478(17) . ?
C201 H10D 0.99 . ?
C201 H10E 0.99 . ?
C202 C203 1.502(16) . ?
C202 H10F 0.99 . ?
C202 H10G 0.99 . ?
C203 C204 1.370(17) . ?
C203 H10H 0.99 . ?
C203 H10I 0.99 . ?
C204 C205 1.374(16) . ?
C204 H10J 0.99 . ?
C204 H10K 0.99 . ?
C205 C206 1.471(19) . ?
C205 H10L 0.99 . ?
C205 H10M 0.99 . ?
C206 C207 1.46(2) . ?
C206 H10N 0.99 . ?
C206 H10O 0.99 . ?
Si4 O15 1.750(4) . ?
Si4 O14 1.757(4) . ?
Si4 O13 1.757(3) . ?
Si4 O16 1.769(3) . ?
Si4 C109 1.842(12) . ?
Si4 C209 1.864(10) . ?
C109 C110 1.428(16) . ?
C109 H10P 0.99 . ?
C109 H10Q 0.99 . ?
C110 C111 1.582(13) . ?
C110 H11A 0.99 . ?
C110 H11B 0.99 . ?
C111 C112 1.568(15) . ?
C111 H11C 0.99 . ?
C111 H11D 0.99 . ?
C112 C113 1.565(13) . ?
C112 H11E 0.99 . ?
C112 H11F 0.99 . ?
C113 C114 1.529(13) . ?
C113 H11G 0.99 . ?
C113 H11H 0.99 . ?
C114 C115 1.376(16) . ?
C114 H11I 0.99 . ?
C114 H11J 0.99 . ?
C209 C210 1.449(14) . ?
C209 H20P 0.99 . ?
C209 H20Q 0.99 . ?
C210 C211 1.525(11) . ?
C210 H21A 0.99 . ?
C210 H21B 0.99 . ?
C211 C212 1.539(13) . ?
C211 H21C 0.99 . ?
C211 H21D 0.99 . ?
C212 C213 1.607(13) . ?
C212 H21E 0.99 . ?
C212 H21F 0.99 . ?
C213 C214 1.603(14) . ?
C213 H21G 0.99 . ?
C213 H21H 0.99 . ?
C214 C215 1.452(16) . ?
C214 H21I 0.99 . ?
C214 H21J 0.99 . ?
Si5 O17 1.744(3) . ?
Si5 O19 1.759(3) . ?
Si5 O20 1.763(3) . ?
Si5 O18 1.777(3) . ?
Si5 C217 1.865(5) . ?
Si5 C117 1.865(5) . ?
C117 C118 1.486(10) . ?
C118 C119 1.542(13) . ?
C118 H11K 0.99 . ?
C118 H11L 0.99 . ?
C119 C120 1.512(12) . ?
C119 H11M 0.99 . ?
C119 H11N 0.99 . ?
C120 C121 1.542(14) . ?
C120 H12A 0.99 . ?
C120 H12B 0.99 . ?
C121 C122 1.548(15) . ?
C121 H12C 0.99 . ?
C121 H12D 0.99 . ?
C122 C123 1.509(15) . ?
C122 H12E 0.99 . ?
C122 H12F 0.99 . ?
C217 C218 1.486(10) . ?
C217 H21M 0.99 . ?
C217 H21N 0.99 . ?
C218 C219 1.543(13) . ?
C218 H21O 0.99 . ?
C218 H21P 0.99 . ?
C219 C220 1.512(12) . ?
C219 H21K 0.99 . ?
C219 H21L 0.99 . ?
C220 C221 1.542(14) . ?
C220 H22A 0.99 . ?
C220 H22B 0.99 . ?
C221 C222 1.548(15) . ?
C221 H22C 0.99 . ?
C221 H22D 0.99 . ?
C222 C223 1.509(15) . ?
C222 H22E 0.99 . ?
C222 H22F 0.99 . ?
C125 C126 1.526(8) . ?
C125 Si6 1.865(5) . ?
C125 H12I 0.99 . ?
C125 H12J 0.99 . ?
C126 C127 1.476(10) . ?
C126 H12K 0.99 . ?
C126 H12L 0.99 . ?
C127 C128 1.526(10) . ?
C127 H12M 0.99 . ?
C127 H12N 0.99 . ?
C128 C129 1.481(10) . ?
C128 H12O 0.99 . ?
C128 H12P 0.99 . ?
C129 C130 1.497(10) . ?
C129 H12Q 0.99 . ?
C129 H12R 0.99 . ?
C130 C131 1.616(10) . ?
C130 H13C 0.99 . ?
C130 H13D 0.99 . ?
C131 C132 1.461(10) . ?
C131 H13E 0.99 . ?
C131 H13F 0.99 . ?
C132 H13G 0.98 . ?
C132 H13H 0.98 . ?
C132 H13I 0.98 . ?
C148 O28 1.423(6) . ?
C148 H14D 0.98 . ?
C148 H14E 0.98 . ?
C148 H14F 0.98 . ?
C159 O39 1.403(7) . ?
C159 H15O 0.98 . ?
C159 H15P 0.98 . ?
C159 H15Q 0.98 . ?
C150 O30 1.397(6) . ?
C150 H15I 0.98 . ?
C150 H15J 0.98 . ?
C150 H15K 0.98 . ?
C149 O29 1.414(6) . ?
C149 Na2 3.121(6) . ?
C149 H14K 0.98 . ?
C149 H14L 0.98 . ?
C149 H14M 0.98 . ?
C146 O26 1.415(9) . ?
C146 H14N 0.98 . ?
C146 H14O 0.98 . ?
C146 H14P 0.98 . ?
C147 O27 1.394(8) . ?
C147 H14Q 0.98 . ?
C147 H14R 0.98 . ?
C147 H14S 0.98 . ?
C145 O25 1.354(9) . ?
C145 H14T 0.98 . ?
C145 H14U 0.98 . ?
C145 H14V 0.98 . ?
C161 O41 1.478(12) . ?
C161 H16D 0.98 . ?
C161 H16E 0.98 . ?
C161 H16F 0.98 . ?
O1 Si1 1.738(3) . ?
O2 Si1 1.777(3) . ?
O3 Si1 1.781(3) . ?
O4 Si1 1.735(3) . ?
O6 Na2 2.446(3) . ?
O8 Na2 2.355(3) . ?
O9 Na4 2.377(4) . ?
O11 Na4 2.346(4) . ?
O14 Na3 2.352(4) . ?
O16 Na3 2.352(4) . ?
O18 Na1 2.421(3) . ?
O20 Na1 2.386(3) . ?
O21 Si6 1.749(3) . ?
O22 Si6 1.771(4) . ?
O23 Si6 1.760(3) . ?
O24 Si6 1.752(3) . ?
O28 Na2 2.363(4) . ?
O28 H28 0.836(10) . ?
O39 H39A 0.840(10) . ?
O30 Na2 2.319(4) . ?
O30 H30 0.835(10) . ?
O29 Na2 2.389(4) . ?
O29 H29 0.840(10) . ?
O26 Na1 2.356(5) . ?
O26 H26 0.851(10) . ?
O27 Na1 2.286(4) . ?
O27 H27A 0.841(10) . ?
O25 Na1 2.316(6) . ?
O25 H25 0.848(10) . ?
O41 H41 0.846(10) . ?
Au1 P2 2.3049(11) . ?
Au1 P1 2.3072(11) . ?
Au1 Au2 3.0536(2) . ?
Au2 P4 2.3043(11) . ?
Au2 P3 2.3055(10) . ?
P1 C134 1.795(5) . ?
P1 C135 1.801(5) . ?
P1 C133 1.806(5) . ?
C133 H13J 0.98 . ?
C133 H13K 0.98 . ?
C133 H13L 0.98 . ?
C134 H13M 0.98 . ?
C134 H13N 0.98 . ?
C134 H13O 0.98 . ?
C135 H13P 0.98 . ?
C135 H13Q 0.98 . ?
C135 H13R 0.98 . ?
P2 C137 1.799(4) . ?
P2 C138 1.807(5) . ?
P2 C136 1.820(5) . ?
C136 H13S 0.98 . ?
C136 H13T 0.98 . ?
C136 H13U 0.98 . ?
C137 H13V 0.98 . ?
C137 H13W 0.98 . ?
C137 H13X 0.98 . ?
C138 H13Y 0.98 . ?
C138 H13Z 0.98 . ?
C138 H31A 0.98 . ?
P3 C140 1.799(5) . ?
P3 C139 1.803(5) . ?
P3 C141 1.807(5) . ?
C139 H31B 0.98 . ?
C139 H31C 0.98 . ?
C139 H31D 0.98 . ?
C140 H14C 0.98 . ?
C140 H14G 0.98 . ?
C140 H14H 0.98 . ?
C141 H14I 0.98 . ?
C141 H14J 0.98 . ?
C141 H14W 0.98 . ?
P4 C144 1.793(5) . ?
P4 C142 1.796(5) . ?
P4 C143 1.815(6) . ?
C142 H14X 0.98 . ?
C142 H14Y 0.98 . ?
C142 H14Z 0.98 . ?
C143 H41A 0.98 . ?
C143 H41B 0.98 . ?
C143 H41C 0.98 . ?
C144 H41D 0.98 . ?
C144 H41E 0.98 . ?
C144 H41F 0.98 . ?
Au1' P1' 2.30(4) . ?
Au1' P2' 2.37(4) . ?
Au1' Au2' 3.007(7) . ?
Au2' P3' 2.30(4) . ?
Au2' P4' 2.35(4) . ?
P1' C234 1.80(2) . ?
P1' C233 1.81(2) . ?
C233 H23A 0.98 . ?
C233 H23B 0.98 . ?
C233 H23C 0.98 . ?
C234 H23D 0.98 . ?
C234 H23E 0.98 . ?
C234 H23F 0.98 . ?
P2' C237 1.80(2) . ?
P2' C236 1.82(2) . ?
C236 H23G 0.98 . ?
C236 H23H 0.98 . ?
C236 H23I 0.98 . ?
C237 H23J 0.98 . ?
C237 H23K 0.98 . ?
C237 H23L 0.98 . ?
P3' C241 1.80(2) . ?
P3' C239 1.80(2) . ?
C239 H23M 0.98 . ?
C239 H23N 0.98 . ?
C239 H23O 0.98 . ?
C241 H24A 0.98 . ?
C241 H24B 0.98 . ?
C241 H24C 0.98 . ?
P4' C242 1.80(2) . ?
P4' C243 1.82(2) . ?
C242 H24D 0.98 . ?
C242 H24E 0.98 . ?
C242 H24F 0.98 . ?
C243 H24G 0.98 . ?
C243 H24H 0.98 . ?
C243 H24I 0.98 . ?
Au1" Au2" 3.00(3) . ?
Na1 H25 2.22(11) . ?
O31 C151 1.447(19) . ?
O31 Na3 2.336(10) . ?
C151 H51J 0.98 . ?
C151 H51K 0.98 . ?
C151 H51L 0.98 . ?
O31' C251 1.47(2) . ?
O31' Na3 2.367(13) . ?
C251 H25A 0.98 . ?
C251 H25B 0.98 . ?
C251 H25C 0.98 . ?
O32 C152 1.391(16) . ?
O32 Na3 2.295(8) . ?
C152 H15C 0.98 . ?
C152 H15D 0.98 . ?
C152 H15E 0.98 . ?
O32' C252 1.45(2) . ?
O32' Na3 2.33(2) . ?
C252 H25D 0.98 . ?
C252 H25E 0.98 . ?
C252 H25F 0.98 . ?
Na3 O33' 2.234(11) . ?
Na3 O33 2.234(11) . ?
O33 C153 1.427(9) . ?
C153 H15F 0.98 . ?
C153 H15G 0.98 . ?
C153 H15H 0.98 . ?
O33' C253 1.427(9) . ?
C253 H25G 0.98 . ?
C253 H25H 0.98 . ?
C253 H25I 0.98 . ?
Na4 O34 2.247(11) . ?
Na4 O36 2.267(8) . ?
Na4 O35' 2.32(2) . ?
Na4 O34' 2.336(18) . ?
Na4 O35 2.344(10) . ?
O35 C155 1.389(13) . ?
C155 H15L 0.98 . ?
C155 H15M 0.98 . ?
C155 H15N 0.98 . ?
O36 C156 1.357(11) . ?
C156 H15R 0.98 . ?
C156 H15S 0.98 . ?
C156 H15T 0.98 . ?
O35' C255 1.413(17) . ?
C255 H25J 0.98 . ?
C255 H25K 0.98 . ?
C255 H25L 0.98 . ?
O34 C154 1.584(16) . ?
C154 H15U 0.98 . ?
C154 H15V 0.98 . ?
C154 H15W 0.98 . ?
O34' C254 1.543(9) . ?
C254 H25M 0.98 . ?
C254 H25N 0.98 . ?
C254 H25O 0.98 . ?

loop_
_geom_torsion_atom_site_label_1
_geom_torsion_atom_site_label_2
_geom_torsion_atom_site_label_3
_geom_torsion_atom_site_label_4
_geom_torsion
_geom_torsion_site_symmetry_1
_geom_torsion_site_symmetry_2
_geom_torsion_site_symmetry_3
_geom_torsion_site_symmetry_4
_geom_torsion_publ_flag
O1 C1 C2 O2 1.8(4) . . . . ?
C6 C1 C2 O2 -178.8(3) . . . . ?
O1 C1 C2 C3 -177.0(3) . . . . ?
C6 C1 C2 C3 2.5(5) . . . . ?
O2 C2 C3 C4 -179.0(3) . . . . ?
C1 C2 C3 C4 -0.5(5) . . . . ?
C2 C3 C4 C5 -1.7(5) . . . . ?
C2 C3 C4 C28 174.6(3) . . . . ?
C3 C4 C5 C6 1.8(5) . . . . ?
C28 C4 C5 C6 -174.2(3) . . . . ?
C3 C4 C5 C30 179.0(3) . . . . ?
C28 C4 C5 C30 3.0(5) . . . . ?
O1 C1 C6 C5 177.1(3) . . . . ?
C2 C1 C6 C5 -2.3(5) . . . . ?
C4 C5 C6 C1 0.2(5) . . . . ?
C30 C5 C6 C1 -177.2(3) . . . . ?
O3 C7 C8 C9 -178.2(3) . . . . ?
C12 C7 C8 C9 2.9(6) . . . . ?
O3 C7 C8 O4 1.5(5) . . . . ?
C12 C7 C8 O4 -177.4(3) . . . . ?
O4 C8 C9 C10 176.7(3) . . . . ?
C7 C8 C9 C10 -3.6(6) . . . . ?
C8 C9 C10 C11 1.2(5) . . . . ?
C8 C9 C10 C13 -177.6(3) . . . . ?
C9 C10 C11 C12 2.0(5) . . . . ?
C13 C10 C11 C12 -179.3(3) . . . . ?
C9 C10 C11 C14 -175.3(3) . . . . ?
C13 C10 C11 C14 3.4(6) . . . . ?
O3 C7 C12 C11 -178.4(4) . . . . ?
C8 C7 C12 C11 0.3(6) . . . . ?
C10 C11 C12 C7 -2.7(6) . . . . ?
C14 C11 C12 C7 174.7(3) . . . . ?
C11 C10 C13 C34 -98.5(4) . . . . ?
C9 C10 C13 C34 80.2(4) . . . . ?
C10 C11 C14 C55 94.4(4) . . . . ?
C12 C11 C14 C55 -82.9(4) . . . . ?
O5 C16 C17 O6 -0.7(4) . . . . ?
C21 C16 C17 O6 177.3(3) . . . . ?
O5 C16 C17 C18 -179.4(3) . . . . ?
C21 C16 C17 C18 -1.4(5) . . . . ?
O6 C17 C18 C19 -177.1(3) . . . . ?
C16 C17 C18 C19 1.3(5) . . . . ?
C17 C18 C19 C20 0.3(5) . . . . ?
C17 C18 C19 C43 179.8(3) . . . . ?
C18 C19 C20 C21 -1.9(5) . . . . ?
C43 C19 C20 C21 178.7(3) . . . . ?
C18 C19 C20 C45 175.9(3) . . . . ?
C43 C19 C20 C45 -3.5(5) . . . . ?
O5 C16 C21 C20 177.5(3) . . . . ?
C17 C16 C21 C20 -0.2(5) . . . . ?
C19 C20 C21 C16 1.8(5) . . . . ?
C45 C20 C21 C16 -176.1(3) . . . . ?
O7 C22 C23 O8 -0.4(5) . . . . ?
C27 C22 C23 O8 -180.0(3) . . . . ?
O7 C22 C23 C24 179.4(3) . . . . ?
C27 C22 C23 C24 -0.2(6) . . . . ?
O8 C23 C24 C25 179.6(3) . . . . ?
C22 C23 C24 C25 -0.1(5) . . . . ?
C23 C24 C25 C26 0.3(5) . . . . ?
C23 C24 C25 C28 -178.1(3) . . . . ?
C24 C25 C26 C27 -0.2(5) . . . . ?
C28 C25 C26 C27 178.1(3) . . . . ?
C24 C25 C26 C29 179.9(3) . . . . ?
C28 C25 C26 C29 -1.8(5) . . . . ?
O7 C22 C27 C26 -179.2(3) . . . . ?
C23 C22 C27 C26 0.3(6) . . . . ?
C25 C26 C27 C22 -0.1(5) . . . . ?
C29 C26 C27 C22 179.8(3) . . . . ?
C5 C4 C28 C25 94.5(4) . . . . ?
C3 C4 C28 C25 -81.6(4) . . . . ?
C26 C25 C28 C4 -93.3(4) . . . . ?
C24 C25 C28 C4 85.1(4) . . . . ?
C25 C26 C29 C70 96.4(4) . . . . ?
C27 C26 C29 C70 -83.5(4) . . . . ?
C4 C5 C30 C71 -97.8(4) . . . . ?
C6 C5 C30 C71 79.5(4) . . . . ?
O9 C31 C32 O10 -0.9(5) . . . . ?
C36 C31 C32 O10 176.9(4) . . . . ?
O9 C31 C32 C33 -178.0(4) . . . . ?
C36 C31 C32 C33 -0.2(6) . . . . ?
O10 C32 C33 C34 -174.7(4) . . . . ?
C31 C32 C33 C34 1.9(6) . . . . ?
C32 C33 C34 C35 -2.0(6) . . . . ?
C32 C33 C34 C13 174.6(4) . . . . ?
C10 C13 C34 C35 91.6(4) . . . . ?
C10 C13 C34 C33 -84.9(4) . . . . ?
C33 C34 C35 C36 0.3(6) . . . . ?
C13 C34 C35 C36 -176.1(4) . . . . ?
C33 C34 C35 C15 177.8(4) . . . . ?
C13 C34 C35 C15 1.4(6) . . . . ?
C56 C15 C35 C36 82.6(5) . . . . ?
C56 C15 C35 C34 -95.0(5) . . . . ?
O9 C31 C36 C35 176.0(4) . . . . ?
C32 C31 C36 C35 -1.5(6) . . . . ?
C34 C35 C36 C31 1.4(6) . . . . ?
C15 C35 C36 C31 -176.3(4) . . . . ?
O11 C37 C38 O12 -0.2(5) . . . . ?
C42 C37 C38 O12 179.4(4) . . . . ?
O11 C37 C38 C39 -179.4(4) . . . . ?
C42 C37 C38 C39 0.2(7) . . . . ?
O12 C38 C39 C40 180.0(4) . . . . ?
C37 C38 C39 C40 -1.0(6) . . . . ?
C38 C39 C40 C41 1.0(6) . . . . ?
C38 C39 C40 C43 -179.4(4) . . . . ?
C39 C40 C41 C42 -0.3(6) . . . . ?
C43 C40 C41 C42 -179.8(4) . . . . ?
C39 C40 C41 C44 -178.2(4) . . . . ?
C43 C40 C41 C44 2.3(6) . . . . ?
O11 C37 C42 C41 -179.9(4) . . . . ?
C38 C37 C42 C41 0.5(7) . . . . ?
C40 C41 C42 C37 -0.5(6) . . . . ?
C44 C41 C42 C37 177.5(4) . . . . ?
C20 C19 C43 C40 96.5(4) . . . . ?
C18 C19 C43 C40 -82.9(4) . . . . ?
C41 C40 C43 C19 -96.7(4) . . . . ?
C39 C40 C43 C19 83.8(4) . . . . ?
C40 C41 C44 C82 93.7(5) . . . . ?
C42 C41 C44 C82 -84.2(4) . . . . ?
C19 C20 C45 C83 -91.6(4) . . . . ?
C21 C20 C45 C83 86.1(4) . . . . ?
O13 C46 C47 C48 -177.8(4) . . . . ?
C51 C46 C47 C48 0.5(6) . . . . ?
O13 C46 C47 O14 0.7(5) . . . . ?
C51 C46 C47 O14 179.0(3) . . . . ?
O14 C47 C48 C49 -177.1(4) . . . . ?
C46 C47 C48 C49 1.2(6) . . . . ?
C47 C48 C49 C50 -1.6(6) . . . . ?
C47 C48 C49 C59 176.4(4) . . . . ?
C48 C49 C50 C51 0.3(6) . . . . ?
C59 C49 C50 C51 -177.5(4) . . . . ?
C48 C49 C50 C58 178.4(3) . . . . ?
C59 C49 C50 C58 0.6(6) . . . . ?
O13 C46 C51 C50 176.3(4) . . . . ?
C47 C46 C51 C50 -1.8(6) . . . . ?
C49 C50 C51 C46 1.4(6) . . . . ?
C58 C50 C51 C46 -176.9(3) . . . . ?
O15 C52 C53 O16 -0.4(5) . . . . ?
C57 C52 C53 O16 180.0(3) . . . . ?
O15 C52 C53 C54 178.1(3) . . . . ?
C57 C52 C53 C54 -1.6(6) . . . . ?
O16 C53 C54 C55 178.6(4) . . . . ?
C52 C53 C54 C55 0.4(6) . . . . ?
C53 C54 C55 C56 1.1(5) . . . . ?
C53 C54 C55 C14 -176.7(3) . . . . ?
C11 C14 C55 C56 -92.1(4) . . . . ?
C11 C14 C55 C54 85.6(4) . . . . ?
C54 C55 C56 C57 -1.4(5) . . . . ?
C14 C55 C56 C57 176.2(3) . . . . ?
C54 C55 C56 C15 178.0(3) . . . . ?
C14 C55 C56 C15 -4.4(5) . . . . ?
C35 C15 C56 C55 99.1(4) . . . . ?
C35 C15 C56 C57 -81.5(4) . . . . ?
O15 C52 C57 C56 -178.4(4) . . . . ?
C53 C52 C57 C56 1.2(6) . . . . ?
C55 C56 C57 C52 0.3(5) . . . . ?
C15 C56 C57 C52 -179.1(3) . . . . ?
C49 C50 C58 C76 -94.2(5) . . . . ?
C51 C50 C58 C76 84.0(5) . . . . ?
C50 C49 C59 C65 93.7(5) . . . . ?
C48 C49 C59 C65 -84.2(5) . . . . ?
O17 C61 C62 C63 -178.5(4) . . . . ?
C66 C61 C62 C63 2.1(7) . . . . ?
O17 C61 C62 O18 0.9(5) . . . . ?
C66 C61 C62 O18 -178.6(4) . . . . ?
O18 C62 C63 C64 -179.1(4) . . . . ?
C61 C62 C63 C64 0.2(7) . . . . ?
C62 C63 C64 C65 -2.2(7) . . . . ?
C62 C63 C64 C60 173.9(4) . . . . ?
C77 C60 C64 C65 90.7(5) . . . . ?
C77 C60 C64 C63 -85.3(5) . . . . ?
C63 C64 C65 C66 2.1(7) . . . . ?
C60 C64 C65 C66 -173.8(4) . . . . ?
C63 C64 C65 C59 -178.3(4) . . . . ?
C60 C64 C65 C59 5.8(7) . . . . ?
C49 C59 C65 C64 -99.6(5) . . . . ?
C49 C59 C65 C66 80.0(5) . . . . ?
O17 C61 C66 C65 178.4(4) . . . . ?
C62 C61 C66 C65 -2.2(7) . . . . ?
C64 C65 C66 C61 0.1(7) . . . . ?
C59 C65 C66 C61 -179.5(4) . . . . ?
O19 C67 C68 O20 -1.0(5) . . . . ?
C72 C67 C68 O20 -179.2(3) . . . . ?
O19 C67 C68 C69 176.8(3) . . . . ?
C72 C67 C68 C69 -1.4(6) . . . . ?
O20 C68 C69 C70 177.4(3) . . . . ?
C67 C68 C69 C70 -0.1(6) . . . . ?
C68 C69 C70 C71 0.6(5) . . . . ?
C68 C69 C70 C29 -178.6(3) . . . . ?
C26 C29 C70 C71 -96.3(4) . . . . ?
C26 C29 C70 C69 82.9(4) . . . . ?
C69 C70 C71 C72 0.4(5) . . . . ?
C29 C70 C71 C72 179.5(3) . . . . ?
C69 C70 C71 C30 -176.3(3) . . . . ?
C29 C70 C71 C30 2.8(5) . . . . ?
C5 C30 C71 C70 91.2(4) . . . . ?
C5 C30 C71 C72 -85.6(4) . . . . ?
O19 C67 C72 C71 -175.5(4) . . . . ?
C68 C67 C72 C71 2.3(6) . . . . ?
C70 C71 C72 C67 -1.9(5) . . . . ?
C30 C71 C72 C67 175.0(3) . . . . ?
O23 C73 C74 O24 -0.6(5) . . . . ?
C78 C73 C74 O24 177.9(4) . . . . ?
O23 C73 C74 C75 -179.9(4) . . . . ?
C78 C73 C74 C75 -1.5(6) . . . . ?
O24 C74 C75 C76 -176.6(4) . . . . ?
C73 C74 C75 C76 2.6(6) . . . . ?
C74 C75 C76 C77 -1.2(6) . . . . ?
C74 C75 C76 C58 176.2(4) . . . . ?
C50 C58 C76 C75 -79.6(5) . . . . ?
C50 C58 C76 C77 97.7(5) . . . . ?
C75 C76 C77 C78 -1.2(6) . . . . ?
C58 C76 C77 C78 -178.4(4) . . . . ?
C75 C76 C77 C60 175.3(4) . . . . ?
C58 C76 C77 C60 -1.9(6) . . . . ?
C64 C60 C77 C76 -93.9(5) . . . . ?
C64 C60 C77 C78 82.7(5) . . . . ?
O23 C73 C78 C77 177.2(4) . . . . ?
C74 C73 C78 C77 -1.0(6) . . . . ?
C76 C77 C78 C73 2.3(6) . . . . ?
C60 C77 C78 C73 -174.4(4) . . . . ?
O21 C79 C80 C81 178.8(4) . . . . ?
C84 C79 C80 C81 -1.0(6) . . . . ?
O21 C79 C80 O22 -0.3(5) . . . . ?
C84 C79 C80 O22 -180.0(4) . . . . ?
O22 C80 C81 C82 178.0(4) . . . . ?
C79 C80 C81 C82 -0.9(6) . . . . ?
C80 C81 C82 C83 2.1(6) . . . . ?
C80 C81 C82 C44 -175.4(4) . . . . ?
C41 C44 C82 C83 -95.0(4) . . . . ?
C41 C44 C82 C81 82.3(4) . . . . ?
C81 C82 C83 C84 -1.4(5) . . . . ?
C44 C82 C83 C84 175.8(3) . . . . ?
C81 C82 C83 C45 -179.0(3) . . . . ?
C44 C82 C83 C45 -1.8(5) . . . . ?
C20 C45 C83 C82 96.7(4) . . . . ?
C20 C45 C83 C84 -80.9(4) . . . . ?
O21 C79 C84 C83 -178.1(4) . . . . ?
C80 C79 C84 C83 1.6(6) . . . . ?
C82 C83 C84 C79 -0.4(5) . . . . ?
C45 C83 C84 C79 177.4(3) . . . . ?
Si1 C85 C86 C87 175.7(3) . . . . ?
C85 C86 C87 C88 174.9(4) . . . . ?
C86 C87 C88 C89 -178.8(4) . . . . ?
C87 C88 C89 C90 174.8(4) . . . . ?
C88 C89 C90 C91 -179.5(5) . . . . ?
C89 C90 C91 C92 -177.8(6) . . . . ?
O7 Si2 C93 C94 -9.8(13) . . . . ?
O6 Si2 C93 C94 169.9(10) . . . . ?
O8 Si2 C93 C94 83.0(11) . . . . ?
O5 Si2 C93 C94 -98.6(11) . . . . ?
Si2 C93 C94 C95 162.6(9) . . . . ?
C93 C94 C95 C96 68.8(13) . . . . ?
C94 C95 C96 C97 -179.9(9) . . . . ?
C95 C96 C97 C98 -178.3(10) . . . . ?
C96 C97 C98 C99 177.5(10) . . . . ?
C97 C98 C99 C100 -173.9(11) . . . . ?
O7 Si2 C93' C94' 15(8) . . . . ?
O6 Si2 C93' C94' -167(6) . . . . ?
O8 Si2 C93' C94' 107(7) . . . . ?
O5 Si2 C93' C94' -75(7) . . . . ?
Si2 C93' C94' C95' -149(5) . . . . ?
C93' C94' C95' C96' -31(7) . . . . ?
C94' C95' C96' C97' -147(4) . . . . ?
C95' C96' C97' C98' 122(5) . . . . ?
C96' C97' C98' C99' -141(3) . . . . ?
C97' C98' C99' C200 -93(5) . . . . ?
O10 Si3 C101 C102 -156(2) . . . . ?
O12 Si3 C101 C102 117(2) . . . . ?
O11 Si3 C101 C102 24(3) . . . . ?
O9 Si3 C101 C102 -65(3) . . . . ?
Si3 C101 C102 C103 161(2) . . . . ?
C101 C102 C103 C104 -68(4) . . . . ?
C102 C103 C104 C105 -18E1(10) . . . . ?
O10 Si3 C201 C202 19(3) . . . . ?
O12 Si3 C201 C202 -74(2) . . . . ?
O11 Si3 C201 C202 -164(2) . . . . ?
O9 Si3 C201 C202 112(2) . . . . ?
Si3 C201 C202 C203 177.7(17) . . . . ?
C201 C202 C203 C204 58(4) . . . . ?
C202 C203 C204 C205 143(8) . . . . ?
C203 C204 C205 C206 -136(8) . . . . ?
C204 C205 C206 C207 52(6) . . . . ?
O15 Si4 C109 C110 -151(3) . . . . ?
O14 Si4 C109 C110 26(4) . . . . ?
O13 Si4 C109 C110 120(4) . . . . ?
O16 Si4 C109 C110 -60(4) . . . . ?
Si4 C109 C110 C111 -169(3) . . . . ?
C109 C110 C111 C112 -158(3) . . . . ?
C110 C111 C112 C113 163.9(19) . . . . ?
C111 C112 C113 C114 -134(8) . . . . ?
C112 C113 C114 C115 -71(11) . . . . ?
O15 Si4 C209 C210 -169(2) . . . . ?
O14 Si4 C209 C210 11(3) . . . . ?
O13 Si4 C209 C210 102(2) . . . . ?
O16 Si4 C209 C210 -76(3) . . . . ?
Si4 C209 C210 C211 169.4(17) . . . . ?
C209 C210 C211 C212 178(2) . . . . ?
C210 C211 C212 C213 -174.2(15) . . . . ?
C211 C212 C213 C214 -95(2) . . . . ?
C212 C213 C214 C215 -168(2) . . . . ?
O17 Si5 C117 C118 -56.3(15) . . . . ?
O19 Si5 C117 C118 33.0(15) . . . . ?
O20 Si5 C117 C118 126.1(12) . . . . ?
O18 Si5 C117 C118 -147.5(13) . . . . ?
Si5 C117 C118 C119 57.5(18) . . . . ?
C117 C118 C119 C120 170.1(13) . . . . ?
C118 C119 C120 C121 160.8(15) . . . . ?
C119 C120 C121 C122 177.0(16) . . . . ?
C120 C121 C122 C123 168.4(19) . . . . ?
O17 Si5 C217 C218 -32(3) . . . . ?
O19 Si5 C217 C218 57(3) . . . . ?
O20 Si5 C217 C218 150(3) . . . . ?
O18 Si5 C217 C218 -124(3) . . . . ?
Si5 C217 C218 C219 -170(2) . . . . ?
C217 C218 C219 C220 175(3) . . . . ?
C218 C219 C220 C221 68(2) . . . . ?
C219 C220 C221 C222 -99(2) . . . . ?
C220 C221 C222 C223 98(3) . . . . ?
Si6 C125 C126 C127 79.0(7) . . . . ?
C125 C126 C127 C128 -171.1(6) . . . . ?
C126 C127 C128 C129 79.0(8) . . . . ?
C127 C128 C129 C130 -175.1(6) . . . . ?
C128 C129 C130 C131 -174.8(6) . . . . ?
C129 C130 C131 C132 -177.5(7) . . . . ?
C6 C1 O1 Si1 171.7(3) . . . . ?
C2 C1 O1 Si1 -8.9(4) . . . . ?
C3 C2 O2 Si1 -175.4(3) . . . . ?
C1 C2 O2 Si1 5.9(4) . . . . ?
C12 C7 O3 Si1 -170.6(3) . . . . ?
C8 C7 O3 Si1 10.6(4) . . . . ?
C9 C8 O4 Si1 166.3(3) . . . . ?
C7 C8 O4 Si1 -13.4(4) . . . . ?
C21 C16 O5 Si2 178.1(3) . . . . ?
C17 C16 O5 Si2 -4.1(4) . . . . ?
O7 Si2 O5 C16 151.3(3) . . . . ?
O6 Si2 O5 C16 5.8(2) . . . . ?
O8 Si2 O5 C16 77.1(4) . . . . ?
C93 Si2 O5 C16 -99.3(4) . . . . ?
C93' Si2 O5 C16 -99.9(14) . . . . ?
C18 C17 O6 Si2 -176.1(3) . . . . ?
C16 C17 O6 Si2 5.3(4) . . . . ?
C18 C17 O6 Na2 8.7(6) . . . . ?
C16 C17 O6 Na2 -169.8(3) . . . . ?
O7 Si2 O6 C17 -84.0(3) . . . . ?
O8 Si2 O6 C17 -160.8(3) . . . . ?
O5 Si2 O6 C17 -6.2(2) . . . . ?
C93 Si2 O6 C17 96.5(6) . . . . ?
C93' Si2 O6 C17 99(4) . . . . ?
O7 Si2 O6 Na2 92.8(2) . . . . ?
O8 Si2 O6 Na2 16.03(13) . . . . ?
O5 Si2 O6 Na2 170.58(14) . . . . ?
C93 Si2 O6 Na2 -86.7(6) . . . . ?
C93' Si2 O6 Na2 -84(4) . . . . ?
C27 C22 O7 Si2 -171.8(3) . . . . ?
C23 C22 O7 Si2 8.6(4) . . . . ?
O6 Si2 O7 C22 -86.1(3) . . . . ?
O8 Si2 O7 C22 -10.7(3) . . . . ?
O5 Si2 O7 C22 -165.0(3) . . . . ?
C93 Si2 O7 C22 93.4(6) . . . . ?
C93' Si2 O7 C22 91(4) . . . . ?
C24 C23 O8 Si2 172.5(3) . . . . ?
C22 C23 O8 Si2 -7.8(4) . . . . ?
C24 C23 O8 Na2 -17.4(6) . . . . ?
C22 C23 O8 Na2 162.3(3) . . . . ?
O7 Si2 O8 C23 10.4(2) . . . . ?
O6 Si2 O8 C23 156.2(3) . . . . ?
O5 Si2 O8 C23 83.8(4) . . . . ?
C93 Si2 O8 C23 -99.8(4) . . . . ?
C93' Si2 O8 C23 -99.1(14) . . . . ?
O7 Si2 O8 Na2 -162.72(15) . . . . ?
O6 Si2 O8 Na2 -16.94(14) . . . . ?
O5 Si2 O8 Na2 -89.3(3) . . . . ?
C93 Si2 O8 Na2 87.1(3) . . . . ?
C93' Si2 O8 Na2 87.7(14) . . . . ?
C36 C31 O9 Si3 177.9(4) . . . . ?
C32 C31 O9 Si3 -4.5(4) . . . . ?
C36 C31 O9 Na4 -19.7(7) . . . . ?
C32 C31 O9 Na4 157.9(3) . . . . ?
O10 Si3 O9 C31 6.5(3) . . . . ?
O12 Si3 O9 C31 83.8(4) . . . . ?
O11 Si3 O9 C31 157.2(3) . . . . ?
C101 Si3 O9 C31 -93.1(7) . . . . ?
C201 Si3 O9 C31 -105.9(8) . . . . ?
O10 Si3 O9 Na4 -161.24(18) . . . . ?
O12 Si3 O9 Na4 -83.9(3) . . . . ?
O11 Si3 O9 Na4 -10.52(17) . . . . ?
C101 Si3 O9 Na4 99.2(7) . . . . ?
C201 Si3 O9 Na4 86.4(7) . . . . ?
C33 C32 O10 Si3 -177.1(3) . . . . ?
C31 C32 O10 Si3 6.0(4) . . . . ?
O12 Si3 O10 C32 -155.7(3) . . . . ?
O11 Si3 O10 C32 -79.1(4) . . . . ?
O9 Si3 O10 C32 -7.0(3) . . . . ?
C101 Si3 O10 C32 101.6(9) . . . . ?
C201 Si3 O10 C32 95.8(11) . . . . ?
C42 C37 O11 Si3 -169.4(4) . . . . ?
C38 C37 O11 Si3 10.2(5) . . . . ?
C42 C37 O11 Na4 20.4(7) . . . . ?
C38 C37 O11 Na4 -160.0(3) . . . . ?
O10 Si3 O11 C37 -88.8(4) . . . . ?
O12 Si3 O11 C37 -12.9(3) . . . . ?
O9 Si3 O11 C37 -162.3(3) . . . . ?
C101 Si3 O11 C37 90.5(9) . . . . ?
C201 Si3 O11 C37 95.9(11) . . . . ?
O10 Si3 O11 Na4 84.2(3) . . . . ?
O12 Si3 O11 Na4 160.19(19) . . . . ?
O9 Si3 O11 Na4 10.76(18) . . . . ?
C101 Si3 O11 Na4 -96.5(9) . . . . ?
C201 Si3 O11 Na4 -91.0(11) . . . . ?
C39 C38 O12 Si3 169.2(4) . . . . ?
C37 C38 O12 Si3 -9.8(4) . . . . ?
O10 Si3 O12 C38 163.0(3) . . . . ?
O11 Si3 O12 C38 12.8(3) . . . . ?
O9 Si3 O12 C38 84.8(4) . . . . ?
C101 Si3 O12 C38 -98.3(7) . . . . ?
C201 Si3 O12 C38 -85.2(7) . . . . ?
C51 C46 O13 Si4 175.2(3) . . . . ?
C47 C46 O13 Si4 -6.6(4) . . . . ?
O15 Si4 O13 C46 155.3(3) . . . . ?
O14 Si4 O13 C46 7.9(3) . . . . ?
O16 Si4 O13 C46 79.4(5) . . . . ?
C109 Si4 O13 C46 -101.9(10) . . . . ?
C209 Si4 O13 C46 -98.1(8) . . . . ?
C48 C47 O14 Si4 -176.1(3) . . . . ?
C46 C47 O14 Si4 5.5(4) . . . . ?
C48 C47 O14 Na3 18.7(7) . . . . ?
C46 C47 O14 Na3 -159.8(3) . . . . ?
O15 Si4 O14 C47 -85.4(4) . . . . ?
O13 Si4 O14 C47 -7.6(3) . . . . ?
O16 Si4 O14 C47 -160.3(3) . . . . ?
C109 Si4 O14 C47 99.3(18) . . . . ?
C209 Si4 O14 C47 95.5(13) . . . . ?
O15 Si4 O14 Na3 84.1(3) . . . . ?
O13 Si4 O14 Na3 161.97(17) . . . . ?
O16 Si4 O14 Na3 9.21(16) . . . . ?
C109 Si4 O14 Na3 -91.2(18) . . . . ?
C209 Si4 O14 Na3 -95.0(13) . . . . ?
C57 C52 O15 Si4 -170.5(3) . . . . ?
C53 C52 O15 Si4 9.9(4) . . . . ?
O14 Si4 O15 C52 -86.0(4) . . . . ?
O13 Si4 O15 C52 -164.7(3) . . . . ?
O16 Si4 O15 C52 -12.4(3) . . . . ?
C109 Si4 O15 C52 89.4(17) . . . . ?
C209 Si4 O15 C52 93.1(13) . . . . ?
C54 C53 O16 Si4 172.5(3) . . . . ?
C52 C53 O16 Si4 -9.2(4) . . . . ?
C54 C53 O16 Na3 -23.0(6) . . . . ?
C52 C53 O16 Na3 155.3(3) . . . . ?
O15 Si4 O16 C53 12.1(3) . . . . ?
O14 Si4 O16 C53 160.0(3) . . . . ?
O13 Si4 O16 C53 87.4(4) . . . . ?
C109 Si4 O16 C53 -91.4(10) . . . . ?
C209 Si4 O16 C53 -95.2(8) . . . . ?
O15 Si4 O16 Na3 -157.08(17) . . . . ?
O14 Si4 O16 Na3 -9.19(16) . . . . ?
O13 Si4 O16 Na3 -81.8(4) . . . . ?
C109 Si4 O16 Na3 99.4(10) . . . . ?
C209 Si4 O16 Na3 95.6(8) . . . . ?
C66 C61 O17 Si5 166.5(4) . . . . ?
C62 C61 O17 Si5 -12.9(5) . . . . ?
O19 Si5 O17 C61 170.7(3) . . . . ?
O20 Si5 O17 C61 91.0(4) . . . . ?
O18 Si5 O17 C61 15.8(3) . . . . ?
C217 Si5 O17 C61 -86.3(12) . . . . ?
C117 Si5 O17 C61 -85.2(7) . . . . ?
C63 C62 O18 Si5 -169.5(4) . . . . ?
C61 C62 O18 Si5 11.2(4) . . . . ?
C63 C62 O18 Na1 29.5(7) . . . . ?
C61 C62 O18 Na1 -149.8(3) . . . . ?
O17 Si5 O18 C62 -15.3(3) . . . . ?
O19 Si5 O18 C62 -89.4(4) . . . . ?
O20 Si5 O18 C62 -159.7(3) . . . . ?
C217 Si5 O18 C62 92.8(10) . . . . ?
C117 Si5 O18 C62 91.8(5) . . . . ?
O17 Si5 O18 Na1 151.64(17) . . . . ?
O19 Si5 O18 Na1 77.5(4) . . . . ?
O20 Si5 O18 Na1 7.25(15) . . . . ?
C217 Si5 O18 Na1 -100.3(9) . . . . ?
C117 Si5 O18 Na1 -101.2(5) . . . . ?
C72 C67 O19 Si5 -176.2(3) . . . . ?
C68 C67 O19 Si5 5.8(4) . . . . ?
O17 Si5 O19 C67 -150.6(3) . . . . ?
O20 Si5 O19 C67 -6.7(3) . . . . ?
O18 Si5 O19 C67 -75.9(4) . . . . ?
C217 Si5 O19 C67 102.0(10) . . . . ?
C117 Si5 O19 C67 102.9(5) . . . . ?
C69 C68 O20 Si5 178.2(3) . . . . ?
C67 C68 O20 Si5 -4.2(4) . . . . ?
C69 C68 O20 Na1 -16.6(6) . . . . ?
C67 C68 O20 Na1 161.0(3) . . . . ?
O17 Si5 O20 C68 84.8(3) . . . . ?
O19 Si5 O20 C68 6.1(3) . . . . ?
O18 Si5 O20 C68 161.6(3) . . . . ?
C217 Si5 O20 C68 -97.9(12) . . . . ?
C117 Si5 O20 C68 -99.0(6) . . . . ?
O17 Si5 O20 Na1 -84.2(3) . . . . ?
O19 Si5 O20 Na1 -162.99(16) . . . . ?
O18 Si5 O20 Na1 -7.45(15) . . . . ?
C217 Si5 O20 Na1 93.0(12) . . . . ?
C117 Si5 O20 Na1 91.9(6) . . . . ?
C84 C79 O21 Si6 -170.1(3) . . . . ?
C80 C79 O21 Si6 10.2(4) . . . . ?
C81 C80 O22 Si6 171.4(4) . . . . ?
C79 C80 O22 Si6 -9.6(4) . . . . ?
C78 C73 O23 Si6 173.7(4) . . . . ?
C74 C73 O23 Si6 -7.9(4) . . . . ?
C75 C74 O24 Si6 -171.8(4) . . . . ?
C73 C74 O24 Si6 8.9(4) . . . . ?
C8 O4 Si1 O1 93.5(3) . . . . ?
C8 O4 Si1 O2 172.2(3) . . . . ?
C8 O4 Si1 O3 16.0(3) . . . . ?
C8 O4 Si1 C85 -83.5(3) . . . . ?
C1 O1 Si1 O4 87.7(3) . . . . ?
C1 O1 Si1 O2 10.0(2) . . . . ?
C1 O1 Si1 O3 166.4(2) . . . . ?
C1 O1 Si1 C85 -95.3(3) . . . . ?
C2 O2 Si1 O4 -154.0(2) . . . . ?
C2 O2 Si1 O1 -9.0(2) . . . . ?
C2 O2 Si1 O3 -80.5(4) . . . . ?
C2 O2 Si1 C85 99.9(3) . . . . ?
C7 O3 Si1 O4 -15.0(3) . . . . ?
C7 O3 Si1 O1 -160.0(3) . . . . ?
C7 O3 Si1 O2 -87.8(4) . . . . ?
C7 O3 Si1 C85 91.8(3) . . . . ?
C86 C85 Si1 O4 -88.6(3) . . . . ?
C86 C85 Si1 O1 93.2(3) . . . . ?
C86 C85 Si1 O2 0.3(4) . . . . ?
C86 C85 Si1 O3 -179.5(3) . . . . ?
C79 O21 Si6 O24 -88.1(4) . . . . ?
C79 O21 Si6 O23 -166.0(3) . . . . ?
C79 O21 Si6 O22 -12.8(3) . . . . ?
C79 O21 Si6 C125 89.6(3) . . . . ?
C74 O24 Si6 O21 -88.0(4) . . . . ?
C74 O24 Si6 O23 -11.1(3) . . . . ?
C74 O24 Si6 O22 -164.4(3) . . . . ?
C74 O24 Si6 C125 94.2(3) . . . . ?
C73 O23 Si6 O21 158.8(3) . . . . ?
C73 O23 Si6 O24 10.6(3) . . . . ?
C73 O23 Si6 O22 83.8(4) . . . . ?
C73 O23 Si6 C125 -93.5(3) . . . . ?
C80 O22 Si6 O21 12.6(3) . . . . ?
C80 O22 Si6 O24 161.0(3) . . . . ?
C80 O22 Si6 O23 86.8(4) . . . . ?
C80 O22 Si6 C125 -95.8(3) . . . . ?
C126 C125 Si6 O21 -7.6(5) . . . . ?
C126 C125 Si6 O24 171.1(5) . . . . ?
C126 C125 Si6 O23 -97.0(5) . . . . ?
C126 C125 Si6 O22 84.3(5) . . . . ?
